data_7238587
loop_
_publ_author_name
'Najar, Adel M.'
'Tidmarsh, Ian S.'
'Ward, Michael D.'

_publ_section_title
;
 An octanuclear helical &#x2018;molecular wheel&#x2019; from hierarchical
 assembly of four dinuclear Cu2 units in a mixed-ligand array
;
_journal_issue 4
_journal_name_full 'RSC Advances'
_journal_page_first 1326
_journal_paper_doi 10.1039/c2ra01177h
_journal_volume 2
_journal_year 2012
_chemical_formula_sum 'C202 H182 Cl8 Cu8 N50 O38'
_chemical_formula_weight 4709.90
_space_group_IT_number 13
_space_group_name_Hall '-P 2yc'
_space_group_name_H-M_alt 'P 1 2/c 1'
_symmetry_cell_setting monoclinic
_symmetry_space_group_name_H-M 'P 1 2/c 1'
_atom_sites_solution_hydrogens geom
_atom_sites_solution_primary direct
_atom_sites_solution_secondary difmap
_audit_creation_method SHELXL-97
_cell_angle_alpha 90.00
_cell_angle_beta 114.5940(10)
_cell_angle_gamma 90.00
_cell_formula_units_Z 4
_cell_length_a 37.5021(11)
_cell_length_b 15.4876(4)
_cell_length_c 42.4530(12)
_cell_measurement_reflns_used 9839
_cell_measurement_temperature 100(2)
_cell_measurement_theta_max 23.10
_cell_measurement_theta_min 2.25
_cell_volume 22420.5(11)
_computing_cell_refinement 'Bruker SAINT'
_computing_data_collection 'Bruker APEX2'
_computing_data_reduction 'Bruker SAINT'
_computing_molecular_graphics 'Bruker SHELXTL'
_computing_publication_material 'Bruker SHELXTL'
_computing_structure_refinement 'SHELXL-97 (Sheldrick, 2008)'
_computing_structure_solution 'SHELXS-97 (Sheldrick, 2008)'
_diffrn_ambient_temperature 100(2)
_diffrn_measured_fraction_theta_full 1.000
_diffrn_measured_fraction_theta_max 1.000
_diffrn_measurement_device_type 'Bruker APEX-II CCD'
_diffrn_measurement_method '\f and \w scans'
_diffrn_radiation_monochromator graphite
_diffrn_radiation_source 'sealed tube'
_diffrn_radiation_type MoK\a
_diffrn_radiation_wavelength 0.71073
_diffrn_reflns_av_R_equivalents 0.0574
_diffrn_reflns_av_sigmaI/netI 0.0832
_diffrn_reflns_limit_h_max 37
_diffrn_reflns_limit_h_min -46
_diffrn_reflns_limit_k_max 19
_diffrn_reflns_limit_k_min -15
_diffrn_reflns_limit_l_max 52
_diffrn_reflns_limit_l_min -52
_diffrn_reflns_number 202537
_diffrn_reflns_theta_full 26.37
_diffrn_reflns_theta_max 26.37
_diffrn_reflns_theta_min 0.60
_exptl_absorpt_coefficient_mu 0.919
_exptl_absorpt_correction_T_max 0.8375
_exptl_absorpt_correction_T_min 0.7829
_exptl_absorpt_correction_type multi-scan
_exptl_absorpt_process_details SADABS
_exptl_crystal_colour Green
_exptl_crystal_density_diffrn 1.395
_exptl_crystal_density_method 'not measured'
_exptl_crystal_description Block
_exptl_crystal_F_000 9664
_exptl_crystal_size_max 0.28
_exptl_crystal_size_mid 0.25
_exptl_crystal_size_min 0.20
_platon_squeeze_details
;

Refinement of F^2^ against ALL reflections. The weighted R-factor wR and
goodness of fit S are based on F^2^, conventional R-factors R are based
on F, with F set to zero for negative F^2^. The threshold expression of
F^2^ > 2sigma(F^2^) is used only for calculating R-factors(gt) etc. and is
not relevant to the choice of reflections for refinement. R-factors based
on F^2^ are statistically about twice as large as those based on F, and R-
factors based on ALL data will be even larger.
;
_refine_diff_density_max 2.112
_refine_diff_density_min -2.027
_refine_diff_density_rms 0.157
_refine_ls_extinction_method none
_refine_ls_goodness_of_fit_ref 1.187
_refine_ls_hydrogen_treatment constr
_refine_ls_matrix_type full
_refine_ls_number_parameters 2516
_refine_ls_number_reflns 45897
_refine_ls_number_restraints 1407
_refine_ls_restrained_S_all 1.228
_refine_ls_R_factor_all 0.1656
_refine_ls_R_factor_gt 0.1097
_refine_ls_shift/su_max 0.001
_refine_ls_shift/su_mean 0.000
_refine_ls_structure_factor_coef Fsqd
_refine_ls_weighting_details 'calc w=1/[\s^2^(Fo^2^)+(0.2000P)^2^+0.0000P] where P=(Fo^2^+2Fc^2^)/3'
_refine_ls_weighting_scheme calc
_refine_ls_wR_factor_gt 0.3292
_refine_ls_wR_factor_ref 0.3609
_reflns_number_gt 24306
_reflns_number_total 45897
_reflns_threshold_expression >2sigma(I)
_cod_data_source_file c2ra01177h.txt
_cod_data_source_block imw1391_0m
_cod_depositor_comments
;
The following automatic conversions were performed:

data item '_exptl_absorpt_correction_type' value 'Multi-scan' was
changed to 'multi-scan' in accordance with the
/home/saulius/struct/COD-crude-data/automatic-downloads/DataCite-retrospective/RSC/depositions/lib/dictionaries/cif_core.dic
dictionary named 'cif_core.dic' version 2.4.2 last updated on
2011-04-26.

data item '_symmetry_cell_setting' value 'Monoclinic' was changed to
'monoclinic' in accordance with the
/home/saulius/struct/COD-crude-data/automatic-downloads/DataCite-retrospective/RSC/depositions/lib/dictionaries/cif_core.dic
dictionary named 'cif_core.dic' version 2.4.2 last updated on
2011-04-26.

Automatic conversion script
Id: cif_fix_values 6909 2019-04-08 15:41:33Z antanas 
;
_cod_original_sg_symbol_H-M 'P2/c '
_cod_database_code 7238587

loop_
_symmetry_equiv_pos_as_xyz
'x, y, z'
'-x, y, -z+1/2'
'-x, -y, -z'
'x, -y, z-1/2'

loop_
_atom_site_label
_atom_site_type_symbol
_atom_site_fract_x
_atom_site_fract_y
_atom_site_fract_z
_atom_site_U_iso_or_equiv
_atom_site_adp_type
_atom_site_occupancy
_atom_site_symmetry_multiplicity
_atom_site_calc_flag
_atom_site_refinement_flags
_atom_site_disorder_assembly
_atom_site_disorder_group
Cu1 Cu 0.28696(3) 0.89915(6) 0.10386(2) 0.0288(2) Uani 1 1 d . . .
Cu2 Cu 0.57140(3) 0.66298(6) 0.09212(2) 0.0318(2) Uani 1 1 d . . .
Cu3 Cu 0.28422(2) 0.64905(6) 0.10742(2) 0.0275(2) Uani 1 1 d . . .
Cu4 Cu 0.58472(3) 0.91112(6) 0.10944(2) 0.0312(2) Uani 1 1 d . . .
N111 N 0.19488(19) 0.5113(4) 0.40397(16) 0.0397(16) Uani 1 1 d . . .
C112 C 0.1562(3) 0.5313(5) 0.3851(2) 0.044(2) Uani 1 1 d . . .
C113 C 0.1404(3) 0.6037(6) 0.3923(3) 0.065(3) Uani 1 1 d . . .
H113 H 0.1136 0.6174 0.3790 0.077 Uiso 1 1 calc R . .
C114 C 0.1628(4) 0.6556(8) 0.4182(3) 0.080(3) Uani 1 1 d . . .
H114 H 0.1518 0.7059 0.4234 0.096 Uiso 1 1 calc R . .
C115 C 0.2029(4) 0.6359(7) 0.4379(3) 0.068(3) Uani 1 1 d . . .
H115 H 0.2192 0.6726 0.4562 0.081 Uiso 1 1 calc R . .
C116 C 0.2171(3) 0.5642(6) 0.4299(2) 0.052(2) Uani 1 1 d . . .
H116 H 0.2439 0.5498 0.4430 0.063 Uiso 1 1 calc R . .
N121 N 0.12373(18) 0.3722(4) 0.31950(15) 0.0376(15) Uani 1 1 d . . .
N122 N 0.15154(18) 0.4100(4) 0.34804(16) 0.0366(15) Uani 1 1 d . . .
C123 C 0.0888(3) 0.4105(6) 0.3104(2) 0.051(2) Uani 1 1 d . . .
H123 H 0.0652 0.3943 0.2914 0.061 Uiso 1 1 calc R . .
C124 C 0.0928(2) 0.4767(7) 0.3329(2) 0.057(3) Uani 1 1 d . . .
H124 H 0.0733 0.5159 0.3329 0.068 Uiso 1 1 calc R . .
C125 C 0.1341(2) 0.4731(5) 0.3569(2) 0.0403(19) Uani 1 1 d . . .
C126 C 0.1352(2) 0.3108(5) 0.30001(18) 0.0346(18) Uani 1 1 d . . .
H12A H 0.1135 0.2695 0.2884 0.042 Uiso 1 1 calc R . .
H12B H 0.1582 0.2778 0.3160 0.042 Uiso 1 1 calc R . .
N131 N 0.04092(19) 0.0400(3) 0.08879(16) 0.081(3) Uani 1 1 d GU . .
C132 C 0.0152(2) 0.0242(4) 0.10407(15) 0.072(3) Uani 1 1 d GU . .
C133 C -0.0108(2) -0.0448(5) 0.09288(19) 0.090(3) Uani 1 1 d GU . .
H133 H -0.0284 -0.0556 0.1033 0.107 Uiso 1 1 calc R . .
C134 C -0.0111(2) -0.0980(4) 0.06640(19) 0.106(4) Uani 1 1 d GU . .
H134 H -0.0288 -0.1451 0.0588 0.127 Uiso 1 1 calc R . .
C135 C 0.0146(2) -0.0822(4) 0.05112(16) 0.095(4) Uani 1 1 d GU . .
H135 H 0.0145 -0.1185 0.0330 0.114 Uiso 1 1 calc R . .
C136 C 0.0406(2) -0.0132(5) 0.06231(17) 0.103(4) Uani 1 1 d GU . .
H136 H 0.0582 -0.0024 0.0519 0.123 Uiso 1 1 calc R . .
N141 N 0.04939(13) 0.1689(3) 0.17547(11) 0.0414(16) Uani 1 1 d GU . .
N142 N 0.04938(13) 0.1325(3) 0.14477(12) 0.0402(16) Uani 1 1 d GU . .
C143 C 0.01883(17) 0.0703(3) 0.13210(13) 0.062(2) Uani 1 1 d GU . .
C144 C -0.00003(14) 0.0683(4) 0.15497(17) 0.062(2) Uani 1 1 d GU . .
H144 H -0.0215 0.0324 0.1527 0.074 Uiso 1 1 calc R . .
C145 C 0.01886(16) 0.1292(4) 0.18178(14) 0.055(2) Uani 1 1 d GU . .
H145 H 0.0122 0.1413 0.2006 0.066 Uiso 1 1 calc R . .
C146 C 0.0804(2) 0.2194(5) 0.19707(19) 0.0361(18) Uani 1 1 d . . .
H14A H 0.0712 0.2577 0.2108 0.043 Uiso 1 1 calc R . .
H14B H 0.0893 0.2564 0.1828 0.043 Uiso 1 1 calc R . .
C151 C 0.1509(2) 0.3066(6) 0.24734(18) 0.0390(19) Uani 1 1 d . . .
C152 C 0.1456(2) 0.3552(5) 0.27277(18) 0.0306(17) Uani 1 1 d . . .
C153 C 0.1514(2) 0.4450(5) 0.27356(18) 0.0367(19) Uani 1 1 d . . .
H153 H 0.1484 0.4790 0.2909 0.044 Uiso 1 1 calc R . .
C154 C 0.1614(2) 0.4841(5) 0.24878(19) 0.0380(19) Uani 1 1 d . . .
H154 H 0.1646 0.5450 0.2490 0.046 Uiso 1 1 calc R . .
C155 C 0.1669(2) 0.4356(6) 0.22419(19) 0.042(2) Uani 1 1 d . . .
H155 H 0.1747 0.4623 0.2079 0.051 Uiso 1 1 calc R . .
C156 C 0.1611(2) 0.3503(6) 0.2233(2) 0.043(2) Uani 1 1 d . . .
H156 H 0.1640 0.3177 0.2056 0.051 Uiso 1 1 calc R . .
C161 C 0.1475(2) 0.2082(5) 0.24511(19) 0.0375(19) Uani 1 1 d . . .
C162 C 0.1146(2) 0.1661(5) 0.22151(18) 0.0311(17) Uani 1 1 d . . .
C163 C 0.1144(2) 0.0759(5) 0.21942(19) 0.0348(18) Uani 1 1 d . . .
H163 H 0.0921 0.0473 0.2027 0.042 Uiso 1 1 calc R . .
C164 C 0.1460(2) 0.0278(6) 0.24132(19) 0.043(2) Uani 1 1 d . . .
H164 H 0.1455 -0.0335 0.2401 0.052 Uiso 1 1 calc R . .
C165 C 0.1788(3) 0.0714(6) 0.2655(2) 0.048(2) Uani 1 1 d . . .
H165 H 0.2006 0.0391 0.2809 0.058 Uiso 1 1 calc R . .
C166 C 0.1797(2) 0.1592(7) 0.2672(2) 0.055(2) Uani 1 1 d . . .
H166 H 0.2024 0.1876 0.2834 0.066 Uiso 1 1 calc R . .
N211 N 0.2187(2) 0.0489(4) 0.37517(19) 0.085(3) Uani 1 1 d GU . .
C212 C 0.1845(2) 0.0201(5) 0.3482(2) 0.090(3) Uani 1 1 d GU . .
C213 C 0.1848(3) -0.0553(5) 0.33063(19) 0.115(4) Uani 1 1 d GU . .
H213 H 0.1615 -0.0750 0.3122 0.138 Uiso 1 1 calc R . .
C214 C 0.2194(3) -0.1020(4) 0.3400(2) 0.109(4) Uani 1 1 d GU . .
H214 H 0.2196 -0.1535 0.3279 0.131 Uiso 1 1 calc R . .
C215 C 0.2536(3) -0.0732(5) 0.3669(2) 0.114(4) Uani 1 1 d GU . .
H215 H 0.2773 -0.1051 0.3733 0.137 Uiso 1 1 calc R . .
C216 C 0.2533(2) 0.0023(5) 0.3845(2) 0.096(3) Uani 1 1 d GU . .
H216 H 0.2767 0.0219 0.4029 0.115 Uiso 1 1 calc R . .
N221 N 0.1170(2) 0.1742(5) 0.35087(17) 0.0486(18) Uani 1 1 d U . .
N222 N 0.1525(2) 0.1404(4) 0.36272(17) 0.0415(16) Uani 1 1 d U . .
C223 C 0.1505(4) 0.0743(7) 0.3404(3) 0.067(3) Uani 1 1 d U . .
C224 C 0.1135(4) 0.0657(8) 0.3153(3) 0.083(3) Uani 1 1 d U . .
H224 H 0.1042 0.0240 0.2973 0.100 Uiso 1 1 calc R . .
C225 C 0.0921(3) 0.1317(7) 0.3219(3) 0.072(3) Uani 1 1 d U . .
H225 H 0.0652 0.1445 0.3087 0.086 Uiso 1 1 calc R . .
C226 C 0.1078(2) 0.2361(6) 0.3727(2) 0.049(2) Uani 1 1 d . . .
H22A H 0.0854 0.2725 0.3578 0.059 Uiso 1 1 calc R . .
H22B H 0.1307 0.2744 0.3844 0.059 Uiso 1 1 calc R . .
N231 N -0.09723(18) 0.5026(4) 0.37427(17) 0.0395(16) Uani 1 1 d . . .
C232 C -0.0928(2) 0.5268(5) 0.3456(2) 0.0390(19) Uani 1 1 d . . .
C233 C -0.1115(2) 0.5990(5) 0.3268(2) 0.047(2) Uani 1 1 d . . .
H233 H -0.1078 0.6159 0.3069 0.057 Uiso 1 1 calc R . .
C234 C -0.1359(3) 0.6464(6) 0.3374(3) 0.058(3) Uani 1 1 d . . .
H234 H -0.1500 0.6946 0.3242 0.069 Uiso 1 1 calc R . .
C235 C -0.1397(2) 0.6234(6) 0.3671(2) 0.052(2) Uani 1 1 d . . .
H235 H -0.1551 0.6572 0.3754 0.062 Uiso 1 1 calc R . .
C236 C -0.1203(2) 0.5488(6) 0.3852(2) 0.052(2) Uani 1 1 d . . .
H236 H -0.1235 0.5311 0.4053 0.062 Uiso 1 1 calc R . .
N241 N -0.02097(17) 0.3775(4) 0.34712(15) 0.0335(14) Uani 1 1 d . . .
N242 N -0.04544(17) 0.4131(4) 0.36035(15) 0.0350(15) Uani 1 1 d . . .
C243 C -0.0659(2) 0.4730(5) 0.33673(19) 0.0360(18) Uani 1 1 d . . .
C244 C -0.0553(2) 0.4785(5) 0.30930(19) 0.0393(19) Uani 1 1 d . . .
H244 H -0.0657 0.5159 0.2898 0.047 Uiso 1 1 calc R . .
C245 C -0.0262(2) 0.4174(6) 0.31658(19) 0.043(2) Uani 1 1 d . . .
H245 H -0.0122 0.4050 0.3029 0.051 Uiso 1 1 calc R . .
C246 C 0.0121(2) 0.3238(5) 0.36942(19) 0.0363(18) Uani 1 1 d . . .
H24A H 0.0211 0.2879 0.3549 0.044 Uiso 1 1 calc R . .
H24B H 0.0034 0.2846 0.3833 0.044 Uiso 1 1 calc R . .
C251 C 0.0848(2) 0.2410(6) 0.4204(3) 0.055(3) Uani 1 1 d . . .
C252 C 0.0976(2) 0.1915(6) 0.4000(2) 0.050(2) Uani 1 1 d . . .
C253 C 0.1028(2) 0.1037(7) 0.4051(2) 0.058(3) Uani 1 1 d . . .
H253 H 0.1110 0.0705 0.3904 0.069 Uiso 1 1 calc R . .
C254 C 0.0961(3) 0.0620(7) 0.4320(3) 0.063(3) Uani 1 1 d . . .
H254 H 0.1001 0.0015 0.4355 0.075 Uiso 1 1 calc R . .
C255 C 0.0844(4) 0.1084(9) 0.4520(3) 0.094(4) Uani 1 1 d . . .
H255 H 0.0795 0.0806 0.4697 0.113 Uiso 1 1 calc R . .
C256 C 0.0787(4) 0.2037(8) 0.4473(3) 0.085(4) Uani 1 1 d . . .
H256 H 0.0713 0.2373 0.4623 0.102 Uiso 1 1 calc R . .
C261 C 0.0803(2) 0.3395(6) 0.4180(2) 0.046(2) Uani 1 1 d . . .
C262 C 0.0461(2) 0.3793(6) 0.3937(2) 0.040(2) Uani 1 1 d . . .
C263 C 0.0435(2) 0.4678(6) 0.3934(2) 0.042(2) Uani 1 1 d . . .
H263 H 0.0208 0.4956 0.3769 0.050 Uiso 1 1 calc R . .
C264 C 0.0739(2) 0.5171(7) 0.4172(2) 0.055(2) Uani 1 1 d . . .
H264 H 0.0719 0.5783 0.4161 0.066 Uiso 1 1 calc R . .
C265 C 0.1064(3) 0.4799(9) 0.4419(3) 0.079(4) Uani 1 1 d . . .
H265 H 0.1267 0.5140 0.4583 0.094 Uiso 1 1 calc R . .
C266 C 0.1087(3) 0.3904(9) 0.4422(3) 0.075(4) Uani 1 1 d . . .
H266 H 0.1307 0.3632 0.4597 0.091 Uiso 1 1 calc R . .
N311 N 0.23329(17) 0.4782(4) 0.35801(15) 0.0332(14) Uani 1 1 d . . .
C312 C 0.24866(19) 0.4276(5) 0.33995(18) 0.0302(17) Uani 1 1 d . . .
C313 C 0.2590(2) 0.4654(5) 0.31559(19) 0.0357(18) Uani 1 1 d . . .
H313 H 0.2694 0.4303 0.3031 0.043 Uiso 1 1 calc R . .
C314 C 0.2548(2) 0.5512(5) 0.3090(2) 0.0369(18) Uani 1 1 d . . .
H314 H 0.2621 0.5761 0.2921 0.044 Uiso 1 1 calc R . .
C315 C 0.2398(2) 0.6011(5) 0.3271(2) 0.042(2) Uani 1 1 d . . .
H315 H 0.2366 0.6616 0.3233 0.051 Uiso 1 1 calc R . .
C316 C 0.2293(2) 0.5607(5) 0.3512(2) 0.0400(19) Uani 1 1 d . . .
H316 H 0.2185 0.5954 0.3635 0.048 Uiso 1 1 calc R . .
N321 N 0.23755(17) 0.2233(4) 0.37291(16) 0.0388(16) Uani 1 1 d . . .
N322 N 0.23537(17) 0.3105(4) 0.37034(16) 0.0326(14) Uani 1 1 d . . .
C323 C 0.24958(19) 0.3358(5) 0.34728(18) 0.0305(17) Uani 1 1 d . . .
C324 C 0.2628(2) 0.2636(5) 0.33522(18) 0.0308(17) Uani 1 1 d . . .
H324 H 0.2749 0.2618 0.3195 0.037 Uiso 1 1 calc R . .
C325 C 0.2541(2) 0.1962(5) 0.35179(18) 0.0336(17) Uani 1 1 d . . .
H325 H 0.2592 0.1374 0.3488 0.040 Uiso 1 1 calc R . .
N411 N 0.20887(16) 0.0840(4) 0.43766(12) 0.0560(19) Uani 1 1 d GU . .
C412 C 0.20775(16) 0.1356(3) 0.46402(15) 0.053(2) Uani 1 1 d GU . .
C413 C 0.20342(17) 0.0981(4) 0.49197(12) 0.066(3) Uani 1 1 d GU . .
H413 H 0.2027 0.1334 0.5100 0.080 Uiso 1 1 calc R . .
C414 C 0.20020(18) 0.0090(4) 0.49355(14) 0.067(3) Uani 1 1 d GU . .
H414 H 0.1972 -0.0167 0.5126 0.080 Uiso 1 1 calc R . .
C415 C 0.20131(19) -0.0427(3) 0.46719(17) 0.076(3) Uani 1 1 d GU . .
H415 H 0.1991 -0.1036 0.4683 0.092 Uiso 1 1 calc R . .
C416 C 0.20564(18) -0.0051(4) 0.43925(14) 0.065(2) Uani 1 1 d GU . .
H416 H 0.2064 -0.0404 0.4212 0.078 Uiso 1 1 calc R . .
N421 N 0.21255(18) 0.3393(5) 0.42797(16) 0.0411(16) Uani 1 1 d U . .
N422 N 0.21304(18) 0.2516(5) 0.42970(17) 0.0432(16) Uani 1 1 d U . .
C423 C 0.2089(2) 0.2261(6) 0.4583(2) 0.046(2) Uani 1 1 d U . .
C424 C 0.2064(2) 0.2978(7) 0.4757(2) 0.055(2) Uani 1 1 d U . .
H424 H 0.2038 0.2993 0.4970 0.066 Uiso 1 1 calc R . .
C425 C 0.2083(2) 0.3675(7) 0.45664(19) 0.049(2) Uani 1 1 d U . .
H425 H 0.2068 0.4262 0.4625 0.059 Uiso 1 1 calc R . .
N511 N 0.12445(15) 0.0753(4) 0.13735(12) 0.0562(19) Uani 1 1 d GU . .
C512 C 0.15762(18) 0.1244(3) 0.15590(15) 0.055(2) Uani 1 1 d GU . .
C513 C 0.19072(14) 0.0856(4) 0.18091(15) 0.062(2) Uani 1 1 d GU . .
H513 H 0.2134 0.1192 0.1936 0.075 Uiso 1 1 calc R . .
C514 C 0.19064(15) -0.0023(4) 0.18738(14) 0.066(3) Uani 1 1 d GU . .
H514 H 0.2133 -0.0288 0.2045 0.079 Uiso 1 1 calc R . .
C515 C 0.15747(19) -0.0515(3) 0.16884(17) 0.069(3) Uani 1 1 d GU . .
H515 H 0.1574 -0.1116 0.1733 0.083 Uiso 1 1 calc R . .
C516 C 0.12437(16) -0.0127(4) 0.14383(15) 0.068(3) Uani 1 1 d GU . .
H516 H 0.1017 -0.0463 0.1312 0.082 Uiso 1 1 calc R . .
N521 N 0.11658(13) 0.3287(3) 0.11978(12) 0.0462(17) Uani 1 1 d GU . .
N522 N 0.11486(13) 0.2389(3) 0.12579(13) 0.0489(17) Uani 1 1 d GU . .
C523 C 0.15355(16) 0.2099(3) 0.14648(14) 0.051(2) Uani 1 1 d GU . .
C524 C 0.17918(11) 0.2818(4) 0.15326(14) 0.051(2) Uani 1 1 d GU . .
H524 H 0.2068 0.2810 0.1665 0.062 Uiso 1 1 calc R . .
C525 C 0.15633(15) 0.3552(3) 0.13675(15) 0.050(2) Uani 1 1 d GU . .
H525 H 0.1660 0.4121 0.1370 0.060 Uiso 1 1 calc R . .
N611 N 0.02548(19) 0.4732(5) 0.06385(16) 0.0410(16) Uani 1 1 d . . .
C612 C -0.0028(2) 0.4236(6) 0.03880(19) 0.044(2) Uani 1 1 d . . .
C613 C -0.0373(3) 0.4631(6) 0.0142(2) 0.049(2) Uani 1 1 d . . .
H613 H -0.0569 0.4289 -0.0027 0.059 Uiso 1 1 calc R . .
C614 C -0.0422(3) 0.5472(7) 0.0149(2) 0.059(3) Uani 1 1 d . . .
H614 H -0.0656 0.5729 -0.0015 0.070 Uiso 1 1 calc R . .
C615 C -0.0137(3) 0.5990(7) 0.0393(2) 0.055(2) Uani 1 1 d . . .
H615 H -0.0166 0.6599 0.0394 0.066 Uiso 1 1 calc R . .
C616 C 0.0194(3) 0.5575(6) 0.0637(2) 0.046(2) Uani 1 1 d . . .
H616 H 0.0385 0.5917 0.0811 0.056 Uiso 1 1 calc R . .
N621 N 0.0391(2) 0.2185(5) 0.06843(16) 0.0477(18) Uani 1 1 d . . .
N622 N 0.03649(19) 0.3056(4) 0.07022(15) 0.0391(16) Uani 1 1 d . . .
C623 C 0.0052(2) 0.3335(6) 0.04087(18) 0.042(2) Uani 1 1 d . . .
C624 C -0.0118(3) 0.2632(6) 0.0197(2) 0.053(2) Uani 1 1 d . . .
H624 H -0.0336 0.2625 -0.0023 0.064 Uiso 1 1 calc R . .
C625 C 0.0101(3) 0.1952(7) 0.0381(2) 0.058(3) Uani 1 1 d . . .
H625 H 0.0054 0.1372 0.0302 0.070 Uiso 1 1 calc R . .
Cu1A Cu 0.21682(3) 0.40523(6) 0.39060(2) 0.0349(2) Uani 1 1 d . . .
Cu2A Cu 0.07726(3) 0.14722(7) 0.10620(3) 0.0525(3) Uani 1 1 d . . .
Cu3A Cu 0.21591(3) 0.15634(7) 0.40001(3) 0.0508(3) Uani 1 1 d . . .
Cu4A Cu 0.06875(3) 0.39777(6) 0.09961(2) 0.0374(3) Uani 1 1 d . . .
N11A N 0.28388(17) 1.0033(4) 0.13131(15) 0.0309(14) Uani 1 1 d . . .
C12A C 0.3162(2) 1.0268(5) 0.15992(18) 0.0305(17) Uani 1 1 d . . .
C13A C 0.3153(3) 1.0983(5) 0.1786(2) 0.045(2) Uani 1 1 d . . .
H13A H 0.3376 1.1124 0.1992 0.054 Uiso 1 1 calc R . .
C14A C 0.2826(3) 1.1499(5) 0.1680(2) 0.043(2) Uani 1 1 d . . .
H14C H 0.2825 1.2011 0.1803 0.052 Uiso 1 1 calc R . .
C15A C 0.2495(3) 1.1257(5) 0.1388(2) 0.045(2) Uani 1 1 d . . .
H15A H 0.2261 1.1589 0.1314 0.054 Uiso 1 1 calc R . .
C16A C 0.2510(2) 1.0522(5) 0.1205(2) 0.0387(19) Uani 1 1 d . . .
H16A H 0.2287 1.0362 0.1001 0.046 Uiso 1 1 calc R . .
N21A N 0.38507(17) 0.8737(4) 0.15811(17) 0.0371(16) Uani 1 1 d . . .
N22A N 0.34898(17) 0.9095(4) 0.14518(15) 0.0295(14) Uani 1 1 d . . .
C23A C 0.3507(2) 0.9717(5) 0.16821(19) 0.0344(18) Uani 1 1 d . . .
C24A C 0.3881(2) 0.9734(6) 0.19549(19) 0.043(2) Uani 1 1 d . . .
H24C H 0.3971 1.0106 0.2150 0.052 Uiso 1 1 calc R . .
C25A C 0.4087(2) 0.9112(5) 0.18821(19) 0.040(2) Uani 1 1 d . . .
H25A H 0.4353 0.8964 0.2020 0.048 Uiso 1 1 calc R . .
C26A C 0.3963(2) 0.8175(5) 0.1365(2) 0.0383(19) Uani 1 1 d . . .
H26A H 0.3735 0.7817 0.1219 0.046 Uiso 1 1 calc R . .
H26B H 0.4173 0.7781 0.1515 0.046 Uiso 1 1 calc R . .
N31A N 0.59942(16) 0.5501(4) 0.11170(15) 0.0301(14) Uani 1 1 d . . .
C32A C 0.5974(2) 0.5171(5) 0.14072(18) 0.0306(17) Uani 1 1 d . . .
C33A C 0.6183(2) 0.4429(5) 0.1562(2) 0.042(2) Uani 1 1 d . . .
H33A H 0.6172 0.4207 0.1767 0.051 Uiso 1 1 calc R . .
C34A C 0.6408(3) 0.4015(6) 0.1419(2) 0.051(2) Uani 1 1 d . . .
H34A H 0.6554 0.3514 0.1526 0.061 Uiso 1 1 calc R . .
C35A C 0.6416(2) 0.4342(6) 0.1117(2) 0.047(2) Uani 1 1 d . . .
H35A H 0.6561 0.4062 0.1009 0.056 Uiso 1 1 calc R . .
C36A C 0.6205(2) 0.5089(5) 0.09774(18) 0.0354(18) Uani 1 1 d . . .
H36A H 0.6211 0.5317 0.0772 0.042 Uiso 1 1 calc R . .
N41A N 0.53018(16) 0.6584(4) 0.15325(14) 0.0280(13) Uani 1 1 d U . .
N42A N 0.55203(16) 0.6309(4) 0.13624(14) 0.0271(13) Uani 1 1 d U . .
C43A C 0.5726(2) 0.5630(5) 0.15393(18) 0.0320(16) Uani 1 1 d U . .
C44A C 0.5648(2) 0.5469(5) 0.18319(18) 0.0340(17) Uani 1 1 d U . .
H44A H 0.5761 0.5035 0.2003 0.041 Uiso 1 1 calc R . .
C45A C 0.5373(2) 0.6075(5) 0.18167(19) 0.0339(16) Uani 1 1 d U . .
H45A H 0.5254 0.6130 0.1974 0.041 Uiso 1 1 calc R . .
C46A C 0.49909(19) 0.7204(4) 0.13721(18) 0.0298(16) Uani 1 1 d . . .
H46A H 0.5078 0.7650 0.1252 0.036 Uiso 1 1 calc R . .
H46B H 0.4932 0.7494 0.1553 0.036 Uiso 1 1 calc R . .
C51A C 0.4280(2) 0.8244(5) 0.09484(18) 0.0362(19) Uani 1 1 d . . .
C52A C 0.4106(2) 0.8673(5) 0.11333(19) 0.0337(18) Uani 1 1 d . . .
C53A C 0.4079(2) 0.9577(6) 0.1111(2) 0.051(2) Uani 1 1 d . . .
H53A H 0.3965 0.9873 0.1241 0.061 Uiso 1 1 calc R . .
C54A C 0.4213(2) 1.0053(7) 0.0906(3) 0.061(3) Uani 1 1 d . . .
H54A H 0.4186 1.0663 0.0891 0.074 Uiso 1 1 calc R . .
C55A C 0.4387(2) 0.9613(6) 0.0725(2) 0.049(2) Uani 1 1 d . . .
H55A H 0.4483 0.9926 0.0585 0.058 Uiso 1 1 calc R . .
C56A C 0.4424(2) 0.8713(6) 0.0744(2) 0.048(2) Uani 1 1 d . . .
H56A H 0.4546 0.8421 0.0619 0.058 Uiso 1 1 calc R . .
C61A C 0.4291(2) 0.7276(5) 0.09276(18) 0.0339(18) Uani 1 1 d . . .
C62A C 0.46171(19) 0.6764(5) 0.11101(16) 0.0276(16) Uani 1 1 d . . .
C63A C 0.4602(2) 0.5878(5) 0.10505(19) 0.0388(19) Uani 1 1 d . . .
H63A H 0.4825 0.5530 0.1176 0.047 Uiso 1 1 calc R . .
C64A C 0.4267(2) 0.5504(5) 0.08109(19) 0.040(2) Uani 1 1 d . . .
H64A H 0.4257 0.4900 0.0771 0.048 Uiso 1 1 calc R . .
C65A C 0.3941(2) 0.6015(7) 0.06277(19) 0.049(2) Uani 1 1 d . . .
H65A H 0.3711 0.5757 0.0458 0.059 Uiso 1 1 calc R . .
C66A C 0.3947(2) 0.6877(7) 0.0689(2) 0.052(2) Uani 1 1 d . . .
H66A H 0.3718 0.7213 0.0569 0.062 Uiso 1 1 calc R . .
N11B N 0.30064(19) 0.5445(4) 0.08853(15) 0.0340(14) Uani 1 1 d U . .
C12B C 0.3376(2) 0.5184(5) 0.1036(2) 0.0348(17) Uani 1 1 d U . .
C13B C 0.3506(3) 0.4466(5) 0.0920(2) 0.046(2) Uani 1 1 d U . .
H13B H 0.3769 0.4272 0.1038 0.055 Uiso 1 1 calc R . .
C14B C 0.3245(3) 0.4033(6) 0.0630(2) 0.055(2) Uani 1 1 d U . .
H14D H 0.3330 0.3551 0.0540 0.066 Uiso 1 1 calc R . .
C15B C 0.2865(3) 0.4311(6) 0.0475(2) 0.058(2) Uani 1 1 d U . .
H15B H 0.2678 0.4018 0.0279 0.070 Uiso 1 1 calc R . .
C16B C 0.2760(3) 0.5004(5) 0.06044(19) 0.047(2) Uani 1 1 d U . .
H16B H 0.2496 0.5197 0.0492 0.056 Uiso 1 1 calc R . .
N21B N 0.37602(15) 0.6558(3) 0.17665(13) 0.0203(11) Uani 1 1 d U . .
N22B N 0.34733(15) 0.6269(3) 0.14721(14) 0.0228(12) Uani 1 1 d U . .
C23B C 0.3633(2) 0.5657(4) 0.13506(17) 0.0250(14) Uani 1 1 d U . .
C24B C 0.4033(2) 0.5562(4) 0.15668(18) 0.0292(15) Uani 1 1 d U . .
H24D H 0.4217 0.5193 0.1533 0.035 Uiso 1 1 calc R . .
C25B C 0.4104(2) 0.6126(4) 0.18427(19) 0.0307(16) Uani 1 1 d U . .
H25B H 0.4343 0.6196 0.2043 0.037 Uiso 1 1 calc R . .
C26B C 0.3661(2) 0.7084(4) 0.20038(17) 0.0257(15) Uani 1 1 d . . .
H26C H 0.3445 0.7482 0.1867 0.031 Uiso 1 1 calc R . .
H26D H 0.3891 0.7438 0.2147 0.031 Uiso 1 1 calc R . .
N31B N 0.4490(2) 1.0188(4) 0.39935(15) 0.0442(17) Uani 1 1 d U . .
C32B C 0.4686(2) 1.0335(5) 0.37942(19) 0.043(2) Uani 1 1 d U . .
C33B C 0.4890(3) 1.1101(6) 0.3826(2) 0.062(3) Uani 1 1 d U . .
H33B H 0.5033 1.1194 0.3689 0.074 Uiso 1 1 calc R . .
C34B C 0.4888(3) 1.1740(7) 0.4060(2) 0.073(3) Uani 1 1 d U . .
H34B H 0.5023 1.2269 0.4080 0.088 Uiso 1 1 calc R . .
C35B C 0.4684(3) 1.1584(7) 0.4260(2) 0.073(3) Uani 1 1 d U . .
H35B H 0.4676 1.2000 0.4422 0.088 Uiso 1 1 calc R . .
C36B C 0.4491(3) 1.0804(6) 0.4218(2) 0.062(2) Uani 1 1 d U . .
H36B H 0.4351 1.0695 0.4356 0.074 Uiso 1 1 calc R . .
N41B N 0.43775(17) 0.8640(4) 0.31889(13) 0.0298(14) Uani 1 1 d . . .
N42B N 0.43773(17) 0.9073(4) 0.34668(13) 0.0280(13) Uani 1 1 d . . .
C43B C 0.4636(2) 0.9696(5) 0.35280(18) 0.0341(18) Uani 1 1 d . . .
C44B C 0.4808(2) 0.9672(6) 0.3289(2) 0.045(2) Uani 1 1 d . . .
H44B H 0.5003 1.0048 0.3277 0.054 Uiso 1 1 calc R . .
C45B C 0.4635(2) 0.8997(6) 0.30817(19) 0.046(2) Uani 1 1 d . . .
H45B H 0.4685 0.8805 0.2892 0.056 Uiso 1 1 calc R . .
C46B C 0.4070(2) 0.8024(5) 0.30105(17) 0.0341(18) Uani 1 1 d . . .
H46C H 0.3998 0.7724 0.3182 0.041 Uiso 1 1 calc R . .
H46D H 0.4170 0.7586 0.2897 0.041 Uiso 1 1 calc R . .
C51B C 0.3430(2) 0.6972(5) 0.24795(16) 0.0267(15) Uani 1 1 d . . .
C52B C 0.35368(19) 0.6555(4) 0.22402(16) 0.0225(14) Uani 1 1 d . . .
C53B C 0.3521(2) 0.5653(4) 0.22206(17) 0.0276(16) Uani 1 1 d . . .
H53B H 0.3592 0.5364 0.2058 0.033 Uiso 1 1 calc R . .
C54B C 0.3403(2) 0.5179(5) 0.24355(17) 0.0295(16) Uani 1 1 d . . .
H54B H 0.3398 0.4566 0.2423 0.035 Uiso 1 1 calc R . .
C55B C 0.3291(2) 0.5597(5) 0.2670(2) 0.0391(19) Uani 1 1 d . . .
H55B H 0.3204 0.5275 0.2814 0.047 Uiso 1 1 calc R . .
C56B C 0.3309(2) 0.6495(5) 0.26896(19) 0.0343(18) Uani 1 1 d . . .
H56B H 0.3236 0.6782 0.2852 0.041 Uiso 1 1 calc R . .
C61B C 0.3407(2) 0.7935(5) 0.24928(16) 0.0262(16) Uani 1 1 d . . .
C62B C 0.3708(2) 0.8442(4) 0.27400(16) 0.0261(16) Uani 1 1 d . . .
C63B C 0.3662(2) 0.9339(5) 0.27395(18) 0.0342(18) Uani 1 1 d . . .
H63B H 0.3861 0.9681 0.2907 0.041 Uiso 1 1 calc R . .
C64B C 0.3326(2) 0.9736(5) 0.24963(18) 0.0331(18) Uani 1 1 d . . .
H64B H 0.3296 1.0345 0.2497 0.040 Uiso 1 1 calc R . .
C65B C 0.3034(2) 0.9230(5) 0.22525(18) 0.0327(17) Uani 1 1 d . . .
H65B H 0.2806 0.9496 0.2084 0.039 Uiso 1 1 calc R . .
C66B C 0.3074(2) 0.8347(5) 0.22548(17) 0.0328(17) Uani 1 1 d . . .
H66B H 0.2870 0.8010 0.2090 0.039 Uiso 1 1 calc R . .
N11C N 0.29700(17) 0.9775(4) 0.06877(15) 0.0336(14) Uani 1 1 d . . .
C12C C 0.3015(2) 0.9325(5) 0.04385(18) 0.0322(17) Uani 1 1 d . . .
C13C C 0.3100(2) 0.9716(5) 0.01844(19) 0.0386(19) Uani 1 1 d . . .
H13C H 0.3124 0.9385 0.0006 0.046 Uiso 1 1 calc R . .
C14C C 0.3149(2) 1.0615(6) 0.0198(2) 0.048(2) Uani 1 1 d . . .
H14E H 0.3219 1.0905 0.0035 0.058 Uiso 1 1 calc R . .
C15C C 0.3094(3) 1.1063(5) 0.0451(2) 0.048(2) Uani 1 1 d . . .
H15C H 0.3113 1.1675 0.0457 0.058 Uiso 1 1 calc R . .
C16C C 0.3012(2) 1.0640(5) 0.0694(2) 0.044(2) Uani 1 1 d . . .
H16C H 0.2984 1.0963 0.0873 0.052 Uiso 1 1 calc R . .
N21C N 0.28912(16) 0.7219(4) 0.07145(14) 0.0274(13) Uani 1 1 d . . .
N22C N 0.29153(16) 0.8097(4) 0.07343(14) 0.0301(14) Uani 1 1 d . . .
C23C C 0.2974(2) 0.8396(5) 0.04604(17) 0.0298(17) Uani 1 1 d . . .
C24C C 0.2978(2) 0.7693(5) 0.02516(17) 0.0332(18) Uani 1 1 d . . .
H24E H 0.3007 0.7707 0.0040 0.040 Uiso 1 1 calc R . .
C25C C 0.2932(2) 0.6994(5) 0.04225(17) 0.0295(16) Uani 1 1 d . . .
H25C H 0.2928 0.6415 0.0347 0.035 Uiso 1 1 calc R . .
N11D N 0.26432(17) 0.5734(4) 0.13672(15) 0.0316(14) Uani 1 1 d U . .
C12D C 0.2483(2) 0.6180(5) 0.15444(18) 0.0311(16) Uani 1 1 d U . .
C13D C 0.2375(2) 0.5816(5) 0.17904(19) 0.0361(17) Uani 1 1 d U . .
H13D H 0.2260 0.6149 0.1912 0.043 Uiso 1 1 calc R . .
C14D C 0.2445(2) 0.4932(5) 0.1849(2) 0.0397(18) Uani 1 1 d U . .
H14F H 0.2385 0.4660 0.2022 0.048 Uiso 1 1 calc R . .
C15D C 0.2597(2) 0.4449(5) 0.1666(2) 0.0401(18) Uani 1 1 d U . .
H15D H 0.2632 0.3843 0.1700 0.048 Uiso 1 1 calc R . .
C16D C 0.2702(2) 0.4889(5) 0.14238(19) 0.0348(17) Uani 1 1 d U . .
H16D H 0.2817 0.4571 0.1298 0.042 Uiso 1 1 calc R . .
N21D N 0.25760(17) 0.8275(4) 0.12356(15) 0.0314(14) Uani 1 1 d U . .
N22D N 0.26385(17) 0.7396(4) 0.12793(14) 0.0283(13) Uani 1 1 d U . .
C23D C 0.24446(19) 0.7112(5) 0.14603(17) 0.0288(16) Uani 1 1 d U . .
C24D C 0.2252(2) 0.7778(5) 0.15348(18) 0.0328(16) Uani 1 1 d U . .
H24F H 0.2091 0.7753 0.1658 0.039 Uiso 1 1 calc R . .
C25D C 0.2346(2) 0.8492(5) 0.13921(18) 0.0354(17) Uani 1 1 d U . .
H25D H 0.2258 0.9062 0.1403 0.042 Uiso 1 1 calc R . .
N11E N 0.52262(18) 0.5986(4) 0.05768(15) 0.0372(15) Uani 1 1 d U . .
N21E N 0.54446(18) 0.8511(4) 0.06953(14) 0.0350(15) Uani 1 1 d U . .
C12E C 0.4963(2) 0.6544(6) 0.03416(18) 0.0381(18) Uani 1 1 d U . .
C13E C 0.4613(2) 0.6241(7) 0.0089(2) 0.052(2) Uani 1 1 d U . .
H13E H 0.4428 0.6622 -0.0071 0.063 Uiso 1 1 calc R . .
C14E C 0.4544(3) 0.5341(7) 0.0079(2) 0.056(2) Uani 1 1 d U . .
H14G H 0.4309 0.5113 -0.0095 0.067 Uiso 1 1 calc R . .
C15E C 0.4805(2) 0.4796(6) 0.0314(2) 0.051(2) Uani 1 1 d U . .
H15E H 0.4756 0.4194 0.0308 0.062 Uiso 1 1 calc R . .
C16E C 0.5142(2) 0.5146(6) 0.0557(2) 0.0413(19) Uani 1 1 d U . .
H16E H 0.5326 0.4769 0.0722 0.050 Uiso 1 1 calc R . .
N22E N 0.53941(18) 0.7648(4) 0.06867(14) 0.0353(15) Uani 1 1 d U . .
C23E C 0.5072(2) 0.7430(6) 0.03951(17) 0.0370(18) Uani 1 1 d U . .
C24E C 0.4920(2) 0.8177(6) 0.02102(19) 0.047(2) Uani 1 1 d U . .
H24G H 0.4698 0.8226 -0.0005 0.056 Uiso 1 1 calc R . .
C25E C 0.5160(2) 0.8841(6) 0.04050(19) 0.0415(19) Uani 1 1 d U . .
H25E H 0.5129 0.9435 0.0343 0.050 Uiso 1 1 calc R . .
N11F N 0.63320(18) 0.9784(4) 0.14252(16) 0.0335(15) Uani 1 1 d . . .
C12F C 0.6644(2) 0.9251(5) 0.15963(19) 0.0333(18) Uani 1 1 d . . .
C13F C 0.7003(2) 0.9567(5) 0.1852(2) 0.0386(19) Uani 1 1 d . . .
H13F H 0.7219 0.9195 0.1970 0.046 Uiso 1 1 calc R . .
C14F C 0.7024(3) 1.0448(5) 0.1924(2) 0.042(2) Uani 1 1 d . . .
H14H H 0.7258 1.0687 0.2095 0.051 Uiso 1 1 calc R . .
C15F C 0.6716(3) 1.0961(5) 0.1753(2) 0.045(2) Uani 1 1 d . . .
H15F H 0.6733 1.1562 0.1802 0.054 Uiso 1 1 calc R . .
C16F C 0.6376(3) 1.0620(5) 0.1506(2) 0.049(2) Uani 1 1 d . . .
H16F H 0.6163 1.0999 0.1388 0.059 Uiso 1 1 calc R . .
N21F N 0.62024(16) 0.7273(4) 0.12001(14) 0.0273(13) Uani 1 1 d . . .
N22F N 0.62144(17) 0.8145(4) 0.12596(14) 0.0269(13) Uani 1 1 d . . .
C23F C 0.6578(2) 0.8345(4) 0.14973(17) 0.0264(15) Uani 1 1 d . . .
C24F C 0.6807(2) 0.7614(5) 0.15957(17) 0.0282(16) Uani 1 1 d . . .
H24H H 0.7073 0.7572 0.1758 0.034 Uiso 1 1 calc R . .
C25F C 0.6565(2) 0.6960(5) 0.14077(18) 0.0311(17) Uani 1 1 d . . .
H25F H 0.6640 0.6371 0.1420 0.037 Uiso 1 1 calc R . .
Cl11 Cl 0.31780(7) 0.44314(15) 0.46405(6) 0.0514(5) Uiso 1 1 d DU . .
O12 O 0.3109(2) 0.3547(5) 0.4723(2) 0.0914(19) Uiso 1 1 d DU . .
O13 O 0.3098(2) 0.4907(5) 0.48783(18) 0.0775(17) Uiso 1 1 d DU . .
O14 O 0.3564(2) 0.4471(5) 0.46781(18) 0.0752(17) Uiso 1 1 d DU . .
O15 O 0.29037(18) 0.4583(4) 0.42913(15) 0.0571(14) Uiso 1 1 d DU . .
Cl21 Cl 0.47429(10) 0.3324(2) 0.14154(9) 0.0978(9) Uiso 1 1 d DU . .
O22 O 0.4914(2) 0.2603(5) 0.16409(19) 0.105(2) Uiso 1 1 d DU A .
O23X O 0.4326(3) 0.3176(12) 0.1218(5) 0.105(2) Uiso 0.322(10) 1 d PDU A 1
O24X O 0.4919(6) 0.3497(12) 0.1183(5) 0.105(3) Uiso 0.322(10) 1 d PDU A 1
O25X O 0.4785(7) 0.4084(6) 0.1634(4) 0.100(2) Uiso 0.322(10) 1 d PDU A 1
O23Y O 0.4531(3) 0.3859(6) 0.1559(3) 0.102(2) Uiso 0.678(10) 1 d PDU A 2
O24Y O 0.4468(3) 0.2992(7) 0.10864(19) 0.104(2) Uiso 0.678(10) 1 d PDU A 2
O25Y O 0.5044(3) 0.3806(7) 0.1371(3) 0.111(2) Uiso 0.678(10) 1 d PDU A 2
Cl31 Cl 0.29190(6) 0.27123(13) 0.25029(5) 0.0439(5) Uiso 1 1 d DU . .
O32 O 0.31157(15) 0.3114(3) 0.28272(13) 0.0542(14) Uiso 1 1 d DU B .
O33X O 0.3157(2) 0.2907(5) 0.23063(19) 0.0492(16) Uiso 0.574(5) 1 d PDU B 1
O34X O 0.2859(3) 0.1857(4) 0.2508(2) 0.0536(17) Uiso 0.574(5) 1 d PDU B 1
O35X O 0.25580(19) 0.3180(5) 0.2318(2) 0.0616(19) Uiso 0.574(5) 1 d PDU B 1
O33Y O 0.3203(3) 0.2063(6) 0.2490(3) 0.0508(18) Uiso 0.426(5) 1 d PDU B 2
O34Y O 0.2622(2) 0.2150(6) 0.2547(3) 0.051(2) Uiso 0.426(5) 1 d PDU B 2
O35Y O 0.2761(3) 0.3165(6) 0.22159(18) 0.0533(18) Uiso 0.426(5) 1 d PDU B 2
Cl41 Cl 0.20483(8) 0.76460(16) 0.24801(7) 0.0612(6) Uiso 1 1 d DU . .
O42 O 0.1659(2) 0.7508(6) 0.2446(2) 0.124(2) Uiso 1 1 d DU . .
O43 O 0.2191(3) 0.6857(5) 0.2445(2) 0.120(2) Uiso 1 1 d DU . .
O44 O 0.2010(2) 0.8103(5) 0.22031(19) 0.096(2) Uiso 1 1 d DU . .
O45 O 0.2238(2) 0.7961(5) 0.28007(19) 0.096(2) Uiso 1 1 d DU . .
Cl5X Cl 0.15647(17) 0.5619(4) 0.04480(15) 0.1032(14) Uiso 0.629(5) 1 d PDU C 1
O52X O 0.1838(3) 0.5718(7) 0.0804(2) 0.104(2) Uiso 0.629(5) 1 d PDU C 1
O53X O 0.1354(3) 0.4786(6) 0.0428(3) 0.107(2) Uiso 0.629(5) 1 d PDU C 1
O54X O 0.1278(3) 0.6283(7) 0.0336(3) 0.107(2) Uiso 0.629(5) 1 d PDU C 1
O55X O 0.1767(3) 0.5543(8) 0.0229(3) 0.102(2) Uiso 0.629(5) 1 d PDU C 1
Cl5Y Cl 0.1692(3) 0.5223(6) 0.0469(2) 0.1030(15) Uiso 0.371(5) 1 d PDU C 2
O52Y O 0.1917(5) 0.6028(9) 0.0510(5) 0.104(2) Uiso 0.371(5) 1 d PDU C 2
O53Y O 0.1760(5) 0.4673(11) 0.0230(4) 0.105(3) Uiso 0.371(5) 1 d PDU C 2
O54Y O 0.1281(3) 0.5451(12) 0.0341(5) 0.107(2) Uiso 0.371(5) 1 d PDU C 2
O55Y O 0.1818(5) 0.4826(11) 0.0805(3) 0.104(3) Uiso 0.371(5) 1 d PDU C 2
Cl6X Cl 0.08699(15) 0.8454(3) 0.36057(13) 0.1192(16) Uiso 0.751(4) 1 d PDU D 1
O62X O 0.0588(3) 0.9070(6) 0.3423(3) 0.134(3) Uiso 0.751(4) 1 d PDU D 1
O63X O 0.0758(3) 0.7615(6) 0.3447(3) 0.130(3) Uiso 0.751(4) 1 d PDU D 1
O64X O 0.1252(3) 0.8658(7) 0.3658(3) 0.139(3) Uiso 0.751(4) 1 d PDU D 1
O65X O 0.0865(3) 0.8344(7) 0.3948(2) 0.129(3) Uiso 0.751(4) 1 d PDU D 1
Cl6Y Cl 0.0722(4) 0.7884(9) 0.4061(4) 0.125(3) Uiso 0.249(4) 1 d PDU D 2
O62Y O 0.0546(8) 0.7602(19) 0.4285(7) 0.128(4) Uiso 0.249(4) 1 d PDU D 2
O63Y O 0.0709(9) 0.7202(15) 0.3827(7) 0.125(4) Uiso 0.249(4) 1 d PDU D 2
O64Y O 0.0513(8) 0.8623(14) 0.3861(7) 0.126(3) Uiso 0.249(4) 1 d PDU D 2
O65Y O 0.1124(5) 0.8125(19) 0.4267(7) 0.128(3) Uiso 0.249(4) 1 d PDU D 2
Cl7X Cl 0.62859(15) 0.9707(3) 0.04741(12) 0.0545(9) Uiso 0.514(4) 1 d PDU E 1
O72X O 0.5908(2) 0.9866(7) 0.0214(2) 0.066(2) Uiso 0.514(4) 1 d PDU E 1
O73X O 0.6386(3) 1.0392(6) 0.0735(2) 0.0716(18) Uiso 0.514(4) 1 d PDU E 1
O74X O 0.6572(3) 0.9672(7) 0.0344(3) 0.0668(17) Uiso 0.514(4) 1 d PDU E 1
O75X O 0.6283(3) 0.8914(5) 0.0656(3) 0.0709(17) Uiso 0.514(4) 1 d PDU E 1
Cl7Y Cl 0.64579(17) 0.9613(3) 0.05839(14) 0.0611(10) Uiso 0.486(4) 1 d PDU E 2
O72Y O 0.6743(3) 0.9638(8) 0.0941(2) 0.086(3) Uiso 0.486(4) 1 d PDU E 2
O73Y O 0.6088(3) 0.9804(7) 0.0574(3) 0.0692(16) Uiso 0.486(4) 1 d PDU E 2
O74Y O 0.6575(3) 1.0219(7) 0.0397(3) 0.0651(18) Uiso 0.486(4) 1 d PDU E 2
O75Y O 0.6463(3) 0.8766(5) 0.0457(3) 0.0627(16) Uiso 0.486(4) 1 d PDU E 2
Cl8X Cl 0.0000 0.2432(2) 0.2500 0.0679(4) Uiso 0.586(6) 2 d SPDU . 1
O82X O 0.0000 0.1502(2) 0.2500 0.0639(3) Uiso 0.586(6) 2 d SPDU . 1
O83X O 0.03584(16) 0.2730(2) 0.2489(3) 0.0671(4) Uiso 0.293(3) 1 d PDU . 1
O84X O 0.0094(3) 0.2730(2) 0.22225(15) 0.0705(4) Uiso 0.293(3) 1 d PDU . 1
O85X O -0.0237(4) 0.2730(2) 0.21540(10) 0.0697(4) Uiso 0.293(3) 1 d PDU . 1
Cl8Y Cl 0.0000 0.2948(2) 0.2500 0.0683(4) Uiso 0.414(6) 2 d SPDU . 2
O82Y O 0.0000 0.3878(2) 0.2500 0.0632(3) Uiso 0.414(6) 2 d SPDU . 2
O83Y O 0.03855(14) 0.2650(2) 0.2556(5) 0.0678(4) Uiso 0.207(3) 1 d PDU . 2
O84Y O 0.0185(3) 0.2650(2) 0.2283(2) 0.0700(4) Uiso 0.207(3) 1 d PDU . 2
O85Y O -0.0133(6) 0.2650(2) 0.21481(5) 0.0688(4) Uiso 0.207(3) 1 d PDU . 2
Cl9X Cl 0.5000 0.7640(2) 0.2500 0.0556(10) Uiso 0.444(7) 2 d SPDU . 1
O92X O 0.5000 0.8570(2) 0.2500 0.046(3) Uiso 0.444(7) 2 d SPDU . 1
O93X O 0.46179(14) 0.7342(2) 0.2455(4) 0.0559(12) Uiso 0.222(3) 1 d PDU . 1
O95X O 0.5272(2) 0.7342(2) 0.2364(3) 0.0558(13) Uiso 0.222(3) 1 d PDU . 1
O94X O 0.4787(2) 0.7342(2) 0.21497(4) 0.0567(16) Uiso 0.222(3) 1 d PDU . 1
Cl9Y Cl 0.5000 0.7377(2) 0.2500 0.0553(10) Uiso 0.556(7) 2 d SPDU . 2
O92Y O 0.5000 0.6447(2) 0.2500 0.059(3) Uiso 0.556(7) 2 d SPDU . 2
O93Y O 0.46452(17) 0.7674(2) 0.2518(3) 0.0558(13) Uiso 0.278(3) 1 d PDU . 2
O95Y O 0.4858(6) 0.7674(2) 0.21474(4) 0.0556(12) Uiso 0.278(3) 1 d PDU . 2
O94Y O 0.46261(13) 0.7674(2) 0.2248(2) 0.0572(16) Uiso 0.278(3) 1 d PDU . 2
O11S O 0.59071(18) 0.6557(4) 0.03946(15) 0.0557(16) Uiso 1 1 d . . .
N12S N 0.5920(2) 0.7262(5) -0.00707(18) 0.0506(18) Uiso 1 1 d . . .
C13S C 0.5882(2) 0.7185(6) 0.0228(2) 0.046(2) Uiso 1 1 d . . .
H13S H 0.5828 0.7705 0.0318 0.055 Uiso 1 1 calc R . .
C14S C 0.5889(4) 0.8070(8) -0.0241(3) 0.102(4) Uiso 1 1 d . . .
H14I H 0.6128 0.8173 -0.0275 0.152 Uiso 1 1 calc R . .
H14J H 0.5856 0.8533 -0.0098 0.152 Uiso 1 1 calc R . .
H14K H 0.5662 0.8060 -0.0466 0.152 Uiso 1 1 calc R . .
C15S C 0.6009(3) 0.6532(7) -0.0221(3) 0.077(3) Uiso 1 1 d . . .
H15G H 0.5974 0.6669 -0.0457 0.115 Uiso 1 1 calc R . .
H15H H 0.5833 0.6057 -0.0227 0.115 Uiso 1 1 calc R . .
H15I H 0.6281 0.6359 -0.0082 0.115 Uiso 1 1 calc R . .
O21S O 0.2304(3) 0.2413(7) 0.0374(3) 0.0554(3) Uiso 0.50 1 d PD . .
C22S C 0.2069(5) 0.2893(12) 0.0426(4) 0.070(6) Uiso 0.50 1 d PD . .
C23S C 0.1720(4) 0.3165(12) 0.0106(4) 0.0582(3) Uiso 0.50 1 d PD . .
H23A H 0.1525 0.2702 0.0034 0.087 Uiso 0.50 1 calc PR . .
H23B H 0.1803 0.3285 -0.0081 0.087 Uiso 0.50 1 calc PR . .
H23C H 0.1605 0.3688 0.0155 0.087 Uiso 0.50 1 calc PR . .
C24S C 0.2139(5) 0.3206(11) 0.0779(3) 0.056(5) Uiso 0.50 1 d PD . .
H24I H 0.2415 0.3364 0.0906 0.084 Uiso 0.50 1 calc PR . .
H24J H 0.2072 0.2748 0.0905 0.084 Uiso 0.50 1 calc PR . .
H24K H 0.1974 0.3713 0.0760 0.084 Uiso 0.50 1 calc PR . .
O31S O 0.2929(2) 0.7210(5) 0.4964(2) 0.095(3) Uiso 1 1 d D . .
N32S N 0.2894(3) 0.7388(6) 0.4442(2) 0.083(3) Uiso 1 1 d D . .
C33S C 0.3032(3) 0.7055(7) 0.4746(3) 0.087(4) Uiso 1 1 d D . .
H33S H 0.3237 0.6645 0.4799 0.105 Uiso 1 1 calc R . .
C34S C 0.3038(4) 0.7080(8) 0.4181(3) 0.107(4) Uiso 1 1 d D . .
H34C H 0.2832 0.7157 0.3948 0.161 Uiso 1 1 calc R . .
H34D H 0.3108 0.6467 0.4221 0.161 Uiso 1 1 calc R . .
H34E H 0.3270 0.7414 0.4205 0.161 Uiso 1 1 calc R . .
C35S C 0.2636(3) 0.8117(7) 0.4379(3) 0.096(4) Uiso 1 1 d D . .
H35C H 0.2447 0.8119 0.4135 0.145 Uiso 1 1 calc R . .
H35D H 0.2790 0.8652 0.4431 0.145 Uiso 1 1 calc R . .
H35E H 0.2495 0.8078 0.4528 0.145 Uiso 1 1 calc R . .
O41S O 0.0599(4) 0.7865(9) 0.1241(4) 0.085(4) Uiso 0.50 1 d PD . .
C42S C 0.0438(5) 0.7801(10) 0.1436(4) 0.049(4) Uiso 0.50 1 d PD . .
C43S C 0.0565(7) 0.8323(15) 0.1756(5) 0.103(8) Uiso 0.50 1 d PD . .
H43A H 0.0825 0.8568 0.1809 0.155 Uiso 0.50 1 calc PR . .
H43B H 0.0577 0.7956 0.1948 0.155 Uiso 0.50 1 calc PR . .
H43C H 0.0377 0.8792 0.1722 0.155 Uiso 0.50 1 calc PR . .
C44S C 0.0110(5) 0.7130(11) 0.1366(5) 0.061(5) Uiso 0.50 1 d PD . .
H44C H -0.0048 0.7081 0.1115 0.091 Uiso 0.50 1 calc PR . .
H44D H -0.0058 0.7313 0.1479 0.091 Uiso 0.50 1 calc PR . .
H44E H 0.0227 0.6568 0.1458 0.091 Uiso 0.50 1 calc PR . .
O51S O 0.3165(3) 0.2583(6) 0.1176(2) 0.115(3) Uiso 1 1 d D . .
C52S C 0.3507(3) 0.2611(8) 0.1413(3) 0.090(4) Uiso 1 1 d D . .
C53S C 0.3809(3) 0.1943(8) 0.1424(3) 0.102(4) Uiso 1 1 d D . .
H53C H 0.3679 0.1481 0.1259 0.152 Uiso 1 1 calc R . .
H53D H 0.3935 0.1700 0.1658 0.152 Uiso 1 1 calc R . .
H53E H 0.4007 0.2217 0.1364 0.152 Uiso 1 1 calc R . .
C54S C 0.3604(3) 0.3246(7) 0.1704(3) 0.089(4) Uiso 1 1 d D . .
H54C H 0.3360 0.3486 0.1701 0.133 Uiso 1 1 calc R . .
H54D H 0.3764 0.3713 0.1676 0.133 Uiso 1 1 calc R . .
H54E H 0.3749 0.2953 0.1926 0.133 Uiso 1 1 calc R . .
O61S O 0.4050(2) 0.1771(5) 0.24099(19) 0.086(2) Uiso 1 1 d D . .
C62S C 0.4079(3) 0.2159(6) 0.2675(2) 0.056(2) Uiso 1 1 d D . .
C63S C 0.4105(4) 0.1677(8) 0.2989(3) 0.104(4) Uiso 1 1 d D . .
H63C H 0.3912 0.1209 0.2919 0.156 Uiso 1 1 calc R . .
H63D H 0.4052 0.2072 0.3144 0.156 Uiso 1 1 calc R . .
H63E H 0.4369 0.1434 0.3109 0.156 Uiso 1 1 calc R . .
C64S C 0.4084(5) 0.3128(7) 0.2696(4) 0.127(5) Uiso 1 1 d D . .
H64C H 0.4196 0.3366 0.2544 0.190 Uiso 1 1 calc R . .
H64D H 0.4244 0.3307 0.2936 0.190 Uiso 1 1 calc R . .
H64E H 0.3816 0.3341 0.2624 0.190 Uiso 1 1 calc R . .
O71X O 0.6988(4) 0.1613(10) 0.0494(4) 0.047(5) Uiso 0.354(9) 1 d PD F 1
C72X C 0.6675(5) 0.1973(14) 0.0442(5) 0.044(6) Uiso 0.354(9) 1 d PD F 1
C73X C 0.6317(6) 0.1896(19) 0.0101(5) 0.051(8) Uiso 0.354(9) 1 d PD F 1
H73A H 0.6344 0.1386 -0.0024 0.077 Uiso 0.354(9) 1 calc PR F 1
H73B H 0.6296 0.2413 -0.0039 0.077 Uiso 0.354(9) 1 calc PR F 1
H73C H 0.6082 0.1840 0.0144 0.077 Uiso 0.354(9) 1 calc PR F 1
C74X C 0.6624(7) 0.2452(19) 0.0734(6) 0.058(9) Uiso 0.354(9) 1 d PD F 1
H74A H 0.6867 0.2761 0.0874 0.087 Uiso 0.354(9) 1 calc PR F 1
H74B H 0.6565 0.2037 0.0880 0.087 Uiso 0.354(9) 1 calc PR F 1
H74C H 0.6408 0.2866 0.0635 0.087 Uiso 0.354(9) 1 calc PR F 1
O71Y O 0.5928(3) 0.2357(7) 0.0525(3) 0.069(3) Uiso 0.646(9) 1 d PD F 2
C72Y C 0.6229(4) 0.2212(9) 0.0491(3) 0.056(4) Uiso 0.646(9) 1 d PD F 2
C73Y C 0.6206(5) 0.2053(11) 0.0125(3) 0.055(4) Uiso 0.646(9) 1 d PD F 2
H73D H 0.5931 0.2007 -0.0041 0.083 Uiso 0.646(9) 1 calc PR F 2
H73E H 0.6344 0.1516 0.0123 0.083 Uiso 0.646(9) 1 calc PR F 2
H73F H 0.6330 0.2536 0.0059 0.083 Uiso 0.646(9) 1 calc PR F 2
C74Y C 0.6610(4) 0.2147(13) 0.0794(3) 0.069(6) Uiso 0.646(9) 1 d PD F 2
H74D H 0.6587 0.2395 0.0997 0.104 Uiso 0.646(9) 1 calc PR F 2
H74E H 0.6809 0.2464 0.0747 0.104 Uiso 0.646(9) 1 calc PR F 2
H74F H 0.6687 0.1539 0.0838 0.104 Uiso 0.646(9) 1 calc PR F 2

loop_
_atom_site_aniso_label
_atom_site_aniso_U_11
_atom_site_aniso_U_22
_atom_site_aniso_U_33
_atom_site_aniso_U_23
_atom_site_aniso_U_13
_atom_site_aniso_U_12
Cu1 0.0292(5) 0.0321(5) 0.0269(5) 0.0051(4) 0.0136(4) 0.0000(4)
Cu2 0.0269(5) 0.0367(5) 0.0268(5) -0.0107(4) 0.0060(4) 0.0056(4)
Cu3 0.0278(5) 0.0304(5) 0.0241(4) 0.0014(4) 0.0106(4) -0.0045(4)
Cu4 0.0390(5) 0.0330(5) 0.0283(5) 0.0020(4) 0.0208(4) 0.0110(4)
N111 0.043(4) 0.047(4) 0.041(4) -0.006(3) 0.030(3) 0.003(3)
C112 0.050(5) 0.047(5) 0.047(5) 0.010(4) 0.032(4) 0.005(4)
C113 0.055(6) 0.065(7) 0.095(8) -0.019(6) 0.052(6) 0.002(5)
C114 0.094(10) 0.077(8) 0.098(9) -0.016(7) 0.069(8) 0.008(7)
C115 0.096(9) 0.064(7) 0.063(7) -0.019(5) 0.053(7) -0.015(6)
C116 0.056(6) 0.067(7) 0.046(5) -0.007(5) 0.033(5) 0.002(5)
N121 0.029(4) 0.053(4) 0.024(3) 0.002(3) 0.004(3) -0.008(3)
N122 0.033(4) 0.047(4) 0.034(3) 0.010(3) 0.018(3) 0.004(3)
C123 0.034(5) 0.072(7) 0.042(5) 0.008(5) 0.011(4) -0.006(5)
C124 0.032(5) 0.078(7) 0.067(6) 0.030(6) 0.028(5) 0.022(5)
C125 0.033(5) 0.047(5) 0.046(5) 0.011(4) 0.021(4) 0.009(4)
C126 0.036(4) 0.036(5) 0.029(4) 0.005(3) 0.011(3) -0.004(3)
N131 0.102(6) 0.052(5) 0.045(4) -0.021(4) -0.015(4) 0.019(4)
C132 0.069(6) 0.054(5) 0.055(5) -0.016(4) -0.012(4) -0.005(5)
C133 0.075(6) 0.064(6) 0.076(6) -0.018(5) -0.022(5) -0.007(5)
C134 0.109(7) 0.073(6) 0.087(7) -0.012(5) -0.006(5) 0.015(6)
C135 0.120(8) 0.057(6) 0.058(6) -0.018(5) -0.011(5) 0.015(5)
C136 0.119(7) 0.073(6) 0.072(6) -0.019(5) -0.003(6) 0.020(5)
N141 0.030(3) 0.049(4) 0.040(3) 0.016(3) 0.009(3) 0.003(3)
N142 0.026(3) 0.037(4) 0.040(3) 0.005(3) -0.003(3) -0.004(3)
C143 0.049(5) 0.045(5) 0.060(5) 0.013(4) -0.008(4) -0.010(4)
C144 0.034(4) 0.066(5) 0.074(5) 0.018(4) 0.010(4) -0.011(4)
C145 0.030(4) 0.061(5) 0.070(5) 0.020(4) 0.017(4) -0.003(4)
C146 0.030(4) 0.041(5) 0.033(4) -0.007(3) 0.008(3) -0.009(3)
C151 0.028(4) 0.056(6) 0.026(4) 0.010(4) 0.004(3) -0.001(4)
C152 0.026(4) 0.038(5) 0.025(4) 0.004(3) 0.008(3) -0.004(3)
C153 0.033(4) 0.044(5) 0.020(4) 0.003(3) -0.002(3) -0.011(4)
C154 0.033(4) 0.036(5) 0.033(4) 0.008(4) 0.002(4) -0.003(3)
C155 0.025(4) 0.068(6) 0.032(4) 0.024(4) 0.011(3) 0.004(4)
C156 0.039(5) 0.056(6) 0.034(4) 0.008(4) 0.016(4) -0.005(4)
C161 0.038(5) 0.048(5) 0.032(4) 0.003(4) 0.020(4) 0.001(4)
C162 0.028(4) 0.039(5) 0.027(4) 0.004(3) 0.012(3) 0.000(3)
C163 0.026(4) 0.043(5) 0.030(4) -0.001(3) 0.006(3) -0.004(3)
C164 0.048(5) 0.052(6) 0.031(4) 0.010(4) 0.017(4) 0.004(4)
C165 0.043(5) 0.043(6) 0.055(6) 0.022(4) 0.017(4) 0.008(4)
C166 0.030(5) 0.084(8) 0.043(5) 0.011(5) 0.008(4) -0.003(5)
N211 0.128(6) 0.056(5) 0.125(6) 0.039(4) 0.107(5) 0.040(4)
C212 0.159(8) 0.063(6) 0.100(6) 0.017(5) 0.105(6) 0.009(6)
C213 0.187(8) 0.082(7) 0.115(7) 0.025(6) 0.101(7) 0.012(6)
C214 0.182(8) 0.084(7) 0.118(7) 0.031(6) 0.119(6) 0.028(6)
C215 0.160(8) 0.089(7) 0.146(8) 0.039(6) 0.117(6) 0.046(6)
C216 0.129(7) 0.072(6) 0.144(7) 0.041(5) 0.112(6) 0.044(5)
N221 0.048(4) 0.056(4) 0.039(4) 0.017(3) 0.015(3) -0.014(3)
N222 0.049(4) 0.033(4) 0.050(4) 0.005(3) 0.028(3) -0.004(3)
C223 0.095(6) 0.056(5) 0.065(5) 0.004(4) 0.048(5) -0.016(5)
C224 0.116(7) 0.073(6) 0.062(5) 0.006(5) 0.038(5) -0.043(5)
C225 0.071(6) 0.079(6) 0.052(5) 0.022(5) 0.013(4) -0.039(5)
C226 0.028(4) 0.055(6) 0.064(6) 0.032(5) 0.019(4) 0.003(4)
N231 0.033(4) 0.039(4) 0.043(4) 0.002(3) 0.012(3) 0.008(3)
C232 0.030(4) 0.042(5) 0.036(4) -0.009(4) 0.004(4) -0.003(4)
C233 0.039(5) 0.030(5) 0.053(5) 0.005(4) 0.000(4) -0.003(4)
C234 0.044(6) 0.036(5) 0.073(7) -0.012(5) 0.004(5) 0.001(4)
C235 0.031(5) 0.044(5) 0.064(6) -0.016(5) 0.004(4) 0.005(4)
C236 0.040(5) 0.066(6) 0.047(5) -0.010(5) 0.016(4) -0.004(5)
N241 0.028(3) 0.039(4) 0.034(3) -0.007(3) 0.014(3) -0.001(3)
N242 0.026(3) 0.043(4) 0.031(3) 0.002(3) 0.007(3) -0.002(3)
C243 0.030(4) 0.035(5) 0.032(4) 0.005(3) 0.003(3) -0.004(3)
C244 0.037(5) 0.045(5) 0.026(4) 0.001(3) 0.003(4) -0.004(4)
C245 0.038(5) 0.068(6) 0.025(4) -0.003(4) 0.015(4) -0.019(4)
C246 0.026(4) 0.054(5) 0.037(4) -0.006(4) 0.020(3) -0.004(4)
C251 0.030(5) 0.067(7) 0.068(6) 0.032(5) 0.021(5) 0.003(4)
C252 0.018(4) 0.071(7) 0.056(5) 0.025(5) 0.011(4) 0.009(4)
C253 0.029(5) 0.088(8) 0.055(6) 0.039(5) 0.016(4) 0.007(5)
C254 0.034(5) 0.075(7) 0.083(7) 0.032(6) 0.028(5) 0.007(5)
C255 0.100(10) 0.124(12) 0.079(8) 0.057(8) 0.059(8) 0.020(8)
C256 0.101(9) 0.087(9) 0.098(9) 0.032(7) 0.071(8) 0.019(7)
C261 0.028(5) 0.071(6) 0.042(5) 0.010(4) 0.016(4) -0.007(4)
C262 0.025(4) 0.054(6) 0.042(5) -0.003(4) 0.014(4) -0.009(4)
C263 0.029(4) 0.059(6) 0.040(5) -0.003(4) 0.017(4) 0.001(4)
C264 0.030(5) 0.074(7) 0.058(6) -0.004(5) 0.016(4) -0.020(4)
C265 0.033(6) 0.103(10) 0.080(8) 0.012(7) 0.004(5) -0.032(6)
C266 0.024(5) 0.139(12) 0.056(6) 0.024(7) 0.009(5) -0.009(6)
N311 0.021(3) 0.043(4) 0.032(3) -0.003(3) 0.008(3) -0.002(3)
C312 0.018(4) 0.041(5) 0.027(4) -0.002(3) 0.004(3) -0.007(3)
C313 0.019(4) 0.055(5) 0.034(4) -0.012(4) 0.012(3) -0.008(3)
C314 0.032(4) 0.037(5) 0.046(5) 0.007(4) 0.020(4) -0.010(3)
C315 0.037(5) 0.036(5) 0.054(5) -0.003(4) 0.018(4) -0.009(4)
C316 0.028(4) 0.042(5) 0.052(5) 0.001(4) 0.019(4) -0.001(4)
N321 0.023(3) 0.050(5) 0.041(4) 0.004(3) 0.011(3) 0.005(3)
N322 0.026(3) 0.032(4) 0.044(4) 0.007(3) 0.018(3) 0.009(3)
C323 0.019(4) 0.043(5) 0.027(4) 0.009(3) 0.007(3) 0.001(3)
C324 0.026(4) 0.041(5) 0.029(4) -0.008(3) 0.015(3) -0.011(3)
C325 0.028(4) 0.036(4) 0.035(4) -0.008(3) 0.012(3) 0.002(3)
N411 0.045(4) 0.066(4) 0.065(4) 0.037(4) 0.031(4) 0.028(3)
C412 0.031(4) 0.082(6) 0.042(4) 0.030(4) 0.010(4) 0.013(4)
C413 0.035(4) 0.098(6) 0.063(5) 0.040(5) 0.018(4) 0.004(4)
C414 0.039(5) 0.094(6) 0.066(5) 0.036(5) 0.021(4) -0.007(5)
C415 0.063(5) 0.084(6) 0.092(6) 0.045(5) 0.042(5) 0.010(5)
C416 0.059(5) 0.075(5) 0.075(5) 0.029(5) 0.042(4) 0.019(5)
N421 0.036(4) 0.054(4) 0.035(3) 0.010(3) 0.016(3) 0.019(3)
N422 0.026(3) 0.068(4) 0.039(3) 0.013(3) 0.016(3) 0.006(3)
C423 0.019(4) 0.072(5) 0.043(4) 0.024(4) 0.011(3) 0.012(4)
C424 0.036(4) 0.087(6) 0.041(4) 0.018(4) 0.015(4) 0.012(4)
C425 0.039(4) 0.080(5) 0.024(4) 0.011(4) 0.009(3) 0.019(4)
N511 0.064(4) 0.060(4) 0.050(4) -0.004(3) 0.029(4) 0.021(4)
C512 0.054(5) 0.070(5) 0.048(5) 0.003(4) 0.029(4) 0.020(4)
C513 0.048(5) 0.088(6) 0.065(5) 0.012(5) 0.038(4) 0.022(4)
C514 0.052(5) 0.091(6) 0.064(5) 0.020(5) 0.033(4) 0.037(4)
C515 0.069(5) 0.075(6) 0.069(6) 0.008(5) 0.033(5) 0.038(4)
C516 0.071(5) 0.072(5) 0.064(5) 0.000(5) 0.031(4) 0.035(5)
N521 0.045(4) 0.061(4) 0.036(3) -0.005(3) 0.020(3) -0.003(3)
N522 0.045(4) 0.067(4) 0.038(4) -0.005(3) 0.020(3) 0.010(3)
C523 0.043(4) 0.074(5) 0.038(4) 0.000(4) 0.019(4) 0.011(4)
C524 0.041(4) 0.075(5) 0.042(4) -0.002(4) 0.021(4) 0.011(4)
C525 0.035(4) 0.077(5) 0.046(4) -0.006(4) 0.025(4) 0.010(4)
N611 0.043(4) 0.053(5) 0.030(3) 0.005(3) 0.018(3) 0.000(3)
C612 0.037(5) 0.071(7) 0.021(4) 0.007(4) 0.007(4) -0.006(4)
C613 0.058(6) 0.057(6) 0.027(4) 0.006(4) 0.012(4) 0.003(5)
C614 0.060(6) 0.080(8) 0.027(5) 0.019(5) 0.010(4) 0.016(5)
C615 0.052(6) 0.067(7) 0.038(5) 0.016(5) 0.010(4) 0.001(5)
C616 0.055(6) 0.051(6) 0.037(5) 0.014(4) 0.022(4) 0.003(4)
N621 0.051(5) 0.056(5) 0.031(4) -0.011(3) 0.012(3) 0.003(4)
N622 0.040(4) 0.047(4) 0.027(3) -0.006(3) 0.010(3) 0.004(3)
C623 0.043(5) 0.063(6) 0.018(4) 0.002(4) 0.010(4) -0.009(4)
C624 0.053(6) 0.073(7) 0.019(4) 0.002(4) 0.001(4) -0.007(5)
C625 0.073(7) 0.064(6) 0.033(5) -0.004(5) 0.017(5) 0.001(5)
Cu1A 0.0313(5) 0.0449(6) 0.0309(5) 0.0028(4) 0.0154(4) 0.0069(4)
Cu2A 0.0545(7) 0.0521(7) 0.0417(6) -0.0118(5) 0.0109(5) 0.0101(5)
Cu3A 0.0579(7) 0.0476(7) 0.0659(7) 0.0309(5) 0.0447(6) 0.0260(5)
Cu4A 0.0334(5) 0.0498(6) 0.0272(5) 0.0009(4) 0.0109(4) -0.0018(4)
N11A 0.030(3) 0.035(4) 0.032(3) -0.001(3) 0.017(3) -0.004(3)
C12A 0.041(5) 0.027(4) 0.029(4) 0.007(3) 0.020(4) -0.002(3)
C13A 0.060(6) 0.049(5) 0.032(4) 0.001(4) 0.025(4) -0.006(4)
C14A 0.065(6) 0.031(5) 0.044(5) 0.004(4) 0.034(5) 0.005(4)
C15A 0.063(6) 0.035(5) 0.052(5) 0.013(4) 0.040(5) 0.006(4)
C16A 0.043(5) 0.039(5) 0.040(4) 0.005(4) 0.023(4) 0.001(4)
N21A 0.021(3) 0.050(4) 0.043(4) 0.020(3) 0.017(3) 0.002(3)
N22A 0.032(3) 0.030(3) 0.032(3) 0.010(3) 0.019(3) 0.003(3)
C23A 0.037(4) 0.032(4) 0.034(4) 0.005(3) 0.014(4) -0.017(3)
C24A 0.039(5) 0.054(6) 0.027(4) 0.007(4) 0.004(4) -0.014(4)
C25A 0.024(4) 0.059(6) 0.031(4) 0.019(4) 0.006(3) -0.010(4)
C26A 0.031(4) 0.039(5) 0.050(5) 0.020(4) 0.022(4) 0.008(3)
N31A 0.023(3) 0.030(3) 0.034(3) -0.010(3) 0.009(3) 0.007(3)
C32A 0.021(4) 0.035(4) 0.030(4) -0.014(3) 0.005(3) 0.000(3)
C33A 0.045(5) 0.042(5) 0.030(4) -0.009(4) 0.006(4) 0.008(4)
C34A 0.048(5) 0.049(6) 0.042(5) -0.005(4) 0.007(4) 0.023(4)
C35A 0.035(5) 0.062(6) 0.040(5) -0.002(4) 0.011(4) 0.023(4)
C36A 0.032(4) 0.041(5) 0.027(4) -0.010(3) 0.006(3) 0.011(3)
N41A 0.024(3) 0.035(3) 0.025(3) -0.011(2) 0.010(2) -0.001(3)
N42A 0.024(3) 0.033(3) 0.021(3) -0.010(2) 0.007(2) -0.002(2)
C43A 0.031(4) 0.031(4) 0.028(4) -0.015(3) 0.006(3) -0.006(3)
C44A 0.041(4) 0.028(4) 0.030(4) -0.003(3) 0.011(3) 0.000(3)
C45A 0.033(4) 0.035(4) 0.036(4) -0.005(3) 0.018(3) -0.006(3)
C46A 0.018(4) 0.031(4) 0.039(4) -0.011(3) 0.011(3) 0.002(3)
C51A 0.020(4) 0.050(5) 0.029(4) 0.021(4) 0.001(3) -0.001(3)
C52A 0.021(4) 0.040(5) 0.039(4) 0.023(4) 0.012(3) 0.008(3)
C53A 0.037(5) 0.061(6) 0.067(6) 0.038(5) 0.033(5) 0.021(4)
C54A 0.038(5) 0.069(7) 0.084(7) 0.049(6) 0.033(5) 0.015(5)
C55A 0.049(5) 0.055(6) 0.053(5) 0.029(4) 0.032(5) 0.001(4)
C56A 0.035(5) 0.078(7) 0.034(4) 0.021(4) 0.017(4) -0.002(4)
C61A 0.021(4) 0.057(5) 0.026(4) 0.011(4) 0.013(3) -0.001(3)
C62A 0.021(4) 0.049(5) 0.017(3) -0.009(3) 0.012(3) -0.008(3)
C63A 0.026(4) 0.060(6) 0.035(4) -0.018(4) 0.018(4) -0.011(4)
C64A 0.040(5) 0.045(5) 0.037(4) -0.018(4) 0.019(4) -0.023(4)
C65A 0.026(5) 0.094(8) 0.022(4) -0.008(4) 0.005(3) -0.023(5)
C66A 0.022(4) 0.084(7) 0.040(5) 0.010(5) 0.004(4) -0.021(4)
N11B 0.048(4) 0.029(3) 0.029(3) -0.004(3) 0.019(3) -0.015(3)
C12B 0.052(4) 0.024(4) 0.041(4) -0.002(3) 0.033(4) -0.008(3)
C13B 0.072(5) 0.035(4) 0.056(5) -0.017(4) 0.053(4) -0.016(4)
C14B 0.091(6) 0.042(5) 0.060(5) -0.016(4) 0.060(5) -0.026(4)
C15B 0.094(6) 0.057(5) 0.036(4) -0.019(4) 0.041(4) -0.036(5)
C16B 0.071(5) 0.041(5) 0.028(4) -0.004(3) 0.021(4) -0.024(4)
N21B 0.018(3) 0.022(3) 0.020(3) -0.002(2) 0.008(2) -0.002(2)
N22B 0.022(3) 0.021(3) 0.025(3) 0.002(2) 0.010(2) 0.000(2)
C23B 0.031(4) 0.024(4) 0.028(3) 0.002(3) 0.019(3) 0.004(3)
C24B 0.029(4) 0.030(4) 0.037(4) 0.001(3) 0.022(3) 0.002(3)
C25B 0.027(4) 0.031(4) 0.036(4) 0.006(3) 0.014(3) 0.004(3)
C26B 0.028(4) 0.025(4) 0.025(3) -0.007(3) 0.012(3) -0.002(3)
N31B 0.062(4) 0.050(4) 0.025(3) -0.010(3) 0.022(3) -0.027(3)
C32B 0.047(5) 0.054(5) 0.027(4) 0.006(3) 0.013(3) -0.023(4)
C33B 0.069(6) 0.073(6) 0.030(4) 0.012(4) 0.007(4) -0.042(5)
C34B 0.091(7) 0.069(6) 0.039(5) 0.001(4) 0.007(5) -0.048(5)
C35B 0.107(7) 0.066(6) 0.039(5) -0.016(4) 0.024(5) -0.046(5)
C36B 0.102(7) 0.056(5) 0.035(4) -0.009(4) 0.037(4) -0.035(5)
N41B 0.032(3) 0.042(4) 0.015(3) 0.004(3) 0.008(3) 0.011(3)
N42B 0.031(3) 0.038(4) 0.018(3) 0.003(3) 0.013(3) 0.001(3)
C43B 0.032(4) 0.046(5) 0.025(4) 0.007(3) 0.013(3) -0.007(4)
C44B 0.037(5) 0.069(6) 0.036(4) 0.007(4) 0.024(4) -0.015(4)
C45B 0.034(5) 0.086(7) 0.025(4) 0.012(4) 0.018(4) 0.023(5)
C46B 0.043(5) 0.031(4) 0.021(4) -0.008(3) 0.007(3) 0.008(4)
C51B 0.028(4) 0.031(4) 0.016(3) 0.001(3) 0.005(3) 0.007(3)
C52B 0.023(4) 0.024(4) 0.021(3) -0.002(3) 0.010(3) 0.004(3)
C53B 0.034(4) 0.026(4) 0.023(4) 0.008(3) 0.012(3) 0.008(3)
C54B 0.029(4) 0.028(4) 0.031(4) 0.007(3) 0.012(3) 0.000(3)
C55B 0.047(5) 0.037(5) 0.046(5) 0.018(4) 0.031(4) 0.005(4)
C56B 0.042(5) 0.034(5) 0.030(4) 0.002(3) 0.019(4) -0.002(3)
C61B 0.029(4) 0.033(4) 0.018(3) 0.003(3) 0.012(3) 0.009(3)
C62B 0.032(4) 0.030(4) 0.017(3) -0.002(3) 0.010(3) 0.011(3)
C63B 0.035(4) 0.042(5) 0.024(4) -0.006(3) 0.011(3) 0.007(3)
C64B 0.044(5) 0.033(4) 0.029(4) 0.013(3) 0.022(4) 0.014(4)
C65B 0.024(4) 0.043(5) 0.026(4) 0.004(3) 0.005(3) 0.014(3)
C66B 0.035(4) 0.038(5) 0.022(4) -0.001(3) 0.009(3) 0.004(3)
N11C 0.032(4) 0.041(4) 0.032(3) 0.002(3) 0.017(3) 0.001(3)
C12C 0.027(4) 0.041(5) 0.025(4) 0.012(3) 0.007(3) 0.000(3)
C13C 0.047(5) 0.046(5) 0.028(4) 0.011(4) 0.022(4) 0.001(4)
C14C 0.048(5) 0.052(6) 0.049(5) 0.017(4) 0.025(4) -0.007(4)
C15C 0.059(6) 0.034(5) 0.050(5) 0.016(4) 0.021(5) -0.003(4)
C16C 0.053(5) 0.038(5) 0.041(5) 0.000(4) 0.020(4) -0.001(4)
N21C 0.019(3) 0.034(4) 0.022(3) 0.000(3) 0.001(2) 0.000(2)
N22C 0.026(3) 0.035(4) 0.025(3) 0.007(3) 0.006(3) 0.002(3)
C23C 0.027(4) 0.043(5) 0.019(3) 0.004(3) 0.009(3) 0.002(3)
C24C 0.028(4) 0.053(5) 0.011(3) 0.003(3) 0.000(3) -0.001(3)
C25C 0.025(4) 0.030(4) 0.025(4) -0.003(3) 0.003(3) -0.002(3)
N11D 0.024(3) 0.035(3) 0.028(3) 0.004(3) 0.003(3) -0.003(3)
C12D 0.022(4) 0.040(4) 0.030(4) 0.007(3) 0.009(3) 0.001(3)
C13D 0.017(3) 0.050(4) 0.038(4) 0.009(3) 0.008(3) -0.005(3)
C14D 0.024(4) 0.049(5) 0.046(4) 0.020(4) 0.014(3) -0.001(3)
C15D 0.032(4) 0.037(4) 0.051(5) 0.014(4) 0.016(4) -0.003(3)
C16D 0.028(4) 0.036(4) 0.038(4) 0.006(3) 0.011(3) -0.003(3)
N21D 0.029(3) 0.034(3) 0.030(3) 0.008(3) 0.011(3) 0.005(3)
N22D 0.029(3) 0.029(3) 0.027(3) 0.009(2) 0.012(3) 0.004(3)
C23D 0.018(3) 0.037(4) 0.025(3) 0.006(3) 0.003(3) 0.002(3)
C24D 0.023(4) 0.043(4) 0.030(4) 0.002(3) 0.009(3) 0.000(3)
C25D 0.023(4) 0.049(5) 0.035(4) 0.009(3) 0.013(3) 0.004(3)
N11E 0.025(3) 0.059(4) 0.026(3) -0.014(3) 0.010(3) 0.002(3)
N21E 0.043(4) 0.048(4) 0.019(3) 0.005(3) 0.017(3) 0.010(3)
C12E 0.027(4) 0.067(5) 0.019(3) -0.008(3) 0.010(3) 0.008(4)
C13E 0.034(4) 0.098(6) 0.023(4) -0.005(4) 0.010(3) 0.001(4)
C14E 0.033(4) 0.099(6) 0.034(4) -0.021(4) 0.012(4) -0.010(4)
C15E 0.037(4) 0.073(6) 0.043(4) -0.026(4) 0.015(4) -0.005(4)
C16E 0.031(4) 0.053(5) 0.040(4) -0.021(4) 0.015(3) -0.003(4)
N22E 0.034(3) 0.054(4) 0.021(3) -0.002(3) 0.014(3) 0.008(3)
C23E 0.035(4) 0.064(5) 0.011(3) -0.004(3) 0.008(3) 0.004(4)
C24E 0.036(4) 0.084(6) 0.021(4) 0.012(4) 0.012(3) 0.001(4)
C25E 0.044(5) 0.056(5) 0.028(4) 0.011(3) 0.018(3) 0.013(4)
N11F 0.042(4) 0.029(4) 0.041(4) -0.003(3) 0.029(3) -0.001(3)
C12F 0.042(5) 0.037(5) 0.037(4) -0.005(3) 0.032(4) -0.002(4)
C13F 0.036(5) 0.040(5) 0.051(5) -0.014(4) 0.030(4) -0.004(4)
C14F 0.045(5) 0.036(5) 0.058(5) -0.018(4) 0.034(4) -0.018(4)
C15F 0.058(6) 0.034(5) 0.062(6) -0.012(4) 0.043(5) -0.019(4)
C16F 0.060(6) 0.033(5) 0.074(6) 0.004(4) 0.048(5) 0.004(4)
N21F 0.026(3) 0.036(4) 0.022(3) -0.004(3) 0.013(3) 0.004(3)
N22F 0.032(3) 0.022(3) 0.032(3) -0.002(3) 0.019(3) 0.005(3)
C23F 0.030(4) 0.028(4) 0.031(4) 0.000(3) 0.021(3) -0.001(3)
C24F 0.024(4) 0.037(4) 0.025(4) 0.002(3) 0.011(3) -0.001(3)
C25F 0.027(4) 0.031(4) 0.037(4) 0.000(3) 0.014(3) 0.010(3)

loop_
_atom_type_symbol
_atom_type_description
_atom_type_scat_dispersion_real
_atom_type_scat_dispersion_imag
_atom_type_scat_source
C C 0.0033 0.0016 'International Tables Vol C Tables 4.2.6.8 and 6.1.1.4'
H H 0.0000 0.0000 'International Tables Vol C Tables 4.2.6.8 and 6.1.1.4'
Cl Cl 0.1484 0.1585 'International Tables Vol C Tables 4.2.6.8 and 6.1.1.4'
Cu Cu 0.3201 1.2651 'International Tables Vol C Tables 4.2.6.8 and 6.1.1.4'
N N 0.0061 0.0033 'International Tables Vol C Tables 4.2.6.8 and 6.1.1.4'
O O 0.0106 0.0060 'International Tables Vol C Tables 4.2.6.8 and 6.1.1.4'

loop_
_geom_angle_atom_site_label_1
_geom_angle_atom_site_label_2
_geom_angle_atom_site_label_3
_geom_angle
_geom_angle_site_symmetry_1
_geom_angle_site_symmetry_3
N22C Cu1 N21D 95.7(2) . .
N22C Cu1 N11A 172.3(2) . .
N21D Cu1 N11A 91.7(2) . .
N22C Cu1 N11C 81.2(2) . .
N21D Cu1 N11C 158.7(2) . .
N11A Cu1 N11C 91.1(2) . .
N22C Cu1 N22A 102.6(2) . .
N21D Cu1 N22A 106.6(2) . .
N11A Cu1 N22A 77.5(2) . .
N11C Cu1 N22A 94.6(2) . .
N22E Cu2 N21F 96.6(3) . .
N22E Cu2 N31A 173.3(3) . .
N21F Cu2 N31A 89.8(2) . .
N22E Cu2 N11E 81.7(3) . .
N21F Cu2 N11E 172.4(2) . .
N31A Cu2 N11E 91.7(2) . .
N22E Cu2 N42A 104.4(2) . .
N21F Cu2 N42A 98.4(2) . .
N31A Cu2 N42A 76.6(2) . .
N11E Cu2 N42A 89.2(2) . .
N22D Cu3 N21C 96.5(2) . .
N22D Cu3 N11B 171.9(2) . .
N21C Cu3 N11B 90.5(2) . .
N22D Cu3 N11D 80.4(2) . .
N21C Cu3 N11D 165.5(2) . .
N11B Cu3 N11D 91.8(2) . .
N22D Cu3 N22B 104.7(2) . .
N21C Cu3 N22B 104.9(2) . .
N11B Cu3 N22B 77.3(2) . .
N11D Cu3 N22B 89.6(2) . .
N22F Cu4 N21E 96.9(3) . .
N22F Cu4 N31B 170.3(2) . 2_655
N21E Cu4 N31B 92.0(3) . 2_655
N22F Cu4 N11F 81.5(2) . .
N21E Cu4 N11F 165.5(2) . .
N31B Cu4 N11F 90.8(3) 2_655 .
N22F Cu4 N42B 97.3(2) . 2_655
N21E Cu4 N42B 105.7(2) . 2_655
N31B Cu4 N42B 76.4(2) 2_655 2_655
N11F Cu4 N42B 88.7(2) . 2_655
C116 N111 C112 119.1(7) . .
C116 N111 Cu1A 122.5(6) . .
C112 N111 Cu1A 118.4(5) . .
C113 C112 N111 120.6(9) . .
C113 C112 C125 123.0(9) . .
N111 C112 C125 116.4(7) . .
C114 C113 C112 119.8(10) . .
C114 C113 H113 120.1 . .
C112 C113 H113 120.1 . .
C113 C114 C115 120.3(10) . .
C113 C114 H114 119.8 . .
C115 C114 H114 119.8 . .
C116 C115 C114 117.8(10) . .
C116 C115 H115 121.1 . .
C114 C115 H115 121.1 . .
C115 C116 N111 122.4(9) . .
C115 C116 H116 118.8 . .
N111 C116 H116 118.8 . .
C123 N121 N122 111.2(7) . .
C123 N121 C126 128.1(7) . .
N122 N121 C126 119.6(6) . .
C125 N122 N121 106.7(6) . .
C125 N122 Cu1A 106.6(5) . .
N121 N122 Cu1A 146.6(5) . .
N121 C123 C124 108.6(8) . .
N121 C123 H123 125.7 . .
C124 C123 H123 125.7 . .
C123 C124 C125 103.7(8) . .
C123 C124 H124 128.1 . .
C125 C124 H124 128.1 . .
N122 C125 C112 121.0(7) . .
N122 C125 C124 109.8(8) . .
C112 C125 C124 129.0(8) . .
N121 C126 C152 111.7(6) . .
N121 C126 H12A 109.3 . .
C152 C126 H12A 109.3 . .
N121 C126 H12B 109.3 . .
C152 C126 H12B 109.3 . .
H12A C126 H12B 107.9 . .
C132 N131 C136 120.0 . .
C132 N131 Cu2A 117.0(4) . .
C136 N131 Cu2A 123.0(4) . .
C143 C132 C133 120.6(6) . .
C143 C132 N131 119.0(6) . .
C133 C132 N131 120.0 . .
C132 C133 C134 120.0 . .
C132 C133 H133 120.0 . .
C134 C133 H133 120.0 . .
C135 C134 C133 120.0 . .
C135 C134 H134 120.0 . .
C133 C134 H134 120.0 . .
C136 C135 C134 120.0 . .
C136 C135 H135 120.0 . .
C134 C135 H135 120.0 . .
C135 C136 N131 120.0 . .
C135 C136 H136 120.0 . .
N131 C136 H136 120.0 . .
C146 N141 N142 120.8(5) . .
C146 N141 C145 129.8(5) . .
N142 N141 C145 108.0 . .
N141 N142 C143 108.0 . .
N141 N142 Cu2A 142.2(3) . .
C143 N142 Cu2A 109.4(3) . .
C132 C143 C144 134.2(5) . .
C132 C143 N142 117.7(5) . .
C144 C143 N142 108.0 . .
C143 C144 C145 108.0 . .
C143 C144 H144 126.0 . .
C145 C144 H144 126.0 . .
C144 C145 N141 108.0 . .
C144 C145 H145 126.0 . .
N141 C145 H145 126.0 . .
N141 C146 C162 112.6(6) . .
N141 C146 H14A 109.1 . .
C162 C146 H14A 109.1 . .
N141 C146 H14B 109.1 . .
C162 C146 H14B 109.1 . .
H14A C146 H14B 107.8 . .
C152 C151 C156 118.2(8) . .
C152 C151 C161 123.3(7) . .
C156 C151 C161 118.5(7) . .
C151 C152 C153 118.7(7) . .
C151 C152 C126 120.4(7) . .
C153 C152 C126 120.8(7) . .
C154 C153 C152 119.9(7) . .
C154 C153 H153 120.0 . .
C152 C153 H153 120.0 . .
C155 C154 C153 120.7(8) . .
C155 C154 H154 119.7 . .
C153 C154 H154 119.7 . .
C156 C155 C154 119.3(7) . .
C156 C155 H155 120.4 . .
C154 C155 H155 120.4 . .
C155 C156 C151 123.2(8) . .
C155 C156 H156 118.4 . .
C151 C156 H156 118.4 . .
C162 C161 C166 119.2(8) . .
C162 C161 C151 122.7(7) . .
C166 C161 C151 118.0(7) . .
C161 C162 C163 119.8(7) . .
C161 C162 C146 118.9(7) . .
C163 C162 C146 121.2(6) . .
C164 C163 C162 121.0(7) . .
C164 C163 H163 119.5 . .
C162 C163 H163 119.5 . .
C163 C164 C165 118.6(8) . .
C163 C164 H164 120.7 . .
C165 C164 H164 120.7 . .
C166 C165 C164 120.9(8) . .
C166 C165 H165 119.5 . .
C164 C165 H165 119.5 . .
C165 C166 C161 120.5(8) . .
C165 C166 H166 119.7 . .
C161 C166 H166 119.7 . .
C212 N211 C216 120.0 . .
C212 N211 Cu3A 117.9(5) . .
C216 N211 Cu3A 122.1(5) . .
C213 C212 N211 120.0 . .
C213 C212 C223 124.7(8) . .
N211 C212 C223 115.3(7) . .
C214 C213 C212 120.0 . .
C214 C213 H213 120.0 . .
C212 C213 H213 120.0 . .
C213 C214 C215 120.0 . .
C213 C214 H214 120.0 . .
C215 C214 H214 120.0 . .
C216 C215 C214 120.0 . .
C216 C215 H215 120.0 . .
C214 C215 H215 120.0 . .
C215 C216 N211 120.0 . .
C215 C216 H216 120.0 . .
N211 C216 H216 120.0 . .
N222 N221 C225 110.8(9) . .
N222 N221 C226 118.8(7) . .
C225 N221 C226 129.1(9) . .
N221 N222 C223 105.9(8) . .
N221 N222 Cu3A 145.6(6) . .
C223 N222 Cu3A 107.8(6) . .
C224 C223 N222 111.1(11) . .
C224 C223 C212 129.7(11) . .
N222 C223 C212 118.9(10) . .
C223 C224 C225 104.8(11) . .
C223 C224 H224 127.6 . .
C225 C224 H224 127.6 . .
N221 C225 C224 107.4(10) . .
N221 C225 H225 126.3 . .
C224 C225 H225 126.3 . .
N221 C226 C252 112.4(7) . .
N221 C226 H22A 109.1 . .
C252 C226 H22A 109.1 . .
N221 C226 H22B 109.1 . .
C252 C226 H22B 109.1 . .
H22A C226 H22B 107.9 . .
C236 N231 C232 120.1(7) . .
C236 N231 Cu4A 120.7(6) . 2
C232 N231 Cu4A 119.1(5) . 2
N231 C232 C233 121.4(8) . .
N231 C232 C243 115.3(7) . .
C233 C232 C243 123.3(8) . .
C232 C233 C234 119.1(9) . .
C232 C233 H233 120.4 . .
C234 C233 H233 120.4 . .
C235 C234 C233 119.7(9) . .
C235 C234 H234 120.2 . .
C233 C234 H234 120.2 . .
C234 C235 C236 119.2(8) . .
C234 C235 H235 120.4 . .
C236 C235 H235 120.4 . .
N231 C236 C235 120.5(8) . .
N231 C236 H236 119.8 . .
C235 C236 H236 119.8 . .
C245 N241 N242 110.4(6) . .
C245 N241 C246 127.9(6) . .
N242 N241 C246 119.5(6) . .
C243 N242 N241 104.0(6) . .
C243 N242 Cu4A 111.1(5) . 2
N241 N242 Cu4A 144.2(5) . 2
N242 C243 C244 113.4(7) . .
N242 C243 C232 116.0(7) . .
C244 C243 C232 130.4(7) . .
C245 C244 C243 104.3(7) . .
C245 C244 H244 127.8 . .
C243 C244 H244 127.8 . .
N241 C245 C244 108.0(7) . .
N241 C245 H245 126.0 . .
C244 C245 H245 126.0 . .
N241 C246 C262 111.1(6) . .
N241 C246 H24A 109.4 . .
C262 C246 H24A 109.4 . .
N241 C246 H24B 109.4 . .
C262 C246 H24B 109.4 . .
H24A C246 H24B 108.0 . .
C256 C251 C252 120.4(9) . .
C256 C251 C261 114.9(9) . .
C252 C251 C261 124.5(8) . .
C253 C252 C251 120.7(8) . .
C253 C252 C226 120.1(9) . .
C251 C252 C226 119.1(8) . .
C252 C253 C254 120.9(10) . .
C252 C253 H253 119.5 . .
C254 C253 H253 119.5 . .
C255 C254 C253 119.1(10) . .
C255 C254 H254 120.5 . .
C253 C254 H254 120.5 . .
C254 C255 C256 121.4(9) . .
C254 C255 H255 119.3 . .
C256 C255 H255 119.3 . .
C251 C256 C255 117.3(10) . .
C251 C256 H256 121.3 . .
C255 C256 H256 121.3 . .
C266 C261 C262 118.8(9) . .
C266 C261 C251 119.3(9) . .
C262 C261 C251 121.7(8) . .
C263 C262 C261 118.8(8) . .
C263 C262 C246 121.4(7) . .
C261 C262 C246 119.8(8) . .
C262 C263 C264 120.4(8) . .
C262 C263 H263 119.8 . .
C264 C263 H263 119.8 . .
C265 C264 C263 121.8(10) . .
C265 C264 H264 119.1 . .
C263 C264 H264 119.1 . .
C264 C265 C266 117.5(10) . .
C264 C265 H265 121.2 . .
C266 C265 H265 121.2 . .
C261 C266 C265 122.5(10) . .
C261 C266 H266 118.7 . .
C265 C266 H266 118.7 . .
C316 N311 C312 118.0(7) . .
C316 N311 Cu1A 130.1(5) . .
C312 N311 Cu1A 111.8(5) . .
C313 C312 N311 119.3(7) . .
C313 C312 C323 126.0(7) . .
N311 C312 C323 114.5(6) . .
C314 C313 C312 121.8(7) . .
C314 C313 H313 119.1 . .
C312 C313 H313 119.1 . .
C313 C314 C315 118.7(7) . .
C313 C314 H314 120.7 . .
C315 C314 H314 120.7 . .
C314 C315 C316 117.9(8) . .
C314 C315 H315 121.0 . .
C316 C315 H315 121.0 . .
N311 C316 C315 124.3(8) . .
N311 C316 H316 117.9 . .
C315 C316 H316 117.9 . .
C325 N321 N322 106.5(6) . .
C325 N321 Cu3A 129.9(6) . .
N322 N321 Cu3A 123.3(5) . .
C323 N322 N321 108.6(6) . .
C323 N322 Cu1A 114.7(5) . .
N321 N322 Cu1A 136.7(5) . .
N322 C323 C324 109.8(6) . .
N322 C323 C312 117.2(6) . .
C324 C323 C312 133.0(6) . .
C325 C324 C323 102.9(6) . .
C325 C324 H324 128.6 . .
C323 C324 H324 128.6 . .
N321 C325 C324 112.1(7) . .
N321 C325 H325 123.9 . .
C324 C325 H325 123.9 . .
C412 N411 C416 120.0 . .
C412 N411 Cu3A 111.7(3) . .
C416 N411 Cu3A 128.3(3) . .
N411 C412 C413 120.0 . .
N411 C412 C423 114.4(5) . .
C413 C412 C423 125.5(5) . .
C412 C413 C414 120.0 . .
C412 C413 H413 120.0 . .
C414 C413 H413 120.0 . .
C415 C414 C413 120.0 . .
C415 C414 H414 120.0 . .
C413 C414 H414 120.0 . .
C414 C415 C416 120.0 . .
C414 C415 H415 120.0 . .
C416 C415 H415 120.0 . .
C415 C416 N411 120.0 . .
C415 C416 H416 120.0 . .
N411 C416 H416 120.0 . .
N422 N421 C425 106.0(7) . .
N422 N421 Cu1A 124.3(5) . .
C425 N421 Cu1A 129.7(6) . .
C423 N422 N421 109.8(7) . .
C423 N422 Cu3A 114.5(6) . .
N421 N422 Cu3A 135.7(5) . .
N422 C423 C424 108.1(8) . .
N422 C423 C412 117.9(8) . .
C424 C423 C412 134.0(8) . .
C423 C424 C425 106.9(8) . .
C423 C424 H424 126.6 . .
C425 C424 H424 126.6 . .
N421 C425 C424 109.3(9) . .
N421 C425 H425 125.4 . .
C424 C425 H425 125.4 . .
C512 N511 C516 120.0 . .
C512 N511 Cu2A 113.4(3) . .
C516 N511 Cu2A 126.2(3) . .
C523 C512 N511 113.5(5) . .
C523 C512 C513 126.5(5) . .
N511 C512 C513 120.0 . .
C514 C513 C512 120.0 . .
C514 C513 H513 120.0 . .
C512 C513 H513 120.0 . .
C515 C514 C513 120.0 . .
C515 C514 H514 120.0 . .
C513 C514 H514 120.0 . .
C514 C515 C516 120.0 . .
C514 C515 H515 120.0 . .
C516 C515 H515 120.0 . .
C515 C516 N511 120.0 . .
C515 C516 H516 120.0 . .
N511 C516 H516 120.0 . .
C525 N521 N522 108.0 . .
C525 N521 Cu4A 129.9(3) . .
N522 N521 Cu4A 120.9(3) . .
C523 N522 N521 108.0 . .
C523 N522 Cu2A 114.2(3) . .
N521 N522 Cu2A 136.3(3) . .
C512 C523 C524 135.5(5) . .
C512 C523 N522 116.5(5) . .
C524 C523 N522 108.0 . .
C523 C524 C525 108.0 . .
C523 C524 H524 126.0 . .
C525 C524 H524 126.0 . .
C524 C525 N521 108.0 . .
C524 C525 H525 126.0 . .
N521 C525 H525 126.0 . .
C616 N611 C612 118.0(7) . .
C616 N611 Cu4A 130.1(6) . .
C612 N611 Cu4A 111.6(6) . .
N611 C612 C613 119.8(8) . .
N611 C612 C623 115.2(7) . .
C613 C612 C623 124.9(8) . .
C614 C613 C612 120.3(9) . .
C614 C613 H613 119.9 . .
C612 C613 H613 119.9 . .
C613 C614 C615 121.0(9) . .
C613 C614 H614 119.5 . .
C615 C614 H614 119.5 . .
C614 C615 C616 117.2(9) . .
C614 C615 H615 121.4 . .
C616 C615 H615 121.4 . .
N611 C616 C615 123.7(9) . .
N611 C616 H616 118.2 . .
C615 C616 H616 118.2 . .
C625 N621 N622 105.8(7) . .
C625 N621 Cu2A 130.5(7) . .
N622 N621 Cu2A 123.6(5) . .
N621 N622 C623 108.4(6) . .
N621 N622 Cu4A 136.3(5) . .
C623 N622 Cu4A 114.7(6) . .
N622 C623 C624 109.2(8) . .
N622 C623 C612 116.1(7) . .
C624 C623 C612 134.7(8) . .
C625 C624 C623 103.3(8) . .
C625 C624 H624 128.3 . .
C623 C624 H624 128.3 . .
N621 C625 C624 113.3(9) . .
N621 C625 H625 123.3 . .
C624 C625 H625 123.3 . .
N421 Cu1A N322 97.4(3) . .
N421 Cu1A N111 90.9(3) . .
N322 Cu1A N111 171.0(3) . .
N421 Cu1A N311 168.2(3) . .
N322 Cu1A N311 81.8(2) . .
N111 Cu1A N311 90.8(3) . .
N421 Cu1A N122 103.2(2) . .
N322 Cu1A N122 97.5(2) . .
N111 Cu1A N122 77.1(3) . .
N311 Cu1A N122 88.5(2) . .
N522 Cu2A N621 95.2(3) . .
N522 Cu2A N511 80.9(2) . .
N621 Cu2A N511 165.2(3) . .
N522 Cu2A N131 174.1(2) . .
N621 Cu2A N131 90.7(3) . .
N511 Cu2A N131 93.3(3) . .
N522 Cu2A N142 103.5(2) . .
N621 Cu2A N142 104.1(2) . .
N511 Cu2A N142 90.7(2) . .
N131 Cu2A N142 75.4(2) . .
N321 Cu3A N422 97.2(3) . .
N321 Cu3A N211 90.3(3) . .
N422 Cu3A N211 172.0(3) . .
N321 Cu3A N411 164.5(2) . .
N422 Cu3A N411 81.5(3) . .
N211 Cu3A N411 90.5(2) . .
N321 Cu3A N222 102.7(2) . .
N422 Cu3A N222 102.1(3) . .
N211 Cu3A N222 79.0(3) . .
N411 Cu3A N222 92.7(2) . .
N622 Cu4A N521 95.2(2) . .
N622 Cu4A N231 173.0(3) . 2
N521 Cu4A N231 91.2(2) . 2
N622 Cu4A N611 81.7(3) . .
N521 Cu4A N611 158.5(2) . .
N231 Cu4A N611 91.3(3) 2 .
N622 Cu4A N242 103.3(2) . 2
N521 Cu4A N242 107.7(2) . 2
N231 Cu4A N242 77.3(2) 2 2
N611 Cu4A N242 93.6(2) . 2
C16A N11A C12A 120.1(6) . .
C16A N11A Cu1 120.9(5) . .
C12A N11A Cu1 119.0(5) . .
N11A C12A C13A 120.3(7) . .
N11A C12A C23A 115.4(6) . .
C13A C12A C23A 124.3(7) . .
C12A C13A C14A 121.0(8) . .
C12A C13A H13A 119.5 . .
C14A C13A H13A 119.5 . .
C13A C14A C15A 118.5(8) . .
C13A C14A H14C 120.7 . .
C15A C14A H14C 120.7 . .
C16A C15A C14A 119.3(8) . .
C16A C15A H15A 120.3 . .
C14A C15A H15A 120.3 . .
N11A C16A C15A 120.7(8) . .
N11A C16A H16A 119.7 . .
C15A C16A H16A 119.7 . .
C25A N21A N22A 111.2(7) . .
C25A N21A C26A 127.6(7) . .
N22A N21A C26A 119.7(6) . .
N21A N22A C23A 105.1(6) . .
N21A N22A Cu1 145.0(5) . .
C23A N22A Cu1 109.5(5) . .
N22A C23A C24A 109.9(7) . .
N22A C23A C12A 118.0(6) . .
C24A C23A C12A 132.0(8) . .
C25A C24A C23A 105.6(7) . .
C25A C24A H24C 127.2 . .
C23A C24A H24C 127.2 . .
N21A C25A C24A 108.2(7) . .
N21A C25A H25A 125.9 . .
C24A C25A H25A 125.9 . .
N21A C26A C52A 112.4(6) . .
N21A C26A H26A 109.1 . .
C52A C26A H26A 109.1 . .
N21A C26A H26B 109.1 . .
C52A C26A H26B 109.1 . .
H26A C26A H26B 107.9 . .
C36A N31A C32A 119.2(6) . .
C36A N31A Cu2 122.2(5) . .
C32A N31A Cu2 118.6(4) . .
N31A C32A C33A 120.3(6) . .
N31A C32A C43A 116.7(6) . .
C33A C32A C43A 123.0(7) . .
C34A C33A C32A 120.0(8) . .
C34A C33A H33A 120.0 . .
C32A C33A H33A 120.0 . .
C33A C34A C35A 119.1(8) . .
C33A C34A H34A 120.4 . .
C35A C34A H34A 120.4 . .
C36A C35A C34A 118.1(7) . .
C36A C35A H35A 121.0 . .
C34A C35A H35A 121.0 . .
N31A C36A C35A 123.2(7) . .
N31A C36A H36A 118.4 . .
C35A C36A H36A 118.4 . .
N42A N41A C45A 110.2(6) . .
N42A N41A C46A 120.1(5) . .
C45A N41A C46A 128.4(6) . .
C43A N42A N41A 106.3(5) . .
C43A N42A Cu2 108.7(4) . .
N41A N42A Cu2 144.7(5) . .
N42A C43A C44A 110.5(6) . .
N42A C43A C32A 118.7(6) . .
C44A C43A C32A 130.7(7) . .
C45A C44A C43A 105.3(7) . .
C45A C44A H44A 127.3 . .
C43A C44A H44A 127.3 . .
N41A C45A C44A 107.6(6) . .
N41A C45A H45A 126.2 . .
C44A C45A H45A 126.2 . .
N41A C46A C62A 111.1(6) . .
N41A C46A H46A 109.4 . .
C62A C46A H46A 109.4 . .
N41A C46A H46B 109.4 . .
C62A C46A H46B 109.4 . .
H46A C46A H46B 108.0 . .
C52A C51A C56A 119.8(8) . .
C52A C51A C61A 122.9(6) . .
C56A C51A C61A 117.0(8) . .
C51A C52A C53A 118.5(7) . .
C51A C52A C26A 120.2(7) . .
C53A C52A C26A 121.2(7) . .
C54A C53A C52A 122.7(9) . .
C54A C53A H53A 118.6 . .
C52A C53A H53A 118.6 . .
C55A C54A C53A 117.8(9) . .
C55A C54A H54A 121.1 . .
C53A C54A H54A 121.1 . .
C54A C55A C56A 121.2(7) . .
C54A C55A H55A 119.4 . .
C56A C55A H55A 119.4 . .
C55A C56A C51A 119.9(8) . .
C55A C56A H56A 120.0 . .
C51A C56A H56A 120.0 . .
C62A C61A C66A 118.7(8) . .
C62A C61A C51A 125.1(7) . .
C66A C61A C51A 116.1(7) . .
C61A C62A C63A 120.1(7) . .
C61A C62A C46A 118.4(6) . .
C63A C62A C46A 121.6(6) . .
C64A C63A C62A 120.3(8) . .
C64A C63A H63A 119.8 . .
C62A C63A H63A 119.8 . .
C63A C64A C65A 119.7(8) . .
C63A C64A H64A 120.1 . .
C65A C64A H64A 120.1 . .
C66A C65A C64A 120.7(7) . .
C66A C65A H65A 119.6 . .
C64A C65A H65A 119.6 . .
C65A C66A C61A 120.3(8) . .
C65A C66A H66A 119.8 . .
C61A C66A H66A 119.8 . .
C12B N11B C16B 117.7(7) . .
C12B N11B Cu3 119.1(5) . .
C16B N11B Cu3 123.2(6) . .
N11B C12B C13B 121.7(7) . .
N11B C12B C23B 116.2(6) . .
C13B C12B C23B 121.9(8) . .
C12B C13B C14B 119.0(9) . .
C12B C13B H13B 120.5 . .
C14B C13B H13B 120.5 . .
C15B C14B C13B 118.8(8) . .
C15B C14B H14D 120.6 . .
C13B C14B H14D 120.6 . .
C16B C15B C14B 118.8(9) . .
C16B C15B H15B 120.6 . .
C14B C15B H15B 120.6 . .
C15B C16B N11B 123.9(9) . .
C15B C16B H16B 118.0 . .
N11B C16B H16B 118.0 . .
N22B N21B C25B 111.7(5) . .
N22B N21B C26B 119.5(5) . .
C25B N21B C26B 126.6(6) . .
C23B N22B N21B 106.3(5) . .
C23B N22B Cu3 108.3(4) . .
N21B N22B Cu3 145.0(4) . .
N22B C23B C24B 110.6(6) . .
N22B C23B C12B 118.2(6) . .
C24B C23B C12B 131.1(6) . .
C25B C24B C23B 105.1(6) . .
C25B C24B H24D 127.4 . .
C23B C24B H24D 127.4 . .
N21B C25B C24B 106.1(6) . .
N21B C25B H25B 127.0 . .
C24B C25B H25B 127.0 . .
N21B C26B C52B 113.2(5) . .
N21B C26B H26C 108.9 . .
C52B C26B H26C 108.9 . .
N21B C26B H26D 108.9 . .
C52B C26B H26D 108.9 . .
H26C C26B H26D 107.8 . .
C36B N31B C32B 118.7(7) . .
C36B N31B Cu4 122.0(6) . 2_655
C32B N31B Cu4 118.9(5) . 2_655
N31B C32B C33B 120.3(8) . .
N31B C32B C43B 116.3(6) . .
C33B C32B C43B 123.1(7) . .
C32B C33B C34B 120.4(9) . .
C32B C33B H33B 119.8 . .
C34B C33B H33B 119.8 . .
C35B C34B C33B 118.7(9) . .
C35B C34B H34B 120.6 . .
C33B C34B H34B 120.6 . .
C34B C35B C36B 117.9(9) . .
C34B C35B H35B 121.1 . .
C36B C35B H35B 121.1 . .
N31B C36B C35B 124.0(9) . .
N31B C36B H36B 118.0 . .
C35B C36B H36B 118.0 . .
C45B N41B N42B 110.5(6) . .
C45B N41B C46B 128.5(6) . .
N42B N41B C46B 119.5(6) . .
C43B N42B N41B 105.5(6) . .
C43B N42B Cu4 107.7(4) . 2_655
N41B N42B Cu4 146.5(5) . 2_655
N42B C43B C44B 111.1(7) . .
N42B C43B C32B 120.0(6) . .
C44B C43B C32B 128.7(7) . .
C45B C44B C43B 104.4(7) . .
C45B C44B H44B 127.8 . .
C43B C44B H44B 127.8 . .
N41B C45B C44B 108.5(7) . .
N41B C45B H45B 125.8 . .
C44B C45B H45B 125.8 . .
N41B C46B C62B 112.6(6) . .
N41B C46B H46C 109.1 . .
C62B C46B H46C 109.1 . .
N41B C46B H46D 109.1 . .
C62B C46B H46D 109.1 . .
H46C C46B H46D 107.8 . .
C56B C51B C52B 119.8(7) . .
C56B C51B C61B 118.1(6) . .
C52B C51B C61B 121.8(6) . .
C51B C52B C53B 119.1(6) . .
C51B C52B C26B 119.6(6) . .
C53B C52B C26B 121.2(6) . .
C54B C53B C52B 120.6(6) . .
C54B C53B H53B 119.7 . .
C52B C53B H53B 119.7 . .
C53B C54B C55B 120.0(7) . .
C53B C54B H54B 120.0 . .
C55B C54B H54B 120.0 . .
C54B C55B C56B 119.2(7) . .
C54B C55B H55B 120.4 . .
C56B C55B H55B 120.4 . .
C51B C56B C55B 121.2(7) . .
C51B C56B H56B 119.4 . .
C55B C56B H56B 119.4 . .
C66B C61B C62B 118.8(6) . .
C66B C61B C51B 118.6(6) . .
C62B C61B C51B 122.6(6) . .
C63B C62B C61B 119.3(6) . .
C63B C62B C46B 119.9(6) . .
C61B C62B C46B 120.8(6) . .
C64B C63B C62B 120.8(7) . .
C64B C63B H63B 119.6 . .
C62B C63B H63B 119.6 . .
C65B C64B C63B 119.3(7) . .
C65B C64B H64B 120.3 . .
C63B C64B H64B 120.3 . .
C66B C65B C64B 120.3(7) . .
C66B C65B H65B 119.9 . .
C64B C65B H65B 119.9 . .
C65B C66B C61B 121.6(7) . .
C65B C66B H66B 119.2 . .
C61B C66B H66B 119.2 . .
C12C N11C C16C 118.7(6) . .
C12C N11C Cu1 112.7(5) . .
C16C N11C Cu1 128.5(5) . .
N11C C12C C13C 122.4(7) . .
N11C C12C C23C 114.4(6) . .
C13C C12C C23C 123.2(7) . .
C12C C13C C14C 118.0(7) . .
C12C C13C H13C 121.0 . .
C14C C13C H13C 121.0 . .
C15C C14C C13C 118.6(7) . .
C15C C14C H14E 120.7 . .
C13C C14C H14E 120.7 . .
C14C C15C C16C 120.4(8) . .
C14C C15C H15C 119.8 . .
C16C C15C H15C 119.8 . .
N11C C16C C15C 121.7(8) . .
N11C C16C H16C 119.2 . .
C15C C16C H16C 119.2 . .
C25C N21C N22C 106.5(6) . .
C25C N21C Cu3 130.1(5) . .
N22C N21C Cu3 123.3(4) . .
C23C N22C N21C 108.6(6) . .
C23C N22C Cu1 114.7(5) . .
N21C N22C Cu1 136.7(4) . .
N22C C23C C24C 109.0(6) . .
N22C C23C C12C 117.0(6) . .
C24C C23C C12C 134.0(6) . .
C25C C24C C23C 104.1(6) . .
C25C C24C H24E 128.0 . .
C23C C24C H24E 128.0 . .
C24C C25C N21C 111.8(7) . .
C24C C25C H25C 124.1 . .
N21C C25C H25C 124.1 . .
C16D N11D C12D 119.1(6) . .
C16D N11D Cu3 126.4(5) . .
C12D N11D Cu3 114.0(5) . .
N11D C12D C13D 123.7(7) . .
N11D C12D C23D 113.0(6) . .
C13D C12D C23D 123.2(7) . .
C12D C13D C14D 116.1(7) . .
C12D C13D H13D 121.9 . .
C14D C13D H13D 121.9 . .
C15D C14D C13D 121.9(7) . .
C15D C14D H14F 119.0 . .
C13D C14D H14F 119.0 . .
C14D C15D C16D 117.2(7) . .
C14D C15D H15D 121.4 . .
C16D C15D H15D 121.4 . .
N11D C16D C15D 121.8(7) . .
N11D C16D H16D 119.1 . .
C15D C16D H16D 119.1 . .
C25D N21D N22D 106.9(6) . .
C25D N21D Cu1 131.2(5) . .
N22D N21D Cu1 121.2(4) . .
C23D N22D N21D 107.5(6) . .
C23D N22D Cu3 115.2(5) . .
N21D N22D Cu3 136.0(4) . .
N22D C23D C24D 110.5(6) . .
N22D C23D C12D 116.0(6) . .
C24D C23D C12D 133.4(7) . .
C23D C24D C25D 104.4(7) . .
C23D C24D H24F 127.8 . .
C25D C24D H24F 127.8 . .
N21D C25D C24D 110.7(7) . .
N21D C25D H25D 124.6 . .
C24D C25D H25D 124.6 . .
C16E N11E C12E 119.1(7) . .
C16E N11E Cu2 129.3(5) . .
C12E N11E Cu2 111.5(5) . .
N22E N21E C25E 107.6(6) . .
N22E N21E Cu4 122.6(5) . .
C25E N21E Cu4 129.6(6) . .
N11E C12E C13E 120.7(8) . .
N11E C12E C23E 114.6(7) . .
C13E C12E C23E 124.6(8) . .
C12E C13E C14E 117.4(9) . .
C12E C13E H13E 121.3 . .
C14E C13E H13E 121.3 . .
C15E C14E C13E 121.3(8) . .
C15E C14E H14G 119.3 . .
C13E C14E H14G 119.3 . .
C14E C15E C16E 117.7(9) . .
C14E C15E H15E 121.1 . .
C16E C15E H15E 121.1 . .
N11E C16E C15E 123.7(8) . .
N11E C16E H16E 118.2 . .
C15E C16E H16E 118.2 . .
N21E N22E C23E 109.3(6) . .
N21E N22E Cu2 136.6(5) . .
C23E N22E Cu2 112.4(5) . .
N22E C23E C24E 108.0(8) . .
N22E C23E C12E 118.1(7) . .
C24E C23E C12E 133.9(7) . .
C23E C24E C25E 105.7(7) . .
C23E C24E H24G 127.2 . .
C25E C24E H24G 127.2 . .
N21E C25E C24E 109.4(7) . .
N21E C25E H25E 125.3 . .
C24E C25E H25E 125.3 . .
C16F N11F C12F 117.6(7) . .
C16F N11F Cu4 130.3(6) . .
C12F N11F Cu4 112.0(5) . .
N11F C12F C13F 121.9(7) . .
N11F C12F C23F 115.0(7) . .
C13F C12F C23F 123.2(7) . .
C14F C13F C12F 117.0(8) . .
C14F C13F H13F 121.5 . .
C12F C13F H13F 121.5 . .
C15F C14F C13F 120.3(8) . .
C15F C14F H14H 119.8 . .
C13F C14F H14H 119.9 . .
C14F C15F C16F 120.2(8) . .
C14F C15F H15F 119.9 . .
C16F C15F H15F 119.9 . .
N11F C16F C15F 123.1(8) . .
N11F C16F H16F 118.5 . .
C15F C16F H16F 118.5 . .
C25F N21F N22F 106.5(6) . .
C25F N21F Cu2 129.1(5) . .
N22F N21F Cu2 123.7(4) . .
C23F N22F N21F 107.9(5) . .
C23F N22F Cu4 115.7(5) . .
N21F N22F Cu4 136.3(5) . .
N22F C23F C24F 110.3(6) . .
N22F C23F C12F 115.7(6) . .
C24F C23F C12F 134.0(7) . .
C25F C24F C23F 104.6(6) . .
C25F C24F H24H 127.7 . .
C23F C24F H24H 127.7 . .
N21F C25F C24F 110.7(6) . .
N21F C25F H25F 124.7 . .
C24F C25F H25F 124.7 . .
O13 Cl11 O14 115.2(5) . .
O13 Cl11 O15 112.9(4) . .
O14 Cl11 O15 112.2(4) . .
O13 Cl11 O12 102.1(5) . .
O14 Cl11 O12 107.0(5) . .
O15 Cl11 O12 106.3(4) . .
O24X Cl21 O25Y 35.9(9) . .
O24X Cl21 O22 113.6(6) . .
O25Y Cl21 O22 109.6(5) . .
O24X Cl21 O24Y 75.3(9) . .
O25Y Cl21 O24Y 110.0(5) . .
O22 Cl21 O24Y 108.0(5) . .
O24X Cl21 O23Y 132.9(9) . .
O25Y Cl21 O23Y 111.1(5) . .
O22 Cl21 O23Y 109.6(5) . .
O24Y Cl21 O23Y 108.5(5) . .
O24X Cl21 O23X 109.2(6) . .
O25Y Cl21 O23X 136.6(8) . .
O22 Cl21 O23X 109.7(6) . .
O24Y Cl21 O23X 38.9(9) . .
O23Y Cl21 O23X 71.6(9) . .
O24X Cl21 O25X 109.2(6) . .
O25Y Cl21 O25X 77.4(9) . .
O22 Cl21 O25X 107.6(6) . .
O24Y Cl21 O25X 138.2(8) . .
O23Y Cl21 O25X 37.5(8) . .
O23X Cl21 O25X 107.3(6) . .
O35Y Cl31 O34X 121.7(6) . .
O35Y Cl31 O32 121.4(5) . .
O34X Cl31 O32 116.3(4) . .
O35Y Cl31 O35X 43.1(5) . .
O34X Cl31 O35X 112.1(5) . .
O32 Cl31 O35X 107.5(4) . .
O35Y Cl31 O33Y 112.4(5) . .
O34X Cl31 O33Y 57.3(5) . .
O32 Cl31 O33Y 104.1(4) . .
O35X Cl31 O33Y 147.6(6) . .
O35Y Cl31 O33X 61.0(5) . .
O34X Cl31 O33X 110.7(4) . .
O32 Cl31 O33X 105.5(4) . .
O35X Cl31 O33X 103.8(4) . .
O33Y Cl31 O33X 60.5(5) . .
O35Y Cl31 O34Y 110.8(5) . .
O34X Cl31 O34Y 44.1(5) . .
O32 Cl31 O34Y 104.6(4) . .
O35X Cl31 O34Y 77.3(5) . .
O33Y Cl31 O34Y 101.2(5) . .
O33X Cl31 O34Y 147.9(5) . .
O44 Cl41 O45 121.5(5) . .
O44 Cl41 O43 106.5(5) . .
O45 Cl41 O43 111.7(5) . .
O44 Cl41 O42 105.3(5) . .
O45 Cl41 O42 104.2(5) . .
O43 Cl41 O42 106.6(5) . .
O54X Cl5X O55X 111.9(6) . .
O54X Cl5X O52X 112.6(6) . .
O55X Cl5X O52X 110.7(6) . .
O54X Cl5X O53X 107.3(5) . .
O55X Cl5X O53X 107.7(5) . .
O52X Cl5X O53X 106.3(5) . .
O53Y Cl5Y O55Y 111.5(7) . .
O53Y Cl5Y O54Y 110.8(7) . .
O55Y Cl5Y O54Y 109.7(7) . .
O53Y Cl5Y O52Y 109.0(7) . .
O55Y Cl5Y O52Y 107.9(7) . .
O54Y Cl5Y O52Y 107.8(7) . .
O64X Cl6X O62X 115.2(6) . .
O64X Cl6X O63X 111.1(6) . .
O62X Cl6X O63X 110.6(6) . .
O64X Cl6X O65X 107.7(6) . .
O62X Cl6X O65X 108.0(5) . .
O63X Cl6X O65X 103.6(5) . .
O62Y Cl6Y O63Y 110.0(7) . .
O62Y Cl6Y O65Y 109.4(7) . .
O63Y Cl6Y O65Y 109.6(7) . .
O62Y Cl6Y O64Y 110.1(7) . .
O63Y Cl6Y O64Y 108.7(7) . .
O65Y Cl6Y O64Y 109.1(7) . .
O74X Cl7X O72X 112.5(5) . .
O74X Cl7X O75X 110.7(5) . .
O72X Cl7X O75X 109.7(5) . .
O74X Cl7X O73X 109.2(5) . .
O72X Cl7X O73X 109.0(5) . .
O75X Cl7X O73X 105.4(5) . .
O73Y Cl7Y O74Y 112.2(6) . .
O73Y Cl7Y O75Y 110.8(5) . .
O74Y Cl7Y O75Y 110.1(5) . .
O73Y Cl7Y O72Y 108.3(6) . .
O74Y Cl7Y O72Y 107.7(5) . .
O75Y Cl7Y O72Y 107.6(6) . .
O84X Cl8X O83X 47.2(5) 2 2
O84X Cl8X O85X 47.2(5) 2 2
O83X Cl8X O85X 93.0(9) 2 2
O84X Cl8X O84X 142.63(4) 2 .
O83X Cl8X O84X 118.3(4) 2 .
O85X Cl8X O84X 118.3(4) 2 .
O84X Cl8X O82X 108.69(2) 2 .
O83X Cl8X O82X 108.68(2) 2 .
O85X Cl8X O82X 108.68(2) 2 .
O84X Cl8X O82X 108.68(2) . .
O84X Cl8X O83X 118.3(4) 2 .
O83X Cl8X O83X 142.64(4) 2 .
O85X Cl8X O83X 75.1(9) 2 .
O84X Cl8X O83X 47.2(5) . .
O82X Cl8X O83X 108.68(2) . .
O84X Cl8X O85X 118.3(4) 2 .
O83X Cl8X O85X 75.1(9) 2 .
O85X Cl8X O85X 142.64(5) 2 .
O84X Cl8X O85X 47.2(5) . .
O82X Cl8X O85X 108.68(2) . .
O83X Cl8X O85X 93.0(9) . .
Cl8X O83X O85X 52.5(5) . 2
Cl8X O85X O83X 52.5(5) . 2
O84Y Cl8Y O82Y 108.68(2) 2 .
O84Y Cl8Y O84Y 142.63(4) 2 .
O82Y Cl8Y O84Y 108.68(2) . .
O84Y Cl8Y O83Y 120.7(6) 2 .
O82Y Cl8Y O83Y 108.68(2) . .
O84Y Cl8Y O83Y 44.3(7) . .
O84Y Cl8Y O85Y 120.7(6) 2 .
O82Y Cl8Y O85Y 108.68(2) . .
O84Y Cl8Y O85Y 44.3(7) . .
O83Y Cl8Y O85Y 87.6(13) . .
O84Y Cl8Y O83Y 44.3(7) 2 2
O82Y Cl8Y O83Y 108.68(2) . 2
O84Y Cl8Y O83Y 120.7(6) . 2
O83Y Cl8Y O83Y 142.64(4) . 2
O85Y Cl8Y O83Y 80.6(13) . 2
O84Y Cl8Y O85Y 44.3(7) 2 2
O82Y Cl8Y O85Y 108.68(2) . 2
O84Y Cl8Y O85Y 120.7(6) . 2
O83Y Cl8Y O85Y 80.6(13) . 2
O85Y Cl8Y O85Y 142.64(4) . 2
O83Y Cl8Y O85Y 87.6(13) 2 2
O93X Cl9X O95X 132.4(5) 2_655 2_655
O93X Cl9X O94X 70.4(4) 2_655 2_655
O95X Cl9X O94X 70.4(4) 2_655 2_655
O93X Cl9X O93X 142.64(4) 2_655 .
O95X Cl9X O93X 28.4(8) 2_655 .
O94X Cl9X O93X 97.4(4) 2_655 .
O93X Cl9X O95X 28.4(8) 2_655 .
O95X Cl9X O95X 142.64(4) 2_655 .
O94X Cl9X O95X 97.4(4) 2_655 .
O93X Cl9X O95X 132.4(5) . .
O93X Cl9X O92X 108.68(2) 2_655 .
O95X Cl9X O92X 108.68(2) 2_655 .
O94X Cl9X O92X 108.68(2) 2_655 .
O93X Cl9X O92X 108.68(2) . .
O95X Cl9X O92X 108.68(2) . .
O93X Cl9X O94X 97.4(4) 2_655 .
O95X Cl9X O94X 97.4(4) 2_655 .
O94X Cl9X O94X 142.65(4) 2_655 .
O93X Cl9X O94X 70.4(4) . .
O95X Cl9X O94X 70.4(4) . .
O92X Cl9X O94X 108.68(2) . .
O95X O93X Cl9X 75.8(4) 2_655 .
O93X O95X Cl9X 75.8(4) 2_655 .
O92Y Cl9Y O93Y 108.68(2) . .
O92Y Cl9Y O95Y 108.68(2) . 2_655
O93Y Cl9Y O95Y 78.1(9) . 2_655
O92Y Cl9Y O94Y 108.68(2) . .
O93Y Cl9Y O94Y 45.6(5) . .
O95Y Cl9Y O94Y 119.6(4) 2_655 .
O92Y Cl9Y O95Y 108.68(2) . .
O93Y Cl9Y O95Y 90.1(9) . .
O95Y Cl9Y O95Y 142.64(5) 2_655 .
O94Y Cl9Y O95Y 45.6(5) . .
O92Y Cl9Y O94Y 108.68(2) . 2_655
O93Y Cl9Y O94Y 119.6(4) . 2_655
O95Y Cl9Y O94Y 45.6(5) 2_655 2_655
O94Y Cl9Y O94Y 142.63(4) . 2_655
O95Y Cl9Y O94Y 119.6(4) . 2_655
O92Y Cl9Y O93Y 108.68(2) . 2_655
O93Y Cl9Y O93Y 142.64(4) . 2_655
O95Y Cl9Y O93Y 90.1(9) 2_655 2_655
O94Y Cl9Y O93Y 119.6(4) . 2_655
O95Y Cl9Y O93Y 78.1(9) . 2_655
O94Y Cl9Y O93Y 45.6(5) 2_655 2_655
Cl9Y O93Y O95Y 51.0(5) . 2_655
Cl9Y O95Y O93Y 51.0(5) . 2_655
C13S N12S C15S 119.7(8) . .
C13S N12S C14S 122.7(8) . .
C15S N12S C14S 117.5(9) . .
O11S C13S N12S 128.9(9) . .
O11S C13S H13S 115.6 . .
N12S C13S H13S 115.6 . .
N12S C14S H14I 109.5 . .
N12S C14S H14J 109.5 . .
H14I C14S H14J 109.5 . .
N12S C14S H14K 109.5 . .
H14I C14S H14K 109.5 . .
H14J C14S H14K 109.5 . .
N12S C15S H15G 109.5 . .
N12S C15S H15H 109.5 . .
H15G C15S H15H 109.5 . .
N12S C15S H15I 109.5 . .
H15G C15S H15I 109.5 . .
H15H C15S H15I 109.5 . .
O21S C22S C24S 122.2(13) . .
O21S C22S C23S 115.1(13) . .
C24S C22S C23S 122.7(13) . .
C22S C23S H23A 109.5 . .
C22S C23S H23B 109.5 . .
H23A C23S H23B 109.5 . .
C22S C23S H23C 109.5 . .
H23A C23S H23C 109.5 . .
H23B C23S H23C 109.5 . .
C22S C24S H24I 109.5 . .
C22S C24S H24J 109.5 . .
H24I C24S H24J 109.5 . .
C22S C24S H24K 109.5 . .
H24I C24S H24K 109.5 . .
H24J C24S H24K 109.5 . .
C33S N32S C35S 117.4(9) . .
C33S N32S C34S 119.8(9) . .
C35S N32S C34S 122.4(9) . .
O31S C33S N32S 126.1(11) . .
O31S C33S H33S 117.0 . .
N32S C33S H33S 117.0 . .
N32S C34S H34C 109.5 . .
N32S C34S H34D 109.5 . .
H34C C34S H34D 109.5 . .
N32S C34S H34E 109.5 . .
H34C C34S H34E 109.5 . .
H34D C34S H34E 109.5 . .
N32S C35S H35C 109.5 . .
N32S C35S H35D 109.5 . .
H35C C35S H35D 109.5 . .
N32S C35S H35E 109.5 . .
H35C C35S H35E 109.5 . .
H35D C35S H35E 109.5 . .
O41S C42S C43S 121.3(14) . .
O41S C42S C44S 120.5(13) . .
C43S C42S C44S 118.1(12) . .
C42S C43S H43A 109.5 . .
C42S C43S H43B 109.5 . .
H43A C43S H43B 109.5 . .
C42S C43S H43C 109.5 . .
H43A C43S H43C 109.5 . .
H43B C43S H43C 109.5 . .
C42S C44S H44C 109.5 . .
C42S C44S H44D 109.5 . .
H44C C44S H44D 109.5 . .
C42S C44S H44E 109.5 . .
H44C C44S H44E 109.5 . .
H44D C44S H44E 109.5 . .
O51S C52S C54S 119.8(10) . .
O51S C52S C53S 120.0(10) . .
C54S C52S C53S 119.9(10) . .
C52S C53S H53C 109.5 . .
C52S C53S H53D 109.5 . .
H53C C53S H53D 109.5 . .
C52S C53S H53E 109.5 . .
H53C C53S H53E 109.5 . .
H53D C53S H53E 109.5 . .
C52S C54S H54C 109.5 . .
C52S C54S H54D 109.5 . .
H54C C54S H54D 109.5 . .
C52S C54S H54E 109.5 . .
H54C C54S H54E 109.5 . .
H54D C54S H54E 109.5 . .
O61S C62S C63S 121.0(9) . .
O61S C62S C64S 122.3(9) . .
C63S C62S C64S 116.7(9) . .
C62S C63S H63C 109.5 . .
C62S C63S H63D 109.5 . .
H63C C63S H63D 109.5 . .
C62S C63S H63E 109.5 . .
H63C C63S H63E 109.5 . .
H63D C63S H63E 109.5 . .
C62S C64S H64C 109.5 . .
C62S C64S H64D 109.5 . .
H64C C64S H64D 109.5 . .
C62S C64S H64E 109.5 . .
H64C C64S H64E 109.5 . .
H64D C64S H64E 109.5 . .
O71X C72X C73X 122.1(15) . .
O71X C72X C74X 120.5(15) . .
C73X C72X C74X 117.2(14) . .
C72X C73X H73A 109.5 . .
C72X C73X H73B 109.5 . .
H73A C73X H73B 109.5 . .
C72X C73X H73C 109.5 . .
H73A C73X H73C 109.5 . .
H73B C73X H73C 109.5 . .
C72X C74X H74A 109.5 . .
C72X C74X H74B 109.5 . .
H74A C74X H74B 109.5 . .
C72X C74X H74C 109.5 . .
H74A C74X H74C 109.5 . .
H74B C74X H74C 109.5 . .
O71Y C72Y C74Y 121.2(11) . .
O71Y C72Y C73Y 119.1(11) . .
C74Y C72Y C73Y 119.7(11) . .
C72Y C73Y H73D 109.5 . .
C72Y C73Y H73E 109.5 . .
H73D C73Y H73E 109.5 . .
C72Y C73Y H73F 109.5 . .
H73D C73Y H73F 109.5 . .
H73E C73Y H73F 109.5 . .
C72Y C74Y H74D 109.5 . .
C72Y C74Y H74E 109.5 . .
H74D C74Y H74E 109.5 . .
C72Y C74Y H74F 109.5 . .
H74D C74Y H74F 109.5 . .
H74E C74Y H74F 109.5 . .

loop_
_geom_bond_atom_site_label_1
_geom_bond_atom_site_label_2
_geom_bond_distance
_geom_bond_site_symmetry_2
Cu1 N22C 1.950(6) .
Cu1 N21D 1.977(6) .
Cu1 N11A 2.021(6) .
Cu1 N11C 2.073(6) .
Cu1 N22A 2.262(6) .
Cu2 N22E 1.981(6) .
Cu2 N21F 1.986(6) .
Cu2 N31A 2.031(6) .
Cu2 N11E 2.062(6) .
Cu2 N42A 2.327(6) .
Cu3 N22D 1.965(6) .
Cu3 N21C 1.968(6) .
Cu3 N11B 2.013(6) .
Cu3 N11D 2.062(6) .
Cu3 N22B 2.290(5) .
Cu4 N22F 1.955(6) .
Cu4 N21E 1.971(6) .
Cu4 N31B 2.030(6) 2_655
Cu4 N11F 2.059(6) .
Cu4 N42B 2.343(5) 2_655
N111 C116 1.347(11) .
N111 C112 1.370(10) .
N111 Cu1A 2.022(6) .
C112 C113 1.360(12) .
C112 C125 1.451(12) .
C113 C114 1.338(14) .
C113 H113 0.9500 .
C114 C115 1.418(15) .
C114 H114 0.9500 .
C115 C116 1.336(13) .
C115 H115 0.9500 .
C116 H116 0.9500 .
N121 C123 1.340(11) .
N121 N122 1.359(8) .
N121 C126 1.439(10) .
N122 C125 1.317(10) .
N122 Cu1A 2.363(6) .
C123 C124 1.368(13) .
C123 H123 0.9500 .
C124 C125 1.456(11) .
C124 H124 0.9500 .
C126 C152 1.527(9) .
C126 H12A 0.9900 .
C126 H12B 0.9900 .
N131 C132 1.3900 .
N131 C136 1.3900 .
N131 Cu2A 2.079(5) .
C132 C143 1.345(7) .
C132 C133 1.3900 .
C133 C134 1.3900 .
C133 H133 0.9500 .
C134 C135 1.3900 .
C134 H134 0.9500 .
C135 C136 1.3900 .
C135 H135 0.9500 .
C136 H136 0.9500 .
N141 C146 1.384(8) .
N141 N142 1.4200 .
N141 C145 1.4200 .
N142 C143 1.4200 .
N142 Cu2A 2.292(4) .
C143 C144 1.4200 .
C144 C145 1.4200 .
C144 H144 0.9500 .
C145 H145 0.9500 .
C146 C162 1.517(10) .
C146 H14A 0.9900 .
C146 H14B 0.9900 .
C151 C152 1.396(10) .
C151 C156 1.402(10) .
C151 C161 1.530(11) .
C152 C153 1.407(10) .
C153 C154 1.396(10) .
C153 H153 0.9500 .
C154 C155 1.369(11) .
C154 H154 0.9500 .
C155 C156 1.337(11) .
C155 H155 0.9500 .
C156 H156 0.9500 .
C161 C162 1.385(10) .
C161 C166 1.404(11) .
C162 C163 1.399(10) .
C163 C164 1.381(10) .
C163 H163 0.9500 .
C164 C165 1.404(12) .
C164 H164 0.9500 .
C165 C166 1.362(12) .
C165 H165 0.9500 .
C166 H166 0.9500 .
N211 C212 1.3900 .
N211 C216 1.3900 .
N211 Cu3A 1.996(6) .
C212 C213 1.3900 .
C212 C223 1.446(13) .
C213 C214 1.3900 .
C213 H213 0.9500 .
C214 C215 1.3900 .
C214 H214 0.9500 .
C215 C216 1.3900 .
C215 H215 0.9500 .
C216 H216 0.9500 .
N221 N222 1.322(9) .
N221 C225 1.364(12) .
N221 C226 1.470(11) .
N222 C223 1.373(12) .
N222 Cu3A 2.255(7) .
C223 C224 1.359(15) .
C224 C225 1.397(16) .
C224 H224 0.9500 .
C225 H225 0.9500 .
C226 C252 1.529(11) .
C226 H22A 0.9900 .
C226 H22B 0.9900 .
N231 C236 1.346(10) .
N231 C232 1.351(10) .
N231 Cu4A 2.004(6) 2
C232 C233 1.383(11) .
C232 C243 1.473(11) .
C233 C234 1.387(12) .
C233 H233 0.9500 .
C234 C235 1.372(13) .
C234 H234 0.9500 .
C235 C236 1.411(12) .
C235 H235 0.9500 .
C236 H236 0.9500 .
N241 C245 1.375(9) .
N241 N242 1.375(8) .
N241 C246 1.466(9) .
N242 C243 1.347(9) .
N242 Cu4A 2.224(6) 2
C243 C244 1.380(10) .
C244 C245 1.379(11) .
C244 H244 0.9500 .
C245 H245 0.9500 .
C246 C262 1.527(10) .
C246 H24A 0.9900 .
C246 H24B 0.9900 .
C251 C256 1.381(13) .
C251 C252 1.385(13) .
C251 C261 1.534(13) .
C252 C253 1.378(13) .
C253 C254 1.421(12) .
C253 H253 0.9500 .
C254 C255 1.320(15) .
C254 H254 0.9500 .
C255 C256 1.492(16) .
C255 H255 0.9500 .
C256 H256 0.9500 .
C261 C266 1.379(13) .
C261 C262 1.411(11) .
C262 C263 1.374(11) .
C263 C264 1.394(11) .
C263 H263 0.9500 .
C264 C265 1.361(13) .
C264 H264 0.9500 .
C265 C266 1.390(15) .
C265 H265 0.9500 .
C266 H266 0.9500 .
N311 C316 1.304(9) .
N311 C312 1.380(9) .
N311 Cu1A 2.070(6) .
C312 C313 1.377(10) .
C312 C323 1.453(10) .
C313 C314 1.353(10) .
C313 H313 0.9500 .
C314 C315 1.366(11) .
C314 H314 0.9500 .
C315 C316 1.389(11) .
C315 H315 0.9500 .
C316 H316 0.9500 .
N321 C325 1.353(9) .
N321 N322 1.355(8) .
N321 Cu3A 1.959(6) .
N322 C323 1.353(9) .
N322 Cu1A 1.968(6) .
C323 C324 1.404(10) .
C324 C325 1.371(10) .
C324 H324 0.9500 .
C325 H325 0.9500 .
N411 C412 1.3900 .
N411 C416 1.3900 .
N411 Cu3A 2.057(4) .
C412 C413 1.3900 .
C412 C423 1.426(10) .
C413 C414 1.3900 .
C413 H413 0.9500 .
C414 C415 1.3900 .
C414 H414 0.9500 .
C415 C416 1.3900 .
C415 H415 0.9500 .
C416 H416 0.9500 .
N421 N422 1.360(9) .
N421 C425 1.364(10) .
N421 Cu1A 1.948(6) .
N422 C423 1.343(10) .
N422 Cu3A 1.972(7) .
C423 C424 1.360(12) .
C424 C425 1.367(12) .
C424 H424 0.9500 .
C425 H425 0.9500 .
N511 C512 1.3900 .
N511 C516 1.3900 .
N511 Cu2A 2.043(4) .
C512 C523 1.373(6) .
C512 C513 1.3900 .
C513 C514 1.3900 .
C513 H513 0.9500 .
C514 C515 1.3900 .
C514 H514 0.9500 .
C515 C516 1.3900 .
C515 H515 0.9500 .
C516 H516 0.9500 .
N521 C525 1.4200 .
N521 N522 1.4200 .
N521 Cu4A 1.954(4) .
N522 C523 1.4200 .
N522 Cu2A 1.928(4) .
C523 C524 1.4200 .
C524 C525 1.4200 .
C524 H524 0.9500 .
C525 H525 0.9500 .
N611 C616 1.325(10) .
N611 C612 1.381(10) .
N611 Cu4A 2.062(7) .
C612 C613 1.420(11) .
C612 C623 1.422(12) .
C613 C614 1.317(12) .
C613 H613 0.9500 .
C614 C615 1.390(13) .
C614 H614 0.9500 .
C615 C616 1.398(12) .
C615 H615 0.9500 .
C616 H616 0.9500 .
N621 C625 1.344(10) .
N621 N622 1.358(9) .
N621 Cu2A 1.981(7) .
N622 C623 1.378(10) .
N622 Cu4A 1.950(7) .
C623 C624 1.386(11) .
C624 C625 1.363(12) .
C624 H624 0.9500 .
C625 H625 0.9500 .
Cu4A N231 2.004(6) 2
Cu4A N242 2.224(6) 2
N11A C16A 1.354(9) .
N11A C12A 1.361(9) .
C12A C13A 1.370(10) .
C12A C23A 1.464(10) .
C13A C14A 1.375(11) .
C13A H13A 0.9500 .
C14A C15A 1.392(12) .
C14A H14C 0.9500 .
C15A C16A 1.392(11) .
C15A H15A 0.9500 .
C16A H16A 0.9500 .
N21A C25A 1.346(10) .
N21A N22A 1.350(8) .
N21A C26A 1.450(10) .
N22A C23A 1.355(9) .
C23A C24A 1.399(10) .
C24A C25A 1.349(12) .
C24A H24C 0.9500 .
C25A H25A 0.9500 .
C26A C52A 1.512(9) .
C26A H26A 0.9900 .
C26A H26B 0.9900 .
N31A C36A 1.332(8) .
N31A C32A 1.365(9) .
C32A C33A 1.393(10) .
C32A C43A 1.456(10) .
C33A C34A 1.384(11) .
C33A H33A 0.9500 .
C34A C35A 1.392(12) .
C34A H34A 0.9500 .
C35A C36A 1.387(10) .
C35A H35A 0.9500 .
C36A H36A 0.9500 .
N41A N42A 1.366(7) .
N41A C45A 1.371(9) .
N41A C46A 1.444(8) .
N42A C43A 1.335(9) .
C43A C44A 1.412(10) .
C44A C45A 1.375(10) .
C44A H44A 0.9500 .
C45A H45A 0.9500 .
C46A C62A 1.539(9) .
C46A H46A 0.9900 .
C46A H46B 0.9900 .
C51A C52A 1.381(11) .
C51A C56A 1.400(10) .
C51A C61A 1.503(11) .
C52A C53A 1.404(11) .
C53A C54A 1.382(11) .
C53A H53A 0.9500 .
C54A C55A 1.378(12) .
C54A H54A 0.9500 .
C55A C56A 1.399(12) .
C55A H55A 0.9500 .
C56A H56A 0.9500 .
C61A C62A 1.390(10) .
C61A C66A 1.410(10) .
C62A C63A 1.393(10) .
C63A C64A 1.373(10) .
C63A H63A 0.9500 .
C64A C65A 1.390(12) .
C64A H64A 0.9500 .
C65A C66A 1.359(12) .
C65A H65A 0.9500 .
C66A H66A 0.9500 .
N11B C12B 1.327(10) .
N11B C16B 1.352(9) .
C12B C13B 1.382(10) .
C12B C23B 1.477(10) .
C13B C14B 1.385(12) .
C13B H13B 0.9500 .
C14B C15B 1.370(14) .
C14B H14D 0.9500 .
C15B C16B 1.336(12) .
C15B H15B 0.9500 .
C16B H16B 0.9500 .
N21B N22B 1.342(7) .
N21B C25B 1.366(8) .
N21B C26B 1.459(8) .
N22B C23B 1.335(8) .
C23B C24B 1.403(10) .
C24B C25B 1.395(10) .
C24B H24D 0.9500 .
C25B H25B 0.9500 .
C26B C52B 1.511(9) .
C26B H26C 0.9900 .
C26B H26D 0.9900 .
N31B C36B 1.348(10) .
N31B C32B 1.352(9) .
N31B Cu4 2.030(6) 2_655
C32B C33B 1.388(11) .
C32B C43B 1.454(11) .
C33B C34B 1.405(14) .
C33B H33B 0.9500 .
C34B C35B 1.380(14) .
C34B H34B 0.9500 .
C35B C36B 1.380(12) .
C35B H35B 0.9500 .
C36B H36B 0.9500 .
N41B C45B 1.345(10) .
N41B N42B 1.357(7) .
N41B C46B 1.445(9) .
N42B C43B 1.315(9) .
N42B Cu4 2.343(5) 2_655
C43B C44B 1.412(10) .
C44B C45B 1.348(12) .
C44B H44B 0.9500 .
C45B H45B 0.9500 .
C46B C62B 1.511(9) .
C46B H46C 0.9900 .
C46B H46D 0.9900 .
C51B C56B 1.373(9) .
C51B C52B 1.394(9) .
C51B C61B 1.498(10) .
C52B C53B 1.400(9) .
C53B C54B 1.379(9) .
C53B H53B 0.9500 .
C54B C55B 1.389(10) .
C54B H54B 0.9500 .
C55B C56B 1.393(10) .
C55B H55B 0.9500 .
C56B H56B 0.9500 .
C61B C66B 1.391(9) .
C61B C62B 1.416(10) .
C62B C63B 1.399(10) .
C63B C64B 1.397(10) .
C63B H63B 0.9500 .
C64B C65B 1.392(10) .
C64B H64B 0.9500 .
C65B C66B 1.376(10) .
C65B H65B 0.9500 .
C66B H66B 0.9500 .
N11C C12C 1.336(9) .
N11C C16C 1.349(10) .
C12C C13C 1.383(9) .
C12C C23C 1.455(10) .
C13C C14C 1.403(11) .
C13C H13C 0.9500 .
C14C C15C 1.362(12) .
C14C H14E 0.9500 .
C15C C16C 1.362(11) .
C15C H15C 0.9500 .
C16C H16C 0.9500 .
N21C C25C 1.356(9) .
N21C N22C 1.363(8) .
N22C C23C 1.352(8) .
C23C C24C 1.408(10) .
C24C C25C 1.355(10) .
C24C H24E 0.9500 .
C25C H25C 0.9500 .
N11D C16D 1.332(9) .
N11D C12D 1.334(9) .
C12D C13D 1.388(10) .
C12D C23D 1.479(10) .
C13D C14D 1.397(11) .
C13D H13D 0.9500 .
C14D C15D 1.363(11) .
C14D H14F 0.9500 .
C15D C16D 1.419(10) .
C15D H15D 0.9500 .
C16D H16D 0.9500 .
N21D C25D 1.334(9) .
N21D N22D 1.380(8) .
N22D C23D 1.333(9) .
C23D C24D 1.369(10) .
C24D C25D 1.374(10) .
C24D H24F 0.9500 .
C25D H25D 0.9500 .
N11E C16E 1.334(10) .
N11E C12E 1.379(10) .
N21E N22E 1.348(9) .
N21E C25E 1.350(9) .
C12E C13E 1.384(11) .
C12E C23E 1.423(11) .
C13E C14E 1.415(13) .
C13E H13E 0.9500 .
C14E C15E 1.362(12) .
C14E H14G 0.9500 .
C15E C16E 1.366(11) .
C15E H15E 0.9500 .
C16E H16E 0.9500 .
N22E C23E 1.363(9) .
C23E C24E 1.380(11) .
C24E C25E 1.391(12) .
C24E H24G 0.9500 .
C25E H25E 0.9500 .
N11F C16F 1.332(10) .
N11F C12F 1.368(9) .
C12F C13F 1.419(11) .
C12F C23F 1.457(10) .
C13F C14F 1.393(10) .
C13F H13F 0.9500 .
C14F C15F 1.339(12) .
C14F H14H 0.9500 .
C15F C16F 1.375(12) .
C15F H15F 0.9500 .
C16F H16F 0.9500 .
N21F C25F 1.365(9) .
N21F N22F 1.371(7) .
N22F C23F 1.351(9) .
C23F C24F 1.376(9) .
C24F C25F 1.372(10) .
C24F H24H 0.9500 .
C25F H25F 0.9500 .
Cl11 O13 1.380(7) .
Cl11 O14 1.389(7) .
Cl11 O15 1.429(6) .
Cl11 O12 1.464(8) .
Cl21 O24X 1.421(8) .
Cl21 O25Y 1.429(7) .
Cl21 O22 1.437(7) .
Cl21 O24Y 1.442(6) .
Cl21 O23Y 1.449(7) .
Cl21 O23X 1.451(8) .
Cl21 O25X 1.467(6) .
Cl31 O35Y 1.314(6) .
Cl31 O34X 1.345(6) .
Cl31 O32 1.407(5) .
Cl31 O35X 1.445(5) .
Cl31 O33Y 1.483(6) .
Cl31 O33X 1.484(6) .
Cl31 O34Y 1.487(6) .
Cl41 O44 1.329(7) .
Cl41 O45 1.338(7) .
Cl41 O43 1.366(8) .
Cl41 O42 1.424(8) .
Cl5X O54X 1.419(8) .
Cl5X O55X 1.431(8) .
Cl5X O52X 1.438(8) .
Cl5X O53X 1.497(8) .
Cl5Y O53Y 1.425(9) .
Cl5Y O55Y 1.440(9) .
Cl5Y O54Y 1.448(10) .
Cl5Y O52Y 1.475(9) .
Cl6X O64X 1.391(8) .
Cl6X O62X 1.395(8) .
Cl6X O63X 1.443(8) .
Cl6X O65X 1.470(8) .
Cl6Y O62Y 1.432(10) .
Cl6Y O63Y 1.438(10) .
Cl6Y O65Y 1.442(10) .
Cl6Y O64Y 1.446(10) .
Cl7X O74X 1.399(8) .
Cl7X O72X 1.410(8) .
Cl7X O75X 1.453(8) .
Cl7X O73X 1.466(8) .
Cl7Y O73Y 1.403(8) .
Cl7Y O74Y 1.411(8) .
Cl7Y O75Y 1.422(8) .
Cl7Y O72Y 1.446(8) .
Cl8X O84X 1.4399(2) 2
Cl8X O83X 1.4399(2) 2
Cl8X O85X 1.4400(2) 2
Cl8X O84X 1.4400(2) .
Cl8X O82X 1.4400(2) .
Cl8X O83X 1.4400(2) .
Cl8X O85X 1.4400(2) .
O83X O85X 1.754(19) 2
O85X O83X 1.754(19) 2
Cl8Y O84Y 1.4400(2) 2
Cl8Y O82Y 1.4400(2) .
Cl8Y O84Y 1.4400(2) .
Cl8Y O83Y 1.4400(2) .
Cl8Y O85Y 1.4400(2) .
Cl8Y O83Y 1.4401(2) 2
Cl8Y O85Y 1.4401(2) 2
Cl9X O93X 1.4399(2) 2_655
Cl9X O95X 1.4399(2) 2_655
Cl9X O94X 1.4400(2) 2_655
Cl9X O93X 1.4400(2) .
Cl9X O95X 1.4400(2) .
Cl9X O92X 1.4400(2) .
Cl9X O94X 1.4400(2) .
O93X O95X 0.706(19) 2_655
O95X O93X 0.706(19) 2_655
Cl9Y O92Y 1.4400(2) .
Cl9Y O93Y 1.4400(2) .
Cl9Y O95Y 1.4400(2) 2_655
Cl9Y O94Y 1.4400(2) .
Cl9Y O95Y 1.4400(2) .
Cl9Y O94Y 1.4400(2) 2_655
Cl9Y O93Y 1.4401(2) 2_655
O93Y O95Y 1.814(19) 2_655
O95Y O93Y 1.814(19) 2_655
O11S C13S 1.184(9) .
N12S C13S 1.337(10) .
N12S C15S 1.405(12) .
N12S C14S 1.425(13) .
C13S H13S 0.9500 .
C14S H14I 0.9800 .
C14S H14J 0.9800 .
C14S H14K 0.9800 .
C15S H15G 0.9800 .
C15S H15H 0.9800 .
C15S H15I 0.9800 .
O21S C22S 1.240(14) .
C22S C24S 1.493(15) .
C22S C23S 1.502(15) .
C23S H23A 0.9800 .
C23S H23B 0.9800 .
C23S H23C 0.9800 .
C24S H24I 0.9800 .
C24S H24J 0.9800 .
C24S H24K 0.9800 .
O31S C33S 1.167(10) .
N32S C33S 1.283(10) .
N32S C35S 1.439(11) .
N32S C34S 1.496(11) .
C33S H33S 0.9500 .
C34S H34C 0.9800 .
C34S H34D 0.9800 .
C34S H34E 0.9800 .
C35S H35C 0.9800 .
C35S H35D 0.9800 .
C35S H35E 0.9800 .
O41S C42S 1.212(14) .
C42S C43S 1.480(15) .
C42S C44S 1.543(14) .
C43S H43A 0.9800 .
C43S H43B 0.9800 .
C43S H43C 0.9800 .
C44S H44C 0.9800 .
C44S H44D 0.9800 .
C44S H44E 0.9800 .
O51S C52S 1.260(11) .
C52S C54S 1.502(12) .
C52S C53S 1.519(12) .
C53S H53C 0.9800 .
C53S H53D 0.9800 .
C53S H53E 0.9800 .
C54S H54C 0.9800 .
C54S H54D 0.9800 .
C54S H54E 0.9800 .
O61S C62S 1.239(9) .
C62S C63S 1.495(11) .
C62S C64S 1.502(11) .
C63S H63C 0.9800 .
C63S H63D 0.9800 .
C63S H63E 0.9800 .
C64S H64C 0.9800 .
C64S H64D 0.9800 .
C64S H64E 0.9800 .
O71X C72X 1.236(15) .
C72X C73X 1.515(16) .
C72X C74X 1.519(16) .
C73X H73A 0.9800 .
C73X H73B 0.9800 .
C73X H73C 0.9800 .
C74X H74A 0.9800 .
C74X H74B 0.9800 .
C74X H74C 0.9800 .
O71Y C72Y 1.216(12) .
C72Y C74Y 1.476(14) .
C72Y C73Y 1.540(13) .
C73Y H73D 0.9800 .
C73Y H73E 0.9800 .
C73Y H73F 0.9800 .
C74Y H74D 0.9800 .
C74Y H74E 0.9800 .
C74Y H74F 0.9800 .

loop_
_geom_torsion_atom_site_label_1
_geom_torsion_atom_site_label_2
_geom_torsion_atom_site_label_3
_geom_torsion_atom_site_label_4
_geom_torsion
_geom_torsion_site_symmetry_1
_geom_torsion_site_symmetry_4
C116 N111 C112 C113 0.3(12) . .
Cu1A N111 C112 C113 -177.6(7) . .
C116 N111 C112 C125 178.4(7) . .
Cu1A N111 C112 C125 0.5(9) . .
N111 C112 C113 C114 -0.4(14) . .
C125 C112 C113 C114 -178.5(9) . .
C112 C113 C114 C115 0.6(16) . .
C113 C114 C115 C116 -0.6(16) . .
C114 C115 C116 N111 0.5(14) . .
C112 N111 C116 C115 -0.3(12) . .
Cu1A N111 C116 C115 177.5(7) . .
C123 N121 N122 C125 -0.3(8) . .
C126 N121 N122 C125 169.1(6) . .
C123 N121 N122 Cu1A 173.5(7) . .
C126 N121 N122 Cu1A -17.2(12) . .
N122 N121 C123 C124 0.7(9) . .
C126 N121 C123 C124 -167.5(7) . .
N121 C123 C124 C125 -0.8(9) . .
N121 N122 C125 C112 -175.3(7) . .
Cu1A N122 C125 C112 8.3(8) . .
N121 N122 C125 C124 -0.2(8) . .
Cu1A N122 C125 C124 -176.6(5) . .
C113 C112 C125 N122 171.2(8) . .
N111 C112 C125 N122 -6.9(11) . .
C113 C112 C125 C124 -2.7(14) . .
N111 C112 C125 C124 179.1(7) . .
C123 C124 C125 N122 0.6(9) . .
C123 C124 C125 C112 175.1(8) . .
C123 N121 C126 C152 80.5(9) . .
N122 N121 C126 C152 -86.9(8) . .
C136 N131 C132 C143 172.7(6) . .
Cu2A N131 C132 C143 -9.3(6) . .
C136 N131 C132 C133 0.0 . .
Cu2A N131 C132 C133 177.9(4) . .
C143 C132 C133 C134 -172.6(6) . .
N131 C132 C133 C134 0.0 . .
C132 C133 C134 C135 0.0 . .
C133 C134 C135 C136 0.0 . .
C134 C135 C136 N131 0.0 . .
C132 N131 C136 C135 0.0 . .
Cu2A N131 C136 C135 -177.8(4) . .
C146 N141 N142 C143 167.8(6) . .
C145 N141 N142 C143 0.0 . .
C146 N141 N142 Cu2A -20.0(8) . .
C145 N141 N142 Cu2A 172.2(5) . .
C133 C132 C143 C144 -2.8(8) . .
N131 C132 C143 C144 -175.5(4) . .
C133 C132 C143 N142 172.0(4) . .
N131 C132 C143 N142 -0.7(7) . .
N141 N142 C143 C132 -176.1(6) . .
Cu2A N142 C143 C132 8.9(5) . .
N141 N142 C143 C144 0.0 . .
Cu2A N142 C143 C144 -175.0(3) . .
C132 C143 C144 C145 175.2(8) . .
N142 C143 C144 C145 0.0 . .
C143 C144 C145 N141 0.0 . .
C146 N141 C145 C144 -166.3(7) . .
N142 N141 C145 C144 0.0 . .
N142 N141 C146 C162 -82.2(7) . .
C145 N141 C146 C162 82.7(7) . .
C156 C151 C152 C153 -1.2(10) . .
C161 C151 C152 C153 176.8(7) . .
C156 C151 C152 C126 -178.8(7) . .
C161 C151 C152 C126 -0.8(11) . .
N121 C126 C152 C151 -168.9(6) . .
N121 C126 C152 C153 13.5(9) . .
C151 C152 C153 C154 1.3(11) . .
C126 C152 C153 C154 178.9(7) . .
C152 C153 C154 C155 -1.9(11) . .
C153 C154 C155 C156 2.4(11) . .
C154 C155 C156 C151 -2.3(12) . .
C152 C151 C156 C155 1.7(12) . .
C161 C151 C156 C155 -176.4(7) . .
C152 C151 C161 C162 102.0(9) . .
C156 C151 C161 C162 -80.0(9) . .
C152 C151 C161 C166 -80.5(10) . .
C156 C151 C161 C166 97.5(9) . .
C166 C161 C162 C163 -1.4(11) . .
C151 C161 C162 C163 176.1(7) . .
C166 C161 C162 C146 -178.3(7) . .
C151 C161 C162 C146 -0.8(10) . .
N141 C146 C162 C161 -178.8(6) . .
N141 C146 C162 C163 4.4(10) . .
C161 C162 C163 C164 2.0(11) . .
C146 C162 C163 C164 178.8(7) . .
C162 C163 C164 C165 -1.0(11) . .
C163 C164 C165 C166 -0.6(12) . .
C164 C165 C166 C161 1.2(13) . .
C162 C161 C166 C165 -0.1(12) . .
C151 C161 C166 C165 -177.8(7) . .
C216 N211 C212 C213 0.0 . .
Cu3A N211 C212 C213 -178.7(4) . .
C216 N211 C212 C223 -179.2(7) . .
Cu3A N211 C212 C223 2.1(6) . .
N211 C212 C213 C214 0.0 . .
C223 C212 C213 C214 179.1(7) . .
C212 C213 C214 C215 0.0 . .
C213 C214 C215 C216 0.0 . .
C214 C215 C216 N211 0.0 . .
C212 N211 C216 C215 0.0 . .
Cu3A N211 C216 C215 178.6(4) . .
C225 N221 N222 C223 0.5(9) . .
C226 N221 N222 C223 168.9(7) . .
C225 N221 N222 Cu3A 169.2(7) . .
C226 N221 N222 Cu3A -22.4(12) . .
N221 N222 C223 C224 -1.6(10) . .
Cu3A N222 C223 C224 -174.9(6) . .
N221 N222 C223 C212 -175.3(7) . .
Cu3A N222 C223 C212 11.4(9) . .
C213 C212 C223 C224 -1.3(13) . .
N211 C212 C223 C224 177.8(9) . .
C213 C212 C223 N222 171.0(6) . .
N211 C212 C223 N222 -9.8(10) . .
N222 C223 C224 C225 2.0(11) . .
C212 C223 C224 C225 174.8(9) . .
N222 N221 C225 C224 0.7(10) . .
C226 N221 C225 C224 -166.1(8) . .
C223 C224 C225 N221 -1.6(11) . .
N222 N221 C226 C252 -81.5(8) . .
C225 N221 C226 C252 84.5(10) . .
C236 N231 C232 C233 0.1(11) . .
Cu4A N231 C232 C233 -179.4(6) 2 .
C236 N231 C232 C243 178.0(7) . .
Cu4A N231 C232 C243 -1.5(9) 2 .
N231 C232 C233 C234 -1.2(12) . .
C243 C232 C233 C234 -179.0(7) . .
C232 C233 C234 C235 2.9(12) . .
C233 C234 C235 C236 -3.5(13) . .
C232 N231 C236 C235 -0.7(12) . .
Cu4A N231 C236 C235 178.8(6) 2 .
C234 C235 C236 N231 2.4(13) . .
C245 N241 N242 C243 1.5(8) . .
C246 N241 N242 C243 165.9(6) . .
C245 N241 N242 Cu4A 169.6(6) . 2
C246 N241 N242 Cu4A -26.0(11) . 2
N241 N242 C243 C244 -0.9(8) . .
Cu4A N242 C243 C244 -173.5(5) 2 .
N241 N242 C243 C232 -175.6(6) . .
Cu4A N242 C243 C232 11.8(8) 2 .
N231 C232 C243 N242 -7.7(10) . .
C233 C232 C243 N242 170.3(7) . .
N231 C232 C243 C244 178.7(8) . .
C233 C232 C243 C244 -3.3(13) . .
N242 C243 C244 C245 0.0(9) . .
C232 C243 C244 C245 173.7(7) . .
N242 N241 C245 C244 -1.6(8) . .
C246 N241 C245 C244 -164.3(7) . .
C243 C244 C245 N241 1.0(8) . .
C245 N241 C246 C262 83.3(9) . .
N242 N241 C246 C262 -78.1(8) . .
C256 C251 C252 C253 2.8(14) . .
C261 C251 C252 C253 176.5(8) . .
C256 C251 C252 C226 -174.1(9) . .
C261 C251 C252 C226 -0.4(13) . .
N221 C226 C252 C253 8.8(11) . .
N221 C226 C252 C251 -174.2(7) . .
C251 C252 C253 C254 -1.5(13) . .
C226 C252 C253 C254 175.4(8) . .
C252 C253 C254 C255 0.7(14) . .
C253 C254 C255 C256 -1.2(17) . .
C252 C251 C256 C255 -3.2(16) . .
C261 C251 C256 C255 -177.4(10) . .
C254 C255 C256 C251 2.4(18) . .
C256 C251 C261 C266 72.3(11) . .
C252 C251 C261 C266 -101.7(11) . .
C256 C251 C261 C262 -101.5(11) . .
C252 C251 C261 C262 84.5(11) . .
C266 C261 C262 C263 4.6(12) . .
C251 C261 C262 C263 178.4(7) . .
C266 C261 C262 C246 -172.8(7) . .
C251 C261 C262 C246 1.0(11) . .
N241 C246 C262 C263 0.8(10) . .
N241 C246 C262 C261 178.1(6) . .
C261 C262 C263 C264 -1.3(11) . .
C246 C262 C263 C264 176.1(7) . .
C262 C263 C264 C265 -1.8(13) . .
C263 C264 C265 C266 1.4(15) . .
C262 C261 C266 C265 -5.2(14) . .
C251 C261 C266 C265 -179.1(9) . .
C264 C265 C266 C261 2.2(16) . .
C316 N311 C312 C313 -0.1(10) . .
Cu1A N311 C312 C313 176.3(5) . .
C316 N311 C312 C323 -175.9(6) . .
Cu1A N311 C312 C323 0.6(7) . .
N311 C312 C313 C314 0.4(10) . .
C323 C312 C313 C314 175.6(7) . .
C312 C313 C314 C315 0.0(11) . .
C313 C314 C315 C316 -0.6(11) . .
C312 N311 C316 C315 -0.5(11) . .
Cu1A N311 C316 C315 -176.2(6) . .
C314 C315 C316 N311 0.9(12) . .
C325 N321 N322 C323 1.5(7) . .
Cu3A N321 N322 C323 -174.2(5) . .
C325 N321 N322 Cu1A -179.4(6) . .
Cu3A N321 N322 Cu1A 4.9(10) . .
N321 N322 C323 C324 -2.2(8) . .
Cu1A N322 C323 C324 178.5(4) . .
N321 N322 C323 C312 178.1(6) . .
Cu1A N322 C323 C312 -1.2(8) . .
C313 C312 C323 N322 -175.0(7) . .
N311 C312 C323 N322 0.4(9) . .
C313 C312 C323 C324 5.4(12) . .
N311 C312 C323 C324 -179.2(7) . .
N322 C323 C324 C325 2.0(8) . .
C312 C323 C324 C325 -178.4(7) . .
N322 N321 C325 C324 -0.2(8) . .
Cu3A N321 C325 C324 175.1(5) . .
C323 C324 C325 N321 -1.1(8) . .
C416 N411 C412 C413 0.0 . .
Cu3A N411 C412 C413 -179.5(3) . .
C416 N411 C412 C423 -176.3(6) . .
Cu3A N411 C412 C423 4.1(5) . .
N411 C412 C413 C414 0.0 . .
C423 C412 C413 C414 175.9(6) . .
C412 C413 C414 C415 0.0 . .
C413 C414 C415 C416 0.0 . .
C414 C415 C416 N411 0.0 . .
C412 N411 C416 C415 0.0 . .
Cu3A N411 C416 C415 179.5(4) . .
C425 N421 N422 C423 0.4(8) . .
Cu1A N421 N422 C423 -179.1(5) . .
C425 N421 N422 Cu3A 177.1(6) . .
Cu1A N421 N422 Cu3A -2.3(10) . .
N421 N422 C423 C424 -1.0(9) . .
Cu3A N422 C423 C424 -178.5(5) . .
N421 N422 C423 C412 178.4(6) . .
Cu3A N422 C423 C412 0.9(8) . .
N411 C412 C423 N422 -3.5(8) . .
C413 C412 C423 N422 -179.6(5) . .
N411 C412 C423 C424 175.8(8) . .
C413 C412 C423 C424 -0.3(12) . .
N422 C423 C424 C425 1.2(9) . .
C412 C423 C424 C425 -178.1(8) . .
N422 N421 C425 C424 0.3(9) . .
Cu1A N421 C425 C424 179.8(6) . .
C423 C424 C425 N421 -0.9(10) . .
C516 N511 C512 C523 179.4(5) . .
Cu2A N511 C512 C523 -7.5(5) . .
C516 N511 C512 C513 0.0 . .
Cu2A N511 C512 C513 173.1(3) . .
C523 C512 C513 C514 -179.3(6) . .
N511 C512 C513 C514 0.0 . .
C512 C513 C514 C515 0.0 . .
C513 C514 C515 C516 0.0 . .
C514 C515 C516 N511 0.0 . .
C512 N511 C516 C515 0.0 . .
Cu2A N511 C516 C515 -172.2(4) . .
C525 N521 N522 C523 0.0 . .
Cu4A N521 N522 C523 -168.7(4) . .
C525 N521 N522 Cu2A -164.6(5) . .
Cu4A N521 N522 Cu2A 26.7(6) . .
N511 C512 C523 C524 -168.9(4) . .
C513 C512 C523 C524 10.4(8) . .
N511 C512 C523 N522 13.6(6) . .
C513 C512 C523 N522 -167.1(3) . .
N521 N522 C523 C512 178.2(6) . .
Cu2A N522 C523 C512 -13.5(5) . .
N521 N522 C523 C524 0.0 . .
Cu2A N522 C523 C524 168.4(4) . .
C512 C523 C524 C525 -177.6(7) . .
N522 C523 C524 C525 0.0 . .
C523 C524 C525 N521 0.0 . .
N522 N521 C525 C524 0.0 . .
Cu4A N521 C525 C524 167.4(4) . .
C616 N611 C612 C613 -0.9(11) . .
Cu4A N611 C612 C613 172.7(6) . .
C616 N611 C612 C623 -178.7(7) . .
Cu4A N611 C612 C623 -5.1(8) . .
N611 C612 C613 C614 1.1(12) . .
C623 C612 C613 C614 178.6(8) . .
C612 C613 C614 C615 0.7(14) . .
C613 C614 C615 C616 -2.5(13) . .
C612 N611 C616 C615 -1.1(12) . .
Cu4A N611 C616 C615 -173.2(6) . .
C614 C615 C616 N611 2.8(13) . .
C625 N621 N622 C623 1.1(9) . .
Cu2A N621 N622 C623 -175.4(5) . .
C625 N621 N622 Cu4A -169.0(6) . .
Cu2A N621 N622 Cu4A 14.5(10) . .
N621 N622 C623 C624 -1.3(9) . .
Cu4A N622 C623 C624 171.1(5) . .
N621 N622 C623 C612 178.2(7) . .
Cu4A N622 C623 C612 -9.3(9) . .
N611 C612 C623 N622 9.5(10) . .
C613 C612 C623 N622 -168.1(7) . .
N611 C612 C623 C624 -171.1(9) . .
C613 C612 C623 C624 11.3(15) . .
N622 C623 C624 C625 1.0(9) . .
C612 C623 C624 C625 -178.5(9) . .
N622 N621 C625 C624 -0.5(10) . .
Cu2A N621 C625 C624 175.7(6) . .
C623 C624 C625 N621 -0.3(11) . .
N422 N421 Cu1A N322 -14.6(6) . .
C425 N421 Cu1A N322 166.1(7) . .
N422 N421 Cu1A N111 161.9(6) . .
C425 N421 Cu1A N111 -17.4(7) . .
N422 N421 Cu1A N311 -99.9(14) . .
C425 N421 Cu1A N311 80.8(15) . .
N422 N421 Cu1A N122 85.0(6) . .
C425 N421 Cu1A N122 -94.3(7) . .
C323 N322 Cu1A N421 -167.0(5) . .
N321 N322 Cu1A N421 14.0(7) . .
C323 N322 Cu1A N111 35.8(19) . .
N321 N322 Cu1A N111 -143.2(15) . .
C323 N322 Cu1A N311 1.2(5) . .
N321 N322 Cu1A N311 -177.9(7) . .
C323 N322 Cu1A N122 88.6(5) . .
N321 N322 Cu1A N122 -90.5(7) . .
C116 N111 Cu1A N421 81.6(6) . .
C112 N111 Cu1A N421 -100.6(6) . .
C116 N111 Cu1A N322 -121.0(16) . .
C112 N111 Cu1A N322 56.9(19) . .
C116 N111 Cu1A N311 -86.7(6) . .
C112 N111 Cu1A N311 91.1(6) . .
C116 N111 Cu1A N122 -175.0(7) . .
C112 N111 Cu1A N122 2.8(5) . .
C316 N311 Cu1A N421 -98.1(14) . .
C312 N311 Cu1A N421 86.0(14) . .
C316 N311 Cu1A N322 174.9(7) . .
C312 N311 Cu1A N322 -0.9(4) . .
C316 N311 Cu1A N111 0.1(7) . .
C312 N311 Cu1A N111 -175.8(5) . .
C316 N311 Cu1A N122 77.1(7) . .
C312 N311 Cu1A N122 -98.8(5) . .
C125 N122 Cu1A N421 82.0(5) . .
N121 N122 Cu1A N421 -91.7(8) . .
C125 N122 Cu1A N322 -178.5(5) . .
N121 N122 Cu1A N322 7.8(9) . .
C125 N122 Cu1A N111 -5.9(5) . .
N121 N122 Cu1A N111 -179.6(9) . .
C125 N122 Cu1A N311 -97.0(5) . .
N121 N122 Cu1A N311 89.3(8) . .
C523 N522 Cu2A N621 -158.8(3) . .
N521 N522 Cu2A N621 5.2(5) . .
C523 N522 Cu2A N511 6.8(3) . .
N521 N522 Cu2A N511 170.7(5) . .
C523 N522 Cu2A N131 16(3) . .
N521 N522 Cu2A N131 -180(100) . .
C523 N522 Cu2A N142 95.4(3) . .
N521 N522 Cu2A N142 -100.7(4) . .
C625 N621 Cu2A N522 158.9(8) . .
N622 N621 Cu2A N522 -25.5(6) . .
C625 N621 Cu2A N511 85.0(14) . .
N622 N621 Cu2A N511 -99.4(11) . .
C625 N621 Cu2A N131 -20.6(8) . .
N622 N621 Cu2A N131 155.0(6) . .
C625 N621 Cu2A N142 -95.7(8) . .
N622 N621 Cu2A N142 79.9(6) . .
C512 N511 Cu2A N522 0.3(3) . .
C516 N511 Cu2A N522 172.9(3) . .
C512 N511 Cu2A N621 76.0(11) . .
C516 N511 Cu2A N621 -111.4(11) . .
C512 N511 Cu2A N131 -178.8(3) . .
C516 N511 Cu2A N131 -6.1(4) . .
C512 N511 Cu2A N142 -103.3(3) . .
C516 N511 Cu2A N142 69.3(3) . .
C132 N131 Cu2A N522 91(3) . .
C136 N131 Cu2A N522 -91(3) . .
C132 N131 Cu2A N621 -94.1(4) . .
C136 N131 Cu2A N621 83.8(4) . .
C132 N131 Cu2A N511 100.2(4) . .
C136 N131 Cu2A N511 -81.9(4) . .
C132 N131 Cu2A N142 10.3(3) . .
C136 N131 Cu2A N142 -171.8(4) . .
N141 N142 Cu2A N522 3.8(5) . .
C143 N142 Cu2A N522 176.0(3) . .
N141 N142 Cu2A N621 -95.2(5) . .
C143 N142 Cu2A N621 77.0(3) . .
N141 N142 Cu2A N511 84.6(5) . .
C143 N142 Cu2A N511 -103.2(3) . .
N141 N142 Cu2A N131 177.8(5) . .
C143 N142 Cu2A N131 -10.0(3) . .
C325 N321 Cu3A N422 165.8(6) . .
N322 N321 Cu3A N422 -19.6(6) . .
C325 N321 Cu3A N211 -11.3(7) . .
N322 N321 Cu3A N211 163.3(6) . .
C325 N321 Cu3A N411 81.7(12) . .
N322 N321 Cu3A N411 -103.7(10) . .
C325 N321 Cu3A N222 -90.1(6) . .
N322 N321 Cu3A N222 84.5(6) . .
C423 N422 Cu3A N321 -163.3(5) . .
N421 N422 Cu3A N321 20.0(7) . .
C423 N422 Cu3A N211 -5(3) . .
N421 N422 Cu3A N211 179(100) . .
C423 N422 Cu3A N411 1.1(5) . .
N421 N422 Cu3A N411 -175.5(7) . .
C423 N422 Cu3A N222 92.0(5) . .
N421 N422 Cu3A N222 -84.6(7) . .
C212 N211 Cu3A N321 -99.8(4) . .
C216 N211 Cu3A N321 81.5(4) . .
C212 N211 Cu3A N422 102(2) . .
C216 N211 Cu3A N422 -77(2) . .
C212 N211 Cu3A N411 95.7(4) . .
C216 N211 Cu3A N411 -83.0(4) . .
C212 N211 Cu3A N222 3.0(3) . .
C216 N211 Cu3A N222 -175.7(4) . .
C412 N411 Cu3A N321 83.3(10) . .
C416 N411 Cu3A N321 -96.2(10) . .
C412 N411 Cu3A N422 -2.9(3) . .
C416 N411 Cu3A N422 177.6(4) . .
C412 N411 Cu3A N211 176.3(4) . .
C416 N411 Cu3A N211 -3.2(4) . .
C412 N411 Cu3A N222 -104.7(3) . .
C416 N411 Cu3A N222 75.8(4) . .
N221 N222 Cu3A N321 -88.4(9) . .
C223 N222 Cu3A N321 80.2(6) . .
N221 N222 Cu3A N422 11.9(9) . .
C223 N222 Cu3A N422 -179.5(5) . .
N221 N222 Cu3A N211 -176.2(9) . .
C223 N222 Cu3A N211 -7.6(5) . .
N221 N222 Cu3A N411 93.8(9) . .
C223 N222 Cu3A N411 -97.6(5) . .
N621 N622 Cu4A N521 16.0(7) . .
C623 N622 Cu4A N521 -153.7(5) . .
N621 N622 Cu4A N231 172.4(19) . 2
C623 N622 Cu4A N231 3(3) . 2
N621 N622 Cu4A N611 174.6(8) . .
C623 N622 Cu4A N611 4.9(5) . .
N621 N622 Cu4A N242 -93.7(7) . 2
C623 N622 Cu4A N242 96.7(5) . 2
C525 N521 Cu4A N622 160.3(4) . .
N522 N521 Cu4A N622 -33.7(4) . .
C525 N521 Cu4A N231 -16.9(4) . 2
N522 N521 Cu4A N231 149.1(4) . 2
C525 N521 Cu4A N611 79.8(8) . .
N522 N521 Cu4A N611 -114.2(7) . .
C525 N521 Cu4A N242 -93.9(4) . 2
N522 N521 Cu4A N242 72.1(4) . 2
C616 N611 Cu4A N622 172.7(7) . .
C612 N611 Cu4A N622 0.2(5) . .
C616 N611 Cu4A N521 -104.2(9) . .
C612 N611 Cu4A N521 83.3(9) . .
C616 N611 Cu4A N231 -7.5(7) . 2
C612 N611 Cu4A N231 179.9(5) . 2
C616 N611 Cu4A N242 69.8(7) . 2
C612 N611 Cu4A N242 -102.8(5) . 2
N22C Cu1 N11A C16A 81.3(19) . .
N21D Cu1 N11A C16A -80.3(5) . .
N11C Cu1 N11A C16A 78.6(5) . .
N22A Cu1 N11A C16A 173.1(6) . .
N22C Cu1 N11A C12A -94.8(18) . .
N21D Cu1 N11A C12A 103.6(5) . .
N11C Cu1 N11A C12A -97.6(5) . .
N22A Cu1 N11A C12A -3.1(5) . .
C16A N11A C12A C13A 2.2(10) . .
Cu1 N11A C12A C13A 178.5(5) . .
C16A N11A C12A C23A -177.0(6) . .
Cu1 N11A C12A C23A -0.7(8) . .
N11A C12A C13A C14A -3.1(11) . .
C23A C12A C13A C14A 176.0(7) . .
C12A C13A C14A C15A 3.3(11) . .
C13A C14A C15A C16A -2.5(11) . .
C12A N11A C16A C15A -1.5(10) . .
Cu1 N11A C16A C15A -177.7(5) . .
C14A C15A C16A N11A 1.7(11) . .
C25A N21A N22A C23A 0.3(7) . .
C26A N21A N22A C23A -166.8(6) . .
C25A N21A N22A Cu1 -171.7(6) . .
C26A N21A N22A Cu1 21.2(11) . .
N22C Cu1 N22A N21A -9.6(8) . .
N21D Cu1 N22A N21A 90.4(7) . .
N11A Cu1 N22A N21A 178.3(8) . .
N11C Cu1 N22A N21A -91.6(7) . .
N22C Cu1 N22A C23A 178.6(4) . .
N21D Cu1 N22A C23A -81.4(5) . .
N11A Cu1 N22A C23A 6.5(4) . .
N11C Cu1 N22A C23A 96.6(5) . .
N21A N22A C23A C24A -0.3(7) . .
Cu1 N22A C23A C24A 174.9(5) . .
N21A N22A C23A C12A 175.7(6) . .
Cu1 N22A C23A C12A -9.1(7) . .
N11A C12A C23A N22A 7.2(9) . .
C13A C12A C23A N22A -171.9(7) . .
N11A C12A C23A C24A -177.8(7) . .
C13A C12A C23A C24A 3.0(12) . .
N22A C23A C24A C25A 0.2(8) . .
C12A C23A C24A C25A -175.1(7) . .
N22A N21A C25A C24A -0.2(8) . .
C26A N21A C25A C24A 165.6(7) . .
C23A C24A C25A N21A 0.0(8) . .
C25A N21A C26A C52A -81.6(9) . .
N22A N21A C26A C52A 83.2(8) . .
N22E Cu2 N31A C36A 76(2) . .
N21F Cu2 N31A C36A -85.8(6) . .
N11E Cu2 N31A C36A 86.8(6) . .
N42A Cu2 N31A C36A 175.5(6) . .
N22E Cu2 N31A C32A -106(2) . .
N21F Cu2 N31A C32A 92.4(5) . .
N11E Cu2 N31A C32A -95.1(5) . .
N42A Cu2 N31A C32A -6.4(5) . .
C36A N31A C32A C33A 2.4(10) . .
Cu2 N31A C32A C33A -175.8(5) . .
C36A N31A C32A C43A -177.5(6) . .
Cu2 N31A C32A C43A 4.4(8) . .
N31A C32A C33A C34A -1.1(11) . .
C43A C32A C33A C34A 178.8(7) . .
C32A C33A C34A C35A -1.0(12) . .
C33A C34A C35A C36A 1.8(13) . .
C32A N31A C36A C35A -1.6(11) . .
Cu2 N31A C36A C35A 176.5(6) . .
C34A C35A C36A N31A -0.5(12) . .
C45A N41A N42A C43A 0.2(7) . .
C46A N41A N42A C43A -168.1(6) . .
C45A N41A N42A Cu2 -171.7(6) . .
C46A N41A N42A Cu2 20.0(10) . .
N22E Cu2 N42A C43A -179.3(4) . .
N21F Cu2 N42A C43A -80.2(5) . .
N31A Cu2 N42A C43A 7.6(4) . .
N11E Cu2 N42A C43A 99.5(5) . .
N22E Cu2 N42A N41A -7.5(7) . .
N21F Cu2 N42A N41A 91.6(7) . .
N31A Cu2 N42A N41A 179.4(7) . .
N11E Cu2 N42A N41A -88.7(7) . .
N41A N42A C43A C44A -1.3(7) . .
Cu2 N42A C43A C44A 173.8(5) . .
N41A N42A C43A C32A 177.0(6) . .
Cu2 N42A C43A C32A -8.0(7) . .
N31A C32A C43A N42A 3.4(9) . .
C33A C32A C43A N42A -176.5(7) . .
N31A C32A C43A C44A -178.8(7) . .
C33A C32A C43A C44A 1.3(12) . .
N42A C43A C44A C45A 1.8(8) . .
C32A C43A C44A C45A -176.1(7) . .
N42A N41A C45A C44A 0.9(8) . .
C46A N41A C45A C44A 168.0(6) . .
C43A C44A C45A N41A -1.6(8) . .
N42A N41A C46A C62A 80.4(7) . .
C45A N41A C46A C62A -85.5(8) . .
C56A C51A C52A C53A -0.1(11) . .
C61A C51A C52A C53A -174.2(7) . .
C56A C51A C52A C26A -177.8(7) . .
C61A C51A C52A C26A 8.1(11) . .
N21A C26A C52A C51A 170.3(6) . .
N21A C26A C52A C53A -7.4(10) . .
C51A C52A C53A C54A 1.2(13) . .
C26A C52A C53A C54A 178.9(8) . .
C52A C53A C54A C55A -1.5(14) . .
C53A C54A C55A C56A 0.6(14) . .
C54A C55A C56A C51A 0.5(13) . .
C52A C51A C56A C55A -0.7(11) . .
C61A C51A C56A C55A 173.7(7) . .
C52A C51A C61A C62A -103.3(9) . .
C56A C51A C61A C62A 82.5(9) . .
C52A C51A C61A C66A 80.3(9) . .
C56A C51A C61A C66A -94.0(8) . .
C66A C61A C62A C63A 1.2(10) . .
C51A C61A C62A C63A -175.1(6) . .
C66A C61A C62A C46A -179.6(6) . .
C51A C61A C62A C46A 4.0(10) . .
N41A C46A C62A C61A -178.8(6) . .
N41A C46A C62A C63A 0.3(9) . .
C61A C62A C63A C64A 0.2(10) . .
C46A C62A C63A C64A -178.9(6) . .
C62A C63A C64A C65A -0.1(11) . .
C63A C64A C65A C66A -1.5(12) . .
C64A C65A C66A C61A 3.0(12) . .
C62A C61A C66A C65A -2.8(11) . .
C51A C61A C66A C65A 173.8(7) . .
N22D Cu3 N11B C12B -111.5(17) . .
N21C Cu3 N11B C12B 98.4(5) . .
N11D Cu3 N11B C12B -95.9(5) . .
N22B Cu3 N11B C12B -6.7(5) . .
N22D Cu3 N11B C16B 70.4(19) . .
N21C Cu3 N11B C16B -79.7(6) . .
N11D Cu3 N11B C16B 86.0(6) . .
N22B Cu3 N11B C16B 175.1(6) . .
C16B N11B C12B C13B -2.4(10) . .
Cu3 N11B C12B C13B 179.3(5) . .
C16B N11B C12B C23B -177.5(6) . .
Cu3 N11B C12B C23B 4.2(8) . .
N11B C12B C13B C14B 2.9(11) . .
C23B C12B C13B C14B 177.8(7) . .
C12B C13B C14B C15B -2.5(11) . .
C13B C14B C15B C16B 1.6(12) . .
C14B C15B C16B N11B -1.2(12) . .
C12B N11B C16B C15B 1.5(11) . .
Cu3 N11B C16B C15B 179.7(6) . .
C25B N21B N22B C23B -1.4(7) . .
C26B N21B N22B C23B -165.8(5) . .
C25B N21B N22B Cu3 -173.0(5) . .
C26B N21B N22B Cu3 22.7(10) . .
N22D Cu3 N22B C23B -180.0(4) . .
N21C Cu3 N22B C23B -79.0(5) . .
N11B Cu3 N22B C23B 8.2(4) . .
N11D Cu3 N22B C23B 100.1(4) . .
N22D Cu3 N22B N21B -8.5(7) . .
N21C Cu3 N22B N21B 92.5(7) . .
N11B Cu3 N22B N21B 179.6(7) . .
N11D Cu3 N22B N21B -88.5(7) . .
N21B N22B C23B C24B -1.3(7) . .
Cu3 N22B C23B C24B 173.6(4) . .
N21B N22B C23B C12B 176.4(5) . .
Cu3 N22B C23B C12B -8.7(7) . .
N11B C12B C23B N22B 4.1(9) . .
C13B C12B C23B N22B -171.0(6) . .
N11B C12B C23B C24B -178.9(7) . .
C13B C12B C23B C24B 6.1(11) . .
N22B C23B C24B C25B 3.4(8) . .
C12B C23B C24B C25B -173.9(7) . .
N22B N21B C25B C24B 3.5(7) . .
C26B N21B C25B C24B 166.6(6) . .
C23B C24B C25B N21B -4.0(7) . .
N22B N21B C26B C52B 82.5(7) . .
C25B N21B C26B C52B -79.4(8) . .
C36B N31B C32B C33B 1.1(13) . .
Cu4 N31B C32B C33B 174.2(7) 2_655 .
C36B N31B C32B C43B -172.8(8) . .
Cu4 N31B C32B C43B 0.3(10) 2_655 .
N31B C32B C33B C34B -1.5(14) . .
C43B C32B C33B C34B 172.1(9) . .
C32B C33B C34B C35B 1.0(15) . .
C33B C34B C35B C36B -0.2(16) . .
C32B N31B C36B C35B -0.3(15) . .
Cu4 N31B C36B C35B -173.2(8) 2_655 .
C34B C35B C36B N31B -0.1(17) . .
C45B N41B N42B C43B 0.0(8) . .
C46B N41B N42B C43B -167.5(6) . .
C45B N41B N42B Cu4 -172.2(6) . 2_655
C46B N41B N42B Cu4 20.3(11) . 2_655
N41B N42B C43B C44B -0.1(8) . .
Cu4 N42B C43B C44B 175.4(5) 2_655 .
N41B N42B C43B C32B 174.8(6) . .
Cu4 N42B C43B C32B -9.7(8) 2_655 .
N31B C32B C43B N42B 7.3(11) . .
C33B C32B C43B N42B -166.4(8) . .
N31B C32B C43B C44B -178.7(8) . .
C33B C32B C43B C44B 7.5(14) . .
N42B C43B C44B C45B 0.2(9) . .
C32B C43B C44B C45B -174.2(8) . .
N42B N41B C45B C44B 0.1(8) . .
C46B N41B C45B C44B 166.2(7) . .
C43B C44B C45B N41B -0.2(9) . .
C45B N41B C46B C62B -79.7(9) . .
N42B N41B C46B C62B 85.3(7) . .
C56B C51B C52B C53B -0.5(10) . .
C61B C51B C52B C53B -174.5(6) . .
C56B C51B C52B C26B 178.6(6) . .
C61B C51B C52B C26B 4.5(10) . .
N21B C26B C52B C51B -179.5(6) . .
N21B C26B C52B C53B -0.5(9) . .
C51B C52B C53B C54B -0.2(10) . .
C26B C52B C53B C54B -179.3(6) . .
C52B C53B C54B C55B 1.3(11) . .
C53B C54B C55B C56B -1.5(11) . .
C52B C51B C56B C55B 0.2(11) . .
C61B C51B C56B C55B 174.5(7) . .
C54B C55B C56B C51B 0.8(12) . .
C56B C51B C61B C66B -94.0(8) . .
C52B C51B C61B C66B 80.2(9) . .
C56B C51B C61B C62B 85.3(9) . .
C52B C51B C61B C62B -100.5(8) . .
C66B C61B C62B C63B 0.4(10) . .
C51B C61B C62B C63B -178.9(6) . .
C66B C61B C62B C46B 178.2(6) . .
C51B C61B C62B C46B -1.1(10) . .
N41B C46B C62B C63B -14.7(9) . .
N41B C46B C62B C61B 167.4(6) . .
C61B C62B C63B C64B -0.8(10) . .
C46B C62B C63B C64B -178.7(6) . .
C62B C63B C64B C65B 0.1(10) . .
C63B C64B C65B C66B 1.0(10) . .
C64B C65B C66B C61B -1.4(11) . .
C62B C61B C66B C65B 0.7(10) . .
C51B C61B C66B C65B -180.0(6) . .
N22C Cu1 N11C C12C -0.1(5) . .
N21D Cu1 N11C C12C -83.2(8) . .
N11A Cu1 N11C C12C 179.5(5) . .
N22A Cu1 N11C C12C 102.0(5) . .
N22C Cu1 N11C C16C -176.5(7) . .
N21D Cu1 N11C C16C 100.4(9) . .
N11A Cu1 N11C C16C 3.1(7) . .
N22A Cu1 N11C C16C -74.4(7) . .
C16C N11C C12C C13C -0.8(11) . .
Cu1 N11C C12C C13C -177.5(6) . .
C16C N11C C12C C23C 178.5(7) . .
Cu1 N11C C12C C23C 1.7(8) . .
N11C C12C C13C C14C 1.8(11) . .
C23C C12C C13C C14C -177.4(7) . .
C12C C13C C14C C15C -3.0(12) . .
C13C C14C C15C C16C 3.3(13) . .
C12C N11C C16C C15C 1.0(12) . .
Cu1 N11C C16C C15C 177.2(6) . .
C14C C15C C16C N11C -2.3(13) . .
N22D Cu3 N21C C25C -163.2(6) . .
N11B Cu3 N21C C25C 12.7(6) . .
N11D Cu3 N21C C25C -86.4(12) . .
N22B Cu3 N21C C25C 89.7(6) . .
N22D Cu3 N21C N22C 21.3(5) . .
N11B Cu3 N21C N22C -162.8(5) . .
N11D Cu3 N21C N22C 98.1(10) . .
N22B Cu3 N21C N22C -85.8(5) . .
C25C N21C N22C C23C -0.7(7) . .
Cu3 N21C N22C C23C 175.7(4) . .
C25C N21C N22C Cu1 176.7(5) . .
Cu3 N21C N22C Cu1 -6.9(9) . .
N21D Cu1 N22C C23C 157.1(5) . .
N11A Cu1 N22C C23C -4(2) . .
N11C Cu1 N22C C23C -1.7(5) . .
N22A Cu1 N22C C23C -94.4(5) . .
N21D Cu1 N22C N21C -20.2(7) . .
N11A Cu1 N22C N21C 178(37) . .
N11C Cu1 N22C N21C -179.0(7) . .
N22A Cu1 N22C N21C 88.3(6) . .
N21C N22C C23C C24C 1.5(8) . .
Cu1 N22C C23C C24C -176.5(5) . .
N21C N22C C23C C12C -178.8(6) . .
Cu1 N22C C23C C12C 3.1(8) . .
N11C C12C C23C N22C -3.2(9) . .
C13C C12C C23C N22C 176.0(7) . .
N11C C12C C23C C24C 176.3(7) . .
C13C C12C C23C C24C -4.4(13) . .
N22C C23C C24C C25C -1.7(8) . .
C12C C23C C24C C25C 178.7(8) . .
C23C C24C C25C N21C 1.3(8) . .
N22C N21C C25C C24C -0.5(8) . .
Cu3 N21C C25C C24C -176.5(5) . .
N22D Cu3 N11D C16D -171.7(6) . .
N21C Cu3 N11D C16D 109.5(10) . .
N11B Cu3 N11D C16D 10.5(6) . .
N22B Cu3 N11D C16D -66.7(6) . .
N22D Cu3 N11D C12D -0.1(5) . .
N21C Cu3 N11D C12D -78.9(11) . .
N11B Cu3 N11D C12D -177.9(5) . .
N22B Cu3 N11D C12D 104.9(5) . .
C16D N11D C12D C13D 0.6(10) . .
Cu3 N11D C12D C13D -171.7(5) . .
C16D N11D C12D C23D 178.7(6) . .
Cu3 N11D C12D C23D 6.4(7) . .
N11D C12D C13D C14D 0.5(11) . .
C23D C12D C13D C14D -177.4(6) . .
C12D C13D C14D C15D -2.4(11) . .
C13D C14D C15D C16D 3.2(11) . .
C12D N11D C16D C15D 0.2(10) . .
Cu3 N11D C16D C15D 171.5(5) . .
C14D C15D C16D N11D -2.1(11) . .
N22C Cu1 N21D C25D -158.8(6) . .
N11A Cu1 N21D C25D 18.7(6) . .
N11C Cu1 N21D C25D -78.4(10) . .
N22A Cu1 N21D C25D 96.2(6) . .
N22C Cu1 N21D N22D 32.4(5) . .
N11A Cu1 N21D N22D -150.1(5) . .
N11C Cu1 N21D N22D 112.7(7) . .
N22A Cu1 N21D N22D -72.7(5) . .
C25D N21D N22D C23D 0.0(7) . .
Cu1 N21D N22D C23D 171.2(4) . .
C25D N21D N22D Cu3 165.6(5) . .
Cu1 N21D N22D Cu3 -23.2(9) . .
N21C Cu3 N22D C23D 158.7(5) . .
N11B Cu3 N22D C23D 9(2) . .
N11D Cu3 N22D C23D -7.0(5) . .
N22B Cu3 N22D C23D -94.0(5) . .
N21C Cu3 N22D N21D -6.1(7) . .
N11B Cu3 N22D N21D -156.0(15) . .
N11D Cu3 N22D N21D -171.8(7) . .
N22B Cu3 N22D N21D 101.2(6) . .
N21D N22D C23D C24D 0.6(8) . .
Cu3 N22D C23D C24D -168.4(5) . .
N21D N22D C23D C12D -178.3(6) . .
Cu3 N22D C23D C12D 12.7(8) . .
N11D C12D C23D N22D -12.6(9) . .
C13D C12D C23D N22D 165.5(7) . .
N11D C12D C23D C24D 168.8(7) . .
C13D C12D C23D C24D -13.1(12) . .
N22D C23D C24D C25D -0.9(8) . .
C12D C23D C24D C25D 177.8(7) . .
N22D N21D C25D C24D -0.5(8) . .
Cu1 N21D C25D C24D -170.6(5) . .
C23D C24D C25D N21D 0.9(8) . .
N22E Cu2 N11E C16E -172.2(7) . .
N21F Cu2 N11E C16E 109.9(19) . .
N31A Cu2 N11E C16E 9.0(6) . .
N42A Cu2 N11E C16E -67.6(6) . .
N22E Cu2 N11E C12E 7.6(5) . .
N21F Cu2 N11E C12E -70(2) . .
N31A Cu2 N11E C12E -171.2(5) . .
N42A Cu2 N11E C12E 112.2(5) . .
N22F Cu4 N21E N22E 27.1(5) . .
N31B Cu4 N21E N22E -149.0(5) 2_655 .
N11F Cu4 N21E N22E 110.0(10) . .
N42B Cu4 N21E N22E -72.6(5) 2_655 .
N22F Cu4 N21E C25E -158.3(6) . .
N31B Cu4 N21E C25E 25.6(6) 2_655 .
N11F Cu4 N21E C25E -75.5(13) . .
N42B Cu4 N21E C25E 102.0(6) 2_655 .
C16E N11E C12E C13E 0.3(10) . .
Cu2 N11E C12E C13E -179.5(5) . .
C16E N11E C12E C23E 177.2(6) . .
Cu2 N11E C12E C23E -2.7(7) . .
N11E C12E C13E C14E -1.2(11) . .
C23E C12E C13E C14E -177.7(7) . .
C12E C13E C14E C15E 1.5(12) . .
C13E C14E C15E C16E -0.9(12) . .
C12E N11E C16E C15E 0.3(11) . .
Cu2 N11E C16E C15E -179.8(6) . .
C14E C15E C16E N11E 0.0(12) . .
C25E N21E N22E C23E -1.4(8) . .
Cu4 N21E N22E C23E 174.2(4) . .
C25E N21E N22E Cu2 162.3(5) . .
Cu4 N21E N22E Cu2 -22.1(9) . .
N21F Cu2 N22E N21E -2.1(7) . .
N31A Cu2 N22E N21E -164.1(18) . .
N11E Cu2 N22E N21E -174.6(7) . .
N42A Cu2 N22E N21E 98.4(6) . .
N21F Cu2 N22E C23E 161.3(5) . .
N31A Cu2 N22E C23E -1(2) . .
N11E Cu2 N22E C23E -11.2(5) . .
N42A Cu2 N22E C23E -98.3(5) . .
N21E N22E C23E C24E 1.4(8) . .
Cu2 N22E C23E C24E -166.6(5) . .
N21E N22E C23E C12E -178.5(6) . .
Cu2 N22E C23E C12E 13.5(8) . .
N11E C12E C23E N22E -7.1(9) . .
C13E C12E C23E N22E 169.6(7) . .
N11E C12E C23E C24E 173.0(8) . .
C13E C12E C23E C24E -10.3(13) . .
N22E C23E C24E C25E -0.8(8) . .
C12E C23E C24E C25E 179.1(8) . .
N22E N21E C25E C24E 0.9(8) . .
Cu4 N21E C25E C24E -174.2(5) . .
C23E C24E C25E N21E -0.1(8) . .
N22F Cu4 N11F C16F -178.6(7) . .
N21E Cu4 N11F C16F 96.5(11) . .
N31B Cu4 N11F C16F -4.6(7) 2_655 .
N42B Cu4 N11F C16F -81.0(6) 2_655 .
N22F Cu4 N11F C12F -2.5(4) . .
N21E Cu4 N11F C12F -87.4(11) . .
N31B Cu4 N11F C12F 171.5(5) 2_655 .
N42B Cu4 N11F C12F 95.1(5) 2_655 .
C16F N11F C12F C13F 0.3(10) . .
Cu4 N11F C12F C13F -176.3(5) . .
C16F N11F C12F C23F 179.9(6) . .
Cu4 N11F C12F C23F 3.2(7) . .
N11F C12F C13F C14F 0.3(10) . .
C23F C12F C13F C14F -179.2(6) . .
C12F C13F C14F C15F -0.6(11) . .
C13F C14F C15F C16F 0.4(12) . .
C12F N11F C16F C15F -0.6(11) . .
Cu4 N11F C16F C15F 175.3(6) . .
C14F C15F C16F N11F 0.3(12) . .
N22E Cu2 N21F C25F -173.9(6) . .
N31A Cu2 N21F C25F 4.1(6) . .
N11E Cu2 N21F C25F -97.0(19) . .
N42A Cu2 N21F C25F 80.5(6) . .
N22E Cu2 N21F N22F 17.2(5) . .
N31A Cu2 N21F N22F -164.9(5) . .
N11E Cu2 N21F N22F 94.1(19) . .
N42A Cu2 N21F N22F -88.4(5) . .
C25F N21F N22F C23F 0.2(7) . .
Cu2 N21F N22F C23F 171.2(4) . .
C25F N21F N22F Cu4 -179.0(5) . .
Cu2 N21F N22F Cu4 -7.9(8) . .
N21E Cu4 N22F C23F 166.8(5) . .
N31B Cu4 N22F C23F -36.9(18) 2_655 .
N11F Cu4 N22F C23F 1.4(5) . .
N42B Cu4 N22F C23F -86.2(5) 2_655 .
N21E Cu4 N22F N21F -14.1(6) . .
N31B Cu4 N22F N21F 142.1(14) 2_655 .
N11F Cu4 N22F N21F -179.5(6) . .
N42B Cu4 N22F N21F 92.8(6) 2_655 .
N21F N22F C23F C24F 0.0(7) . .
Cu4 N22F C23F C24F 179.4(4) . .
N21F N22F C23F C12F -179.4(5) . .
Cu4 N22F C23F C12F 0.0(7) . .
N11F C12F C23F N22F -2.2(8) . .
C13F C12F C23F N22F 177.3(6) . .
N11F C12F C23F C24F 178.6(7) . .
C13F C12F C23F C24F -1.9(12) . .
N22F C23F C24F C25F -0.2(7) . .
C12F C23F C24F C25F 179.0(7) . .
N22F N21F C25F C24F -0.3(7) . .
Cu2 N21F C25F C24F -170.7(4) . .
C23F C24F C25F N21F 0.3(8) . .
O84X Cl8X O83X O85X 19.45(6) 2 2
O83X Cl8X O83X O85X 74.9(3) 2 2
O84X Cl8X O83X O85X 156.45(17) . 2
O82X Cl8X O83X O85X -105.1(3) . 2
O85X Cl8X O83X O85X 144.07(10) . 2
O84X Cl8X O85X O83X -19.45(6) 2 2
O85X Cl8X O85X O83X -75.0(3) 2 2
O84X Cl8X O85X O83X -156.45(17) . 2
O82X Cl8X O85X O83X 105.1(3) . 2
O83X Cl8X O85X O83X -144.07(10) . 2
O93X Cl9X O93X O95X 85.08(15) 2_655 2_655
O94X Cl9X O93X O95X 17.74(6) 2_655 2_655
O95X Cl9X O93X O95X 125.0(7) . 2_655
O92X Cl9X O93X O95X -94.90(14) . 2_655
O94X Cl9X O93X O95X 161.29(7) . 2_655
O95X Cl9X O95X O93X -85.09(15) 2_655 2_655
O94X Cl9X O95X O93X -17.74(6) 2_655 2_655
O93X Cl9X O95X O93X -125.0(7) . 2_655
O92X Cl9X O95X O93X 94.90(16) . 2_655
O94X Cl9X O95X O93X -161.29(8) . 2_655
O92Y Cl9Y O93Y O95Y 105.9(3) . 2_655
O94Y Cl9Y O93Y O95Y -155.90(18) . 2_655
O95Y Cl9Y O93Y O95Y -144.30(7) . 2_655
O94Y Cl9Y O93Y O95Y -19.61(6) 2_655 2_655
O93Y Cl9Y O93Y O95Y -74.1(3) 2_655 2_655
O92Y Cl9Y O95Y O93Y -105.9(3) . 2_655
O93Y Cl9Y O95Y O93Y 144.30(7) . 2_655
O95Y Cl9Y O95Y O93Y 74.1(3) 2_655 2_655
O94Y Cl9Y O95Y O93Y 155.90(18) . 2_655
O94Y Cl9Y O95Y O93Y 19.61(6) 2_655 2_655
C15S N12S C13S O11S -1.4(15) . .
C14S N12S C13S O11S -178.8(10) . .
C35S N32S C33S O31S 11(2) . .
C34S N32S C33S O31S -175.9(12) . .

loop_
_platon_squeeze_void_nr
_platon_squeeze_void_average_x
_platon_squeeze_void_average_y
_platon_squeeze_void_average_z
_platon_squeeze_void_volume
_platon_squeeze_void_count_electrons
_platon_squeeze_void_content
1 0.000 0.747 0.250 414 140 ' '
2 0.000 0.253 0.750 414 139 ' '
3 0.124 1.004 0.546 238 95 ' '
4 0.124 -0.004 1.046 238 95 ' '
5 0.500 0.265 0.250 204 68 ' '
6 0.500 0.735 0.750 204 69 ' '
7 0.876 0.996 0.454 238 91 ' '
8 0.876 0.004 0.954 238 91 ' '
